data_7159332
loop_
_publ_author_name
'Zaitsev, Andrei V.'
'Kiselev, Sergey S.'
'Smol'yakov, Alexander F.'
'Fedorov, Yury V.'
'Kononova, Elena G.'
'Borisov, Yurii A.'
'Ol'shevskaya, Valentina A.'

_publ_section_title
;
 BODIPY derivatives modified with carborane clusters: synthesis,
 characterization and DFT studies.
;
_journal_issue 19
_journal_name_full 'Organic &amp; biomolecular chemistry'
_journal_page_first 4084
_journal_page_last 4094
_journal_paper_doi 10.1039/d3ob00255a
_journal_volume 21
_journal_year 2023
_chemical_formula_moiety 'C19 H26 B21 F7 N2 S2'
_chemical_formula_sum 'C19 H26 B21 F7 N2 S2'
_chemical_formula_weight 706.55
_space_group_crystal_system monoclinic
_space_group_IT_number 14
_space_group_name_Hall '-P 2ybc'
_space_group_name_H-M_alt 'P 1 21/c 1'
_atom_sites_solution_hydrogens geom
_atom_sites_solution_primary dual
_audit_creation_date 2023-02-10
_audit_creation_method
;
Olex2 1.5
(compiled 2022.04.07 svn.rca3783a0 for OlexSys, GUI svn.r6498)
;
_audit_update_record
;
2023-02-17 deposited with the CCDC.	2023-04-24 downloaded from the CCDC.
;
_cell_angle_alpha 90
_cell_angle_beta 90.0240(10)
_cell_angle_gamma 90
_cell_formula_units_Z 8
_cell_length_a 12.5301(3)
_cell_length_b 40.7622(9)
_cell_length_c 12.8513(3)
_cell_measurement_reflns_used 9145
_cell_measurement_temperature 100
_cell_measurement_theta_max 29.62
_cell_measurement_theta_min 2.32
_cell_volume 6563.9(3)
_computing_cell_refinement 'SAINT V8.40A (Bruker, 2019)'
_computing_data_reduction 'SAINT V8.40A (Bruker, 2019)'
_computing_molecular_graphics 'Olex2 1.5 (Dolomanov et al., 2009)'
_computing_publication_material 'Olex2 1.5 (Dolomanov et al., 2009)'
_computing_structure_refinement 'XL  (Sheldrick, 2008)'
_computing_structure_solution 'SHELXT 2014/5 (Sheldrick, 2014)'
_diffrn_ambient_temperature 100
_diffrn_measured_fraction_theta_full 1.000
_diffrn_measured_fraction_theta_max 1.000
_diffrn_measurement_device_type 'Bruker APEX-II CCD'
_diffrn_measurement_method '\f and \w scans'
_diffrn_radiation_type MoK\a
_diffrn_radiation_wavelength 0.71073
_diffrn_reflns_av_R_equivalents 0.0829
_diffrn_reflns_av_unetI/netI 0.0391
_diffrn_reflns_Laue_measured_fraction_full 1.000
_diffrn_reflns_Laue_measured_fraction_max 1.000
_diffrn_reflns_limit_h_max 15
_diffrn_reflns_limit_h_min -15
_diffrn_reflns_limit_k_max 43
_diffrn_reflns_limit_k_min -50
_diffrn_reflns_limit_l_max 15
_diffrn_reflns_limit_l_min -15
_diffrn_reflns_number 122759
_diffrn_reflns_point_group_measured_fraction_full 1.000
_diffrn_reflns_point_group_measured_fraction_max 1.000
_diffrn_reflns_theta_full 25.242
_diffrn_reflns_theta_max 25.999
_diffrn_reflns_theta_min 1.625
_diffrn_source_current 1.4
_diffrn_source_power 0.07
_diffrn_source_voltage 50.0
_diffrn_standards_number 0
_exptl_absorpt_coefficient_mu 0.224
_exptl_absorpt_correction_T_max 0.6475
_exptl_absorpt_correction_T_min 0.5539
_exptl_absorpt_correction_type multi-scan
_exptl_absorpt_process_details
;
SADABS-2016/2 (Bruker,2016/2) was used for absorption correction.
wR2(int) was 0.1585 before and 0.0852 after correction.
The Ratio of minimum to maximum transmission is 0.8554.
The \l/2 correction factor is Not present.
;
_exptl_crystal_colour brown
_exptl_crystal_colour_primary brown
_exptl_crystal_density_diffrn 1.430
_exptl_crystal_description plate
_exptl_crystal_F_000 2832
_exptl_crystal_size_max 0.42
_exptl_crystal_size_mid 0.28
_exptl_crystal_size_min 0.02
_refine_diff_density_max 0.897
_refine_diff_density_min -0.670
_refine_diff_density_rms 0.150
_refine_ls_extinction_method none
_refine_ls_goodness_of_fit_ref 1.227
_refine_ls_hydrogen_treatment constr
_refine_ls_matrix_type full
_refine_ls_number_parameters 919
_refine_ls_number_reflns 12892
_refine_ls_number_restraints 0
_refine_ls_restrained_S_all 1.227
_refine_ls_R_factor_all 0.1285
_refine_ls_R_factor_gt 0.1256
_refine_ls_shift/su_max 0.000
_refine_ls_shift/su_mean 0.000
_refine_ls_structure_factor_coef Fsqd
_refine_ls_weighting_details 'w=1/[\s^2^(Fo^2^)+(0.0001P)^2^+114.9327P] where P=(Fo^2^+2Fc^2^)/3'
_refine_ls_weighting_scheme calc
_refine_ls_wR_factor_gt 0.2916
_refine_ls_wR_factor_ref 0.2928
_reflns_Friedel_coverage 0.000
_reflns_number_gt 12181
_reflns_number_total 12892
_reflns_threshold_expression 'I > 2\s(I)'
_cod_data_source_file d3ob00255a2.cif
_cod_data_source_block b
_cod_depositor_comments 'Adding full bibliography for 7159331--7159332.cif.'
_cod_database_code 7159332
_shelx_shelxl_version_number 2018/3
_shelx_space_group_comment
;
The symmetry employed for this shelxl refinement is uniquely defined
by the following loop, which should always be used as a source of
symmetry information in preference to the above space-group names.
They are only intended as comments.
;
_olex2_refinement_description
;
1. Fixed Uiso
 At 1.2 times of:
  All B(H) groups, All C(H) groups
2.a Aromatic/amide H refined with riding coordinates:
 C2A(H2A), C3A(H3A), C7A(H7A), C8A(H8A), C2B(H2B), C3B(H3B), C7B(H7B), C8B(H8B)
2.b Boron cage BH refined with riding coordinates:
 C16A(H16A), C17A(H17A), C18A(H18A), C19A(H19A), B2A(H2AA), B3A(H3AA),
 B4A(H4A), B5A(H5A), B6A(H6A), B7A(H7AA), B8A(H8AA), B9A(H9A), B10A(H10A),
 B13A(H13A), B14A(H14A), B15A(H15A), B16A(H16B), B17A(H17B), B18A(H18B),
 B19A(H19B), B20A(H20A), B21A(H21A), C16B(H16C), C17B(H17C), C18B(H18C),
 C19B(H19C), B01S(H01S), B2B(H2BA), B3B(H3BA), B4B(H4B), B5B(H5B), B6B(H6B),
 B7B(H7BA), B8B(H8BA), B9B(H9B), B10B(H10B), B12B(H12B), B13B(H13B), B14B(H14B),
  B15B(H15B), B16B(H16D), B17B(H17D), B18B(H18D), B19B(H19D)
;
_olex2_submission_special_instructions 'No special instructions were received'

loop_
_space_group_symop_operation_xyz
'x, y, z'
'-x, y+1/2, -z+1/2'
'-x, -y, -z'
'x, -y-1/2, z-1/2'

loop_
_atom_site_label
_atom_site_type_symbol
_atom_site_fract_x
_atom_site_fract_y
_atom_site_fract_z
_atom_site_U_iso_or_equiv
_atom_site_adp_type
_atom_site_occupancy
_atom_site_site_symmetry_order
_atom_site_calc_flag
_atom_site_refinement_flags_posn
_atom_site_refinement_flags_adp
_atom_site_refinement_flags_occupancy
_atom_site_disorder_assembly
_atom_site_disorder_group
S1A S 0.13871(15) 0.61796(4) 1.02272(16) 0.0211(4) Uani 1 1 d . . . . .
S2A S 0.52149(14) 0.55008(4) 0.86777(15) 0.0167(4) Uani 1 1 d . . . . .
F1A F 0.3894(3) 0.59941(10) 1.0226(3) 0.0165(8) Uani 1 1 d . . . . .
F2A F 0.3044(3) 0.58493(10) 0.8733(3) 0.0171(9) Uani 1 1 d . . . . .
F3A F 0.6316(3) 0.70780(11) 0.8876(3) 0.0211(9) Uani 1 1 d . . . . .
F4A F 0.7030(3) 0.76023(11) 0.7802(4) 0.0249(10) Uani 1 1 d . . . . .
F5A F 0.4061(4) 0.75391(11) 0.5578(3) 0.0261(10) Uani 1 1 d . . . . .
F6A F 0.3336(3) 0.70156(10) 0.6646(3) 0.0192(9) Uani 1 1 d . . . . .
F7A F 0.5916(4) 0.78265(11) 0.6135(4) 0.0256(10) Uani 1 1 d . . . . .
N1A N 0.3078(4) 0.64231(14) 0.9213(5) 0.0136(12) Uani 1 1 d . . . . .
N2A N 0.4730(5) 0.61385(14) 0.8588(4) 0.0140(12) Uani 1 1 d . . . . .
C1A C 0.2134(5) 0.64948(17) 0.9679(5) 0.0123(13) Uani 1 1 d . . . . .
C2A C 0.1949(5) 0.68393(17) 0.9606(6) 0.0147(14) Uani 1 1 d . . . . .
H2A H 0.136849 0.695365 0.987373 0.018 Uiso 1 1 calc R U . . .
C3A C 0.2796(5) 0.69699(17) 0.9064(5) 0.0133(13) Uani 1 1 d . . . . .
H3A H 0.288625 0.718975 0.889115 0.016 Uiso 1 1 calc R U . . .
C4A C 0.3492(5) 0.67157(17) 0.8819(5) 0.0146(14) Uani 1 1 d . . . . .
C5A C 0.4467(5) 0.67160(17) 0.8281(6) 0.0148(14) Uani 1 1 d . . . . .
C6A C 0.5067(6) 0.64315(18) 0.8157(5) 0.0152(14) Uani 1 1 d . . . . .
C7A C 0.6035(6) 0.63752(19) 0.7632(6) 0.0205(16) Uani 1 1 d . . . . .
H7A H 0.643536 0.653192 0.727964 0.025 Uiso 1 1 calc R U . . .
C8A C 0.6285(6) 0.60520(19) 0.7731(6) 0.0223(16) Uani 1 1 d . . . . .
H8A H 0.688310 0.594698 0.746054 0.027 Uiso 1 1 calc R U . . .
C9A C 0.5450(6) 0.59049(18) 0.8330(6) 0.0164(14) Uani 1 1 d . . . . .
C10A C 0.4822(5) 0.70255(16) 0.7779(5) 0.0131(13) Uani 1 1 d . . . . .
C11A C 0.4244(5) 0.71556(18) 0.6958(6) 0.0157(14) Uani 1 1 d . . . . .
C12A C 0.4612(6) 0.74251(18) 0.6398(6) 0.0183(15) Uani 1 1 d . . . . .
C13A C 0.5563(6) 0.75697(17) 0.6673(6) 0.0184(15) Uani 1 1 d . . . . .
C14A C 0.6130(6) 0.74551(18) 0.7511(6) 0.0169(14) Uani 1 1 d . . . . .
C15A C 0.5759(6) 0.71842(18) 0.8060(6) 0.0166(14) Uani 1 1 d . . . . .
C16A C -0.1548(5) 0.62706(17) 1.2054(6) 0.0146(14) Uani 1 1 d . . . . .
H16A H -0.187796 0.611713 1.267985 0.018 Uiso 1 1 calc R U . . .
C17A C -0.1901(6) 0.6630(2) 1.0410(7) 0.0230(17) Uani 1 1 d . . . . .
H17A H -0.248171 0.673470 0.986050 0.028 Uiso 1 1 calc R U . . .
C18A C 0.8393(7) 0.5066(2) 0.9728(7) 0.0283(18) Uani 1 1 d . . . . .
H18A H 0.894135 0.509916 1.038852 0.034 Uiso 1 1 calc R U . . .
C19A C 0.8045(6) 0.48987(18) 0.7691(6) 0.0169(14) Uani 1 1 d . . . . .
H19A H 0.841147 0.481844 0.695569 0.020 Uiso 1 1 calc R U . . .
B1 B 0.3659(6) 0.60858(19) 0.9218(6) 0.0122(15) Uani 1 1 d . . . . .
B1A B 0.0110(6) 0.63653(19) 1.0683(6) 0.0125(15) Uani 1 1 d . . . . .
B2A B -0.0020(6) 0.67168(19) 1.1499(6) 0.0141(15) Uani 1 1 d . . . . .
H2AA H 0.067575 0.686784 1.170574 0.017 Uiso 1 1 calc R U . . .
B3A B -0.0212(6) 0.6323(2) 1.2031(6) 0.0175(16) Uani 1 1 d . . . . .
H3AA H 0.034897 0.621598 1.259584 0.021 Uiso 1 1 calc R U . . .
B4A B -0.0867(7) 0.6072(2) 1.1087(7) 0.0195(17) Uani 1 1 d . . . . .
H4A H -0.072677 0.580638 1.103946 0.023 Uiso 1 1 calc R U . . .
B5A B -0.1111(6) 0.6315(2) 0.9964(7) 0.0188(17) Uani 1 1 d . . . . .
H5A H -0.113709 0.621090 0.917464 0.023 Uiso 1 1 calc R U . . .
B6A B -0.0581(6) 0.6715(2) 1.0226(7) 0.0168(16) Uani 1 1 d . . . . .
H6A H -0.026093 0.686890 0.959460 0.020 Uiso 1 1 calc R U . . .
B7A B -0.1078(7) 0.6649(2) 1.2399(7) 0.0206(18) Uani 1 1 d . . . . .
H7AA H -0.107951 0.675230 1.318952 0.025 Uiso 1 1 calc R U . . .
B8A B -0.1304(7) 0.6893(2) 1.1265(8) 0.0232(19) Uani 1 1 d . . . . .
H8AA H -0.145090 0.715920 1.130156 0.028 Uiso 1 1 calc R U . . .
B9A B -0.2155(7) 0.6244(2) 1.0874(7) 0.0193(17) Uani 1 1 d . . . . .
H9A H -0.285176 0.609144 1.068222 0.023 Uiso 1 1 calc R U . . .
B10A B -0.2270(7) 0.6602(2) 1.1682(7) 0.0221(18) Uani 1 1 d . . . . .
H10A H -0.304402 0.667696 1.200656 0.027 Uiso 1 1 calc R U . . .
B11A B 0.6506(6) 0.52701(19) 0.8626(6) 0.0131(15) Uani 1 1 d . . . . .
B13A B 0.6699(7) 0.4949(2) 0.7702(6) 0.0154(16) Uani 1 1 d . . . . .
H13A H 0.616424 0.490858 0.703487 0.019 Uiso 1 1 calc R U . . .
B14A B 0.6326(7) 0.4850(2) 0.9002(6) 0.0166(16) Uani 1 1 d . . . . .
H14A H 0.554076 0.474628 0.919687 0.020 Uiso 1 1 calc R U . . .
B15A B 0.6991(6) 0.5128(2) 0.9857(6) 0.0176(17) Uani 1 1 d . . . . .
H15A H 0.663230 0.520077 1.060280 0.021 Uiso 1 1 calc R U . . .
B16A B 0.7773(6) 0.5403(2) 0.9088(6) 0.0163(16) Uani 1 1 d . . . . .
H16B H 0.791758 0.565839 0.932995 0.020 Uiso 1 1 calc R U . . .
B17A B 0.7586(6) 0.5288(2) 0.7751(6) 0.0160(16) Uani 1 1 d . . . . .
H17B H 0.761783 0.546718 0.711054 0.019 Uiso 1 1 calc R U . . .
B18A B 0.8580(7) 0.4752(2) 0.8804(7) 0.0197(17) Uani 1 1 d . . . . .
H18B H 0.925652 0.458137 0.885611 0.024 Uiso 1 1 calc R U . . .
B19A B 0.7308(6) 0.4620(2) 0.8362(6) 0.0155(16) Uani 1 1 d . . . . .
H19B H 0.716488 0.436387 0.813008 0.019 Uiso 1 1 calc R U . . .
B20A B 0.7495(6) 0.47512(18) 0.9591(6) 0.0105(14) Uani 1 1 d . . . . .
H20A H 0.746396 0.456641 1.021392 0.013 Uiso 1 1 calc R U . . .
B21A B 0.8762(7) 0.5168(2) 0.8434(7) 0.0199(17) Uani 1 1 d . . . . .
H21A H 0.955026 0.526965 0.823587 0.024 Uiso 1 1 calc R U . . .
S1B S 1.05780(15) 0.55934(5) 0.54199(16) 0.0226(4) Uani 1 1 d . . . . .
S2B S 0.65163(14) 0.62078(4) 0.42399(15) 0.0172(4) Uani 1 1 d . . . . .
F1B F 0.8203(3) 0.58834(10) 0.5814(3) 0.0169(9) Uani 1 1 d . . . . .
F2B F 0.8958(3) 0.60385(10) 0.4281(3) 0.0166(9) Uani 1 1 d . . . . .
F3B F 0.8323(3) 0.70149(11) 0.8046(3) 0.0195(9) Uani 1 1 d . . . . .
F4B F 0.9007(4) 0.75317(11) 0.9178(3) 0.0242(10) Uani 1 1 d . . . . .
F5B F 1.0868(4) 0.78314(11) 0.8677(3) 0.0246(10) Uani 1 1 d . . . . .
F6B F 1.2020(3) 0.76256(11) 0.7021(4) 0.0245(10) Uani 1 1 d . . . . .
F7B F 1.1317(3) 0.71205(11) 0.5856(3) 0.0207(9) Uani 1 1 d . . . . .
N1B N 0.8143(4) 0.64576(14) 0.5341(4) 0.0127(12) Uani 1 1 d . . . . .
N2B N 0.9858(4) 0.61869(15) 0.5880(5) 0.0145(12) Uani 1 1 d . . . . .
C1B C 0.7183(5) 0.65230(17) 0.4891(5) 0.0128(13) Uani 1 1 d . . . . .
C2B C 0.6921(6) 0.68559(19) 0.5057(5) 0.0171(15) Uani 1 1 d . . . . .
H2B H 0.630963 0.696349 0.482922 0.021 Uiso 1 1 calc R U . . .
C3B C 0.7752(5) 0.69908(17) 0.5624(6) 0.0155(14) Uani 1 1 d . . . . .
H3B H 0.780081 0.720771 0.584372 0.019 Uiso 1 1 calc R U . . .
C4B C 0.8507(5) 0.67439(16) 0.5810(5) 0.0132(13) Uani 1 1 d . . . . .
C5B C 0.9464(5) 0.67469(17) 0.6349(5) 0.0142(14) Uani 1 1 d . . . . .
C6B C 1.0117(6) 0.64728(17) 0.6418(5) 0.0146(14) Uani 1 1 d . . . . .
C7B C 1.1082(6) 0.64170(18) 0.6965(6) 0.0188(15) Uani 1 1 d . . . . .
H7B H 1.143283 0.656590 0.739334 0.023 Uiso 1 1 calc R U . . .
C8B C 1.1405(6) 0.61010(18) 0.6745(6) 0.0184(15) Uani 1 1 d . . . . .
H8B H 1.201307 0.599671 0.699657 0.022 Uiso 1 1 calc R U . . .
C9B C 1.0628(5) 0.59649(17) 0.6057(5) 0.0142(14) Uani 1 1 d . . . . .
C10B C 0.9800(5) 0.70491(17) 0.6913(5) 0.0127(13) Uani 1 1 d . . . . .
C11B C 0.9223(6) 0.71682(18) 0.7764(6) 0.0156(14) Uani 1 1 d . . . . .
C12B C 0.9575(6) 0.74272(18) 0.8340(5) 0.0169(15) Uani 1 1 d . . . . .
C13B C 1.0519(6) 0.75829(17) 0.8106(6) 0.0181(15) Uani 1 1 d . . . . .
C14B C 1.1106(6) 0.74756(17) 0.7261(6) 0.0164(14) Uani 1 1 d . . . . .
C15B C 1.0745(6) 0.72122(17) 0.6682(5) 0.0154(14) Uani 1 1 d . . . . .
C16B C 1.3200(6) 0.50747(18) 0.7230(6) 0.0167(14) Uani 1 1 d . . . . .
H16C H 1.368151 0.511292 0.793557 0.020 Uiso 1 1 calc R U . . .
C17B C 1.3121(7) 0.4816(2) 0.5251(7) 0.0271(18) Uani 1 1 d . . . . .
H17C H 1.349306 0.467845 0.460978 0.033 Uiso 1 1 calc R U . . .
C18B C 0.3432(6) 0.62918(19) 0.2581(6) 0.0200(15) Uani 1 1 d . . . . .
H18C H 0.310994 0.617277 0.188026 0.024 Uiso 1 1 calc R U . . .
C19B C 0.3513(7) 0.6856(2) 0.3752(9) 0.040(2) Uani 1 1 d . . . . .
H19C H 0.326448 0.711169 0.388687 0.048 Uiso 1 1 calc R U . . .
B1B B 1.1656(6) 0.53199(19) 0.5925(6) 0.0129(15) Uani 1 1 d . . . . .
B01S B 0.3096(6) 0.6521(2) 0.4450(7) 0.0207(18) Uani 1 1 d . . . . .
H01S H 0.252620 0.656397 0.508693 0.025 Uiso 1 1 calc R U . . .
B2 B 0.8775(6) 0.61275(19) 0.5305(6) 0.0107(14) Uani 1 1 d . . . . .
B2B B 1.2855(6) 0.5245(2) 0.5177(6) 0.0155(16) Uani 1 1 d . . . . .
H2BA H 1.306696 0.539006 0.448654 0.019 Uiso 1 1 calc R U . . .
B3B B 1.2934(6) 0.5407(2) 0.6458(6) 0.0160(16) Uani 1 1 d . . . . .
H3BA H 1.320699 0.565898 0.660489 0.019 Uiso 1 1 calc R U . . .
B4B B 1.1931(6) 0.5223(2) 0.7253(6) 0.0164(16) Uani 1 1 d . . . . .
H4B H 1.156394 0.535503 0.790723 0.020 Uiso 1 1 calc R U . . .
B5B B 1.1221(6) 0.4937(2) 0.6439(6) 0.0164(16) Uani 1 1 d . . . . .
H5B H 1.037292 0.487829 0.655730 0.020 Uiso 1 1 calc R U . . .
B6B B 1.1782(7) 0.4957(2) 0.5178(6) 0.0155(16) Uani 1 1 d . . . . .
H6B H 1.129209 0.491369 0.448028 0.019 Uiso 1 1 calc R U . . .
B7B B 1.3389(7) 0.4721(2) 0.6575(7) 0.0193(17) Uani 1 1 d . . . . .
H7BA H 1.395318 0.452659 0.679676 0.023 Uiso 1 1 calc R U . . .
B8B B 1.3838(7) 0.5100(2) 0.6048(6) 0.0170(16) Uani 1 1 d . . . . .
H8BA H 1.469038 0.515276 0.593508 0.020 Uiso 1 1 calc R U . . .
B9B B 1.2204(7) 0.4793(2) 0.7296(6) 0.0183(17) Uani 1 1 d . . . . .
H9B H 1.199864 0.464374 0.797999 0.022 Uiso 1 1 calc R U . . .
B10B B 1.2157(6) 0.46660(18) 0.6056(6) 0.0099(14) Uani 1 1 d . . . . .
H10B H 1.189435 0.441212 0.591872 0.012 Uiso 1 1 calc R U . . .
B11B B 0.5153(6) 0.6363(2) 0.3904(6) 0.0133(15) Uani 1 1 d . . . . .
B12B B 0.4376(7) 0.6647(2) 0.4627(7) 0.0217(18) Uani 1 1 d . . . . .
H12B H 0.468211 0.676851 0.533017 0.026 Uiso 1 1 calc R U . . .
B13B B 0.4831(7) 0.6748(2) 0.3345(7) 0.0194(17) Uani 1 1 d . . . . .
H13B H 0.544916 0.693429 0.320227 0.023 Uiso 1 1 calc R U . . .
B14B B 0.4747(7) 0.6391(2) 0.2581(7) 0.0194(17) Uani 1 1 d . . . . .
H14B H 0.529722 0.634221 0.193252 0.023 Uiso 1 1 calc R U . . .
B15B B 0.4255(7) 0.6068(2) 0.3379(7) 0.0181(17) Uani 1 1 d . . . . .
H15B H 0.448867 0.581058 0.324973 0.022 Uiso 1 1 calc R U . . .
B16B B 0.4026(6) 0.6226(2) 0.4641(7) 0.0195(17) Uani 1 1 d . . . . .
H16D H 0.410719 0.607583 0.534782 0.023 Uiso 1 1 calc R U . . .
B17B B 0.3743(8) 0.6697(2) 0.2498(8) 0.031(2) Uani 1 1 d . . . . .
H17D H 0.364189 0.684835 0.179717 0.037 Uiso 1 1 calc R U . . .
B18B B 0.2638(7) 0.6558(2) 0.3231(10) 0.033(2) Uani 1 1 d . . . . .
H18D H 0.181146 0.661969 0.301819 0.040 Uiso 1 1 calc R U . . .
B19B B 0.2952(6) 0.6172(2) 0.3763(7) 0.0230(19) Uani 1 1 d . . . . .
H19D H 0.233478 0.598442 0.388659 0.028 Uiso 1 1 calc R U . . .

loop_
_atom_site_aniso_label
_atom_site_aniso_U_11
_atom_site_aniso_U_22
_atom_site_aniso_U_33
_atom_site_aniso_U_23
_atom_site_aniso_U_13
_atom_site_aniso_U_12
S1A 0.0164(9) 0.0132(8) 0.0338(11) 0.0047(8) 0.0147(8) 0.0021(7)
S2A 0.0126(8) 0.0136(8) 0.0239(9) 0.0032(7) 0.0063(7) 0.0011(6)
F1A 0.020(2) 0.017(2) 0.0122(19) 0.0018(16) 0.0044(16) 0.0023(17)
F2A 0.015(2) 0.016(2) 0.020(2) -0.0049(17) 0.0050(16) -0.0021(16)
F3A 0.013(2) 0.025(2) 0.025(2) 0.0094(19) 0.0008(17) 0.0005(17)
F4A 0.016(2) 0.023(2) 0.036(3) 0.004(2) 0.0013(19) -0.0086(18)
F5A 0.031(3) 0.027(2) 0.020(2) 0.0046(19) -0.0075(19) 0.000(2)
F6A 0.014(2) 0.019(2) 0.024(2) -0.0006(18) -0.0024(17) -0.0035(17)
F7A 0.033(3) 0.018(2) 0.026(2) 0.0075(19) 0.002(2) -0.0085(19)
N1A 0.008(3) 0.016(3) 0.017(3) -0.002(2) 0.008(2) 0.002(2)
N2A 0.014(3) 0.014(3) 0.014(3) 0.001(2) -0.001(2) 0.004(2)
C1A 0.009(3) 0.014(3) 0.014(3) 0.002(3) 0.006(3) 0.001(3)
C2A 0.012(3) 0.011(3) 0.021(4) 0.000(3) 0.008(3) 0.002(3)
C3A 0.016(3) 0.011(3) 0.013(3) 0.001(3) 0.002(3) 0.000(3)
C4A 0.012(3) 0.014(3) 0.017(3) 0.003(3) 0.002(3) 0.001(3)
C5A 0.013(3) 0.015(3) 0.017(3) 0.003(3) 0.001(3) -0.001(3)
C6A 0.013(3) 0.017(3) 0.015(3) -0.001(3) 0.003(3) 0.001(3)
C7A 0.014(3) 0.023(4) 0.025(4) 0.008(3) 0.011(3) 0.001(3)
C8A 0.018(4) 0.024(4) 0.025(4) 0.006(3) 0.011(3) 0.004(3)
C9A 0.017(3) 0.014(3) 0.018(4) 0.002(3) 0.003(3) 0.003(3)
C10A 0.013(3) 0.009(3) 0.017(3) 0.002(3) 0.008(3) 0.001(3)
C11A 0.011(3) 0.016(3) 0.020(4) 0.000(3) 0.001(3) 0.002(3)
C12A 0.023(4) 0.015(3) 0.017(4) 0.001(3) -0.002(3) 0.003(3)
C13A 0.025(4) 0.013(3) 0.018(4) 0.003(3) 0.007(3) 0.002(3)
C14A 0.012(3) 0.015(3) 0.024(4) 0.000(3) 0.003(3) -0.001(3)
C15A 0.014(3) 0.017(4) 0.019(4) -0.004(3) 0.003(3) 0.001(3)
C16A 0.009(3) 0.017(3) 0.018(3) 0.000(3) 0.002(3) -0.002(3)
C17A 0.010(3) 0.025(4) 0.033(4) 0.009(3) 0.001(3) 0.005(3)
C18A 0.021(4) 0.039(5) 0.025(4) 0.005(4) -0.003(3) 0.002(4)
C19A 0.018(3) 0.017(3) 0.016(3) 0.001(3) 0.007(3) 0.002(3)
B1 0.013(4) 0.015(4) 0.009(3) -0.001(3) 0.001(3) 0.005(3)
B1A 0.013(4) 0.013(4) 0.011(3) 0.000(3) 0.000(3) 0.001(3)
B2A 0.014(4) 0.013(4) 0.016(4) 0.000(3) 0.001(3) -0.001(3)
B3A 0.010(4) 0.025(4) 0.017(4) 0.004(3) 0.001(3) 0.003(3)
B4A 0.019(4) 0.013(4) 0.026(4) -0.004(3) 0.009(3) -0.001(3)
B5A 0.011(4) 0.026(4) 0.019(4) 0.000(3) 0.002(3) -0.002(3)
B6A 0.016(4) 0.014(4) 0.020(4) 0.002(3) 0.001(3) 0.000(3)
B7A 0.019(4) 0.023(4) 0.019(4) -0.007(3) 0.009(3) -0.003(3)
B8A 0.017(4) 0.014(4) 0.039(5) 0.001(4) 0.013(4) 0.007(3)
B9A 0.018(4) 0.021(4) 0.019(4) 0.003(3) 0.000(3) 0.002(3)
B10A 0.017(4) 0.017(4) 0.032(5) 0.002(4) 0.006(4) 0.004(3)
B11A 0.009(3) 0.013(4) 0.017(4) -0.001(3) 0.009(3) 0.000(3)
B13A 0.019(4) 0.019(4) 0.008(3) -0.002(3) 0.000(3) 0.007(3)
B14A 0.015(4) 0.019(4) 0.015(4) 0.004(3) 0.003(3) -0.002(3)
B15A 0.012(4) 0.027(4) 0.014(4) 0.003(3) 0.004(3) 0.006(3)
B16A 0.014(4) 0.019(4) 0.016(4) -0.007(3) 0.002(3) -0.004(3)
B17A 0.016(4) 0.016(4) 0.017(4) 0.002(3) 0.001(3) 0.002(3)
B18A 0.021(4) 0.020(4) 0.018(4) -0.002(3) 0.001(3) 0.007(3)
B19A 0.012(4) 0.017(4) 0.018(4) 0.003(3) 0.001(3) 0.000(3)
B20A 0.012(3) 0.012(4) 0.008(3) 0.004(3) 0.001(3) 0.003(3)
B21A 0.015(4) 0.023(4) 0.022(4) -0.001(3) 0.009(3) 0.005(3)
S1B 0.0192(9) 0.0176(9) 0.0310(10) -0.0104(8) -0.0126(8) 0.0065(7)
S2B 0.0111(8) 0.0161(8) 0.0243(9) -0.0059(7) -0.0056(7) 0.0016(6)
F1B 0.015(2) 0.016(2) 0.019(2) 0.0041(17) -0.0006(16) -0.0020(16)
F2B 0.017(2) 0.018(2) 0.015(2) -0.0052(16) -0.0006(16) 0.0018(16)
F3B 0.013(2) 0.023(2) 0.022(2) -0.0019(18) 0.0045(17) -0.0033(17)
F4B 0.030(2) 0.023(2) 0.020(2) -0.0067(18) 0.0057(19) 0.0032(19)
F5B 0.031(2) 0.020(2) 0.023(2) -0.0072(19) -0.0045(19) -0.0080(19)
F6B 0.014(2) 0.022(2) 0.037(3) -0.003(2) 0.0021(19) -0.0060(18)
F7B 0.013(2) 0.027(2) 0.023(2) -0.0058(18) 0.0033(17) -0.0013(17)
N1B 0.010(3) 0.013(3) 0.015(3) -0.003(2) -0.001(2) 0.000(2)
N2B 0.009(3) 0.018(3) 0.016(3) -0.002(2) -0.007(2) 0.002(2)
C1B 0.014(3) 0.012(3) 0.012(3) -0.002(3) 0.001(3) -0.003(3)
C2B 0.013(3) 0.024(4) 0.014(3) 0.000(3) 0.001(3) 0.003(3)
C3B 0.014(3) 0.012(3) 0.020(4) 0.003(3) 0.002(3) 0.000(3)
C4B 0.015(3) 0.010(3) 0.014(3) -0.002(3) 0.000(3) -0.001(3)
C5B 0.012(3) 0.015(3) 0.015(3) -0.001(3) 0.005(3) -0.003(3)
C6B 0.016(3) 0.014(3) 0.013(3) 0.000(3) 0.004(3) -0.002(3)
C7B 0.021(4) 0.014(3) 0.022(4) -0.005(3) -0.003(3) -0.001(3)
C8B 0.015(3) 0.015(3) 0.025(4) -0.005(3) -0.009(3) 0.002(3)
C9B 0.013(3) 0.015(3) 0.014(3) -0.006(3) 0.000(3) 0.000(3)
C10B 0.011(3) 0.012(3) 0.015(3) -0.001(3) -0.006(3) 0.000(3)
C11B 0.013(3) 0.018(3) 0.016(3) 0.001(3) 0.002(3) 0.002(3)
C12B 0.020(4) 0.022(4) 0.009(3) 0.002(3) 0.001(3) 0.006(3)
C13B 0.023(4) 0.013(3) 0.019(4) -0.002(3) -0.005(3) 0.001(3)
C14B 0.016(3) 0.013(3) 0.020(4) 0.000(3) -0.004(3) -0.007(3)
C15B 0.016(3) 0.016(3) 0.014(3) -0.001(3) 0.002(3) 0.003(3)
C16B 0.018(4) 0.017(4) 0.015(3) -0.001(3) -0.002(3) 0.002(3)
C17B 0.024(4) 0.030(4) 0.027(4) -0.006(3) 0.002(3) 0.002(3)
C18B 0.010(3) 0.022(4) 0.028(4) 0.000(3) -0.008(3) -0.003(3)
C19B 0.022(4) 0.026(5) 0.071(7) -0.004(5) -0.017(4) 0.005(4)
B1B 0.010(3) 0.016(4) 0.013(4) 0.001(3) 0.003(3) 0.000(3)
B01S 0.007(4) 0.024(4) 0.031(5) -0.008(4) 0.005(3) 0.005(3)
B2 0.005(3) 0.015(4) 0.012(3) -0.001(3) -0.002(3) -0.002(3)
B2B 0.015(4) 0.018(4) 0.013(4) 0.003(3) 0.000(3) 0.000(3)
B3B 0.014(4) 0.019(4) 0.015(4) -0.002(3) 0.001(3) 0.002(3)
B4B 0.016(4) 0.019(4) 0.014(4) 0.000(3) 0.008(3) 0.000(3)
B5B 0.013(4) 0.019(4) 0.018(4) -0.004(3) 0.002(3) -0.001(3)
B6B 0.021(4) 0.017(4) 0.009(4) 0.000(3) 0.000(3) 0.002(3)
B7B 0.015(4) 0.020(4) 0.022(4) 0.001(3) -0.002(3) 0.006(3)
B8B 0.016(4) 0.018(4) 0.017(4) 0.003(3) 0.001(3) 0.001(3)
B9B 0.019(4) 0.023(4) 0.013(4) 0.001(3) -0.001(3) -0.008(3)
B10B 0.012(3) 0.010(3) 0.008(3) -0.002(3) 0.000(3) 0.002(3)
B11B 0.007(3) 0.019(4) 0.014(4) -0.002(3) 0.000(3) -0.001(3)
B12B 0.013(4) 0.028(5) 0.024(4) -0.007(4) 0.004(3) -0.004(3)
B13B 0.016(4) 0.018(4) 0.024(4) 0.003(3) -0.010(3) 0.000(3)
B14B 0.015(4) 0.025(4) 0.018(4) -0.001(3) -0.003(3) -0.006(3)
B15B 0.017(4) 0.011(4) 0.026(4) 0.001(3) -0.010(3) -0.001(3)
B16B 0.010(4) 0.028(5) 0.021(4) 0.008(3) 0.002(3) -0.003(3)
B17B 0.036(5) 0.017(4) 0.039(6) 0.012(4) -0.017(4) -0.005(4)
B18B 0.014(4) 0.025(5) 0.062(7) -0.011(5) -0.016(4) 0.005(4)
B19B 0.007(4) 0.034(5) 0.028(5) -0.001(4) 0.000(3) -0.001(3)

loop_
_atom_type_symbol
_atom_type_description
_atom_type_scat_dispersion_real
_atom_type_scat_dispersion_imag
_atom_type_scat_source
C C 0.0033 0.0016 'International Tables Vol C Tables 4.2.6.8 and 6.1.1.4'
H H 0.0000 0.0000 'International Tables Vol C Tables 4.2.6.8 and 6.1.1.4'
B B 0.0013 0.0007 'International Tables Vol C Tables 4.2.6.8 and 6.1.1.4'
F F 0.0171 0.0103 'International Tables Vol C Tables 4.2.6.8 and 6.1.1.4'
N N 0.0061 0.0033 'International Tables Vol C Tables 4.2.6.8 and 6.1.1.4'
S S 0.1246 0.1234 'International Tables Vol C Tables 4.2.6.8 and 6.1.1.4'

loop_
_geom_angle_atom_site_label_1
_geom_angle_atom_site_label_2
_geom_angle_atom_site_label_3
_geom_angle
_geom_angle_site_symmetry_1
_geom_angle_site_symmetry_3
_geom_angle_publ_flag
C1A S1A B1A 106.8(3) . . ?
C9A S2A B11A 108.7(3) . . ?
C1A N1A C4A 107.4(6) . . ?
C1A N1A B1 126.6(6) . . ?
C4A N1A B1 125.7(6) . . ?
C6A N2A B1 125.5(6) . . ?
C9A N2A C6A 107.8(6) . . ?
C9A N2A B1 126.6(6) . . ?
N1A C1A S1A 119.3(5) . . ?
N1A C1A C2A 108.9(6) . . ?
C2A C1A S1A 131.8(5) . . ?
C1A C2A H2A 126.6 . . ?
C3A C2A C1A 106.8(6) . . ?
C3A C2A H2A 126.6 . . ?
C2A C3A H3A 126.0 . . ?
C2A C3A C4A 108.0(6) . . ?
C4A C3A H3A 126.0 . . ?
N1A C4A C5A 120.2(6) . . ?
C3A C4A N1A 108.8(6) . . ?
C3A C4A C5A 131.0(7) . . ?
C4A C5A C10A 118.4(6) . . ?
C6A C5A C4A 121.7(6) . . ?
C6A C5A C10A 119.7(6) . . ?
N2A C6A C5A 120.6(6) . . ?
N2A C6A C7A 108.3(6) . . ?
C5A C6A C7A 131.1(7) . . ?
C6A C7A H7A 125.9 . . ?
C8A C7A C6A 108.2(7) . . ?
C8A C7A H7A 125.9 . . ?
C7A C8A H8A 126.6 . . ?
C7A C8A C9A 106.7(6) . . ?
C9A C8A H8A 126.6 . . ?
N2A C9A S2A 119.5(5) . . ?
N2A C9A C8A 108.9(6) . . ?
C8A C9A S2A 131.5(6) . . ?
C11A C10A C5A 119.9(6) . . ?
C11A C10A C15A 117.5(6) . . ?
C15A C10A C5A 122.5(7) . . ?
F6A C11A C10A 120.7(6) . . ?
F6A C11A C12A 117.6(6) . . ?
C10A C11A C12A 121.5(7) . . ?
F5A C12A C11A 120.6(7) . . ?
F5A C12A C13A 119.9(7) . . ?
C13A C12A C11A 119.5(7) . . ?
F7A C13A C12A 119.5(7) . . ?
F7A C13A C14A 120.2(7) . . ?
C14A C13A C12A 120.3(7) . . ?
F4A C14A C13A 120.4(6) . . ?
F4A C14A C15A 120.0(7) . . ?
C13A C14A C15A 119.7(7) . . ?
F3A C15A C10A 119.8(6) . . ?
F3A C15A C14A 118.8(6) . . ?
C10A C15A C14A 121.4(7) . . ?
B3A C16A H16A 117.3 . . ?
B3A C16A B4A 63.4(5) . . ?
B3A C16A B7A 63.2(5) . . ?
B3A C16A B9A 115.9(6) . . ?
B3A C16A B10A 115.1(6) . . ?
B4A C16A H16A 116.8 . . ?
B7A C16A H16A 116.9 . . ?
B7A C16A B4A 116.3(5) . . ?
B9A C16A H16A 116.6 . . ?
B9A C16A B4A 62.9(5) . . ?
B9A C16A B7A 116.3(6) . . ?
B10A C16A H16A 117.3 . . ?
B10A C16A B4A 116.0(6) . . ?
B10A C16A B7A 62.5(5) . . ?
B10A C16A B9A 63.9(5) . . ?
B5A C17A H17A 117.2 . . ?
B6A C17A H17A 118.2 . . ?
B6A C17A B5A 63.1(5) . . ?
B6A C17A B8A 62.4(5) . . ?
B6A C17A B9A 114.6(6) . . ?
B8A C17A H17A 117.2 . . ?
B8A C17A B5A 115.6(6) . . ?
B8A C17A B9A 115.8(6) . . ?
B9A C17A H17A 117.3 . . ?
B9A C17A B5A 62.5(5) . . ?
B10A C17A H17A 117.6 . . ?
B10A C17A B5A 115.2(6) . . ?
B10A C17A B6A 114.2(6) . . ?
B10A C17A B8A 62.8(5) . . ?
B10A C17A B9A 63.5(5) . . ?
B15A C18A H18A 121.8 . . ?
B16A C18A H18A 122.4 . . ?
B16A C18A B15A 60.3(5) . . ?
B18A C18A H18A 121.7 . . ?
B18A C18A B15A 107.2(6) . . ?
B18A C18A B16A 107.9(6) . . ?
B18A C18A B21A 60.3(5) . . ?
B20A C18A H18A 125.4 . . ?
B20A C18A B15A 57.9(5) . . ?
B20A C18A B16A 104.1(6) . . ?
B20A C18A B18A 58.3(5) . . ?
B20A C18A B21A 104.5(6) . . ?
B21A C18A H18A 122.1 . . ?
B21A C18A B15A 108.1(6) . . ?
B21A C18A B16A 60.0(5) . . ?
B13A C19A H19A 117.2 . . ?
B13A C19A B19A 62.4(5) . . ?
B13A C19A B21A 116.0(6) . . ?
B17A C19A H19A 117.4 . . ?
B17A C19A B13A 63.2(5) . . ?
B17A C19A B19A 114.8(6) . . ?
B17A C19A B21A 63.2(5) . . ?
B18A C19A H19A 117.2 . . ?
B18A C19A B13A 115.4(6) . . ?
B18A C19A B17A 115.3(6) . . ?
B18A C19A B19A 63.2(5) . . ?
B18A C19A B21A 63.0(5) . . ?
B19A C19A H19A 117.6 . . ?
B19A C19A B21A 115.6(6) . . ?
B21A C19A H19A 116.8 . . ?
F1A B1 F2A 110.6(6) . . ?
F1A B1 N1A 110.1(6) . . ?
F1A B1 N2A 109.7(6) . . ?
F2A B1 N1A 110.7(6) . . ?
F2A B1 N2A 109.7(5) . . ?
N1A B1 N2A 106.0(5) . . ?
B2A B1A S1A 126.1(5) . . ?
B2A B1A B3A 59.1(4) . . ?
B2A B1A B4A 107.7(5) . . ?
B2A B1A B5A 108.4(6) . . ?
B3A B1A S1A 117.4(5) . . ?
B3A B1A B4A 60.0(5) . . ?
B3A B1A B5A 107.2(5) . . ?
B4A B1A S1A 114.1(5) . . ?
B4A B1A B5A 59.4(5) . . ?
B5A B1A S1A 121.5(5) . . ?
B6A B1A S1A 130.0(5) . . ?
B6A B1A B2A 60.1(5) . . ?
B6A B1A B3A 106.8(6) . . ?
B6A B1A B4A 107.5(6) . . ?
B6A B1A B5A 60.3(5) . . ?
B1A B2A H2AA 121.3 . . ?
B1A B2A B8A 107.9(6) . . ?
B3A B2A B1A 60.6(5) . . ?
B3A B2A H2AA 121.6 . . ?
B3A B2A B6A 107.5(6) . . ?
B3A B2A B7A 60.3(5) . . ?
B3A B2A B8A 108.0(6) . . ?
B6A B2A B1A 59.6(4) . . ?
B6A B2A H2AA 122.5 . . ?
B6A B2A B7A 107.6(6) . . ?
B6A B2A B8A 59.5(5) . . ?
B7A B2A B1A 109.0(6) . . ?
B7A B2A H2AA 121.3 . . ?
B7A B2A B8A 60.1(5) . . ?
B8A B2A H2AA 121.9 . . ?
C16A B3A B1A 104.7(6) . . ?
C16A B3A B2A 104.9(6) . . ?
C16A B3A H3AA 124.9 . . ?
C16A B3A B4A 58.9(4) . . ?
C16A B3A B7A 59.0(4) . . ?
B1A B3A H3AA 122.2 . . ?
B2A B3A B1A 60.3(4) . . ?
B2A B3A H3AA 122.0 . . ?
B2A B3A B4A 108.7(6) . . ?
B2A B3A B7A 60.4(5) . . ?
B4A B3A B1A 60.0(5) . . ?
B4A B3A H3AA 121.0 . . ?
B7A B3A B1A 108.9(6) . . ?
B7A B3A H3AA 120.7 . . ?
B7A B3A B4A 109.1(6) . . ?
C16A B4A B1A 103.7(5) . . ?
C16A B4A B3A 57.7(4) . . ?
C16A B4A H4A 125.9 . . ?
C16A B4A B5A 104.0(6) . . ?
C16A B4A B9A 58.3(4) . . ?
B1A B4A H4A 122.2 . . ?
B3A B4A B1A 60.0(5) . . ?
B3A B4A H4A 121.9 . . ?
B5A B4A B1A 60.6(5) . . ?
B5A B4A B3A 108.2(6) . . ?
B5A B4A H4A 122.1 . . ?
B5A B4A B9A 60.0(5) . . ?
B9A B4A B1A 108.3(6) . . ?
B9A B4A B3A 107.2(6) . . ?
B9A B4A H4A 121.6 . . ?
C17A B5A B1A 103.5(6) . . ?
C17A B5A B4A 104.1(6) . . ?
C17A B5A H5A 125.4 . . ?
C17A B5A B6A 58.1(5) . . ?
C17A B5A B9A 58.6(5) . . ?
B1A B5A H5A 122.9 . . ?
B4A B5A B1A 60.0(5) . . ?
B4A B5A H5A 122.6 . . ?
B4A B5A B6A 106.9(6) . . ?
B4A B5A B9A 60.1(5) . . ?
B6A B5A B1A 59.0(4) . . ?
B6A B5A H5A 122.4 . . ?
B9A B5A B1A 107.8(6) . . ?
B9A B5A H5A 121.4 . . ?
B9A B5A B6A 107.3(6) . . ?
C17A B6A B1A 105.2(6) . . ?
C17A B6A B2A 104.8(6) . . ?
C17A B6A B5A 58.7(5) . . ?
C17A B6A H6A 124.9 . . ?
C17A B6A B8A 58.9(5) . . ?
B1A B6A B2A 60.3(4) . . ?
B1A B6A B5A 60.6(5) . . ?
B1A B6A H6A 121.7 . . ?
B2A B6A B5A 108.7(6) . . ?
B2A B6A H6A 122.1 . . ?
B5A B6A H6A 120.9 . . ?
B8A B6A B1A 109.3(6) . . ?
B8A B6A B2A 60.5(5) . . ?
B8A B6A B5A 109.0(6) . . ?
B8A B6A H6A 120.7 . . ?
C16A B7A B2A 103.2(5) . . ?
C16A B7A B3A 57.8(4) . . ?
C16A B7A H7AA 125.8 . . ?
C16A B7A B8A 103.7(6) . . ?
C16A B7A B10A 58.3(5) . . ?
B2A B7A H7AA 122.8 . . ?
B2A B7A B8A 60.1(5) . . ?
B3A B7A B2A 59.3(4) . . ?
B3A B7A H7AA 122.2 . . ?
B3A B7A B8A 107.2(6) . . ?
B8A B7A H7AA 122.5 . . ?
B10A B7A B2A 107.9(6) . . ?
B10A B7A B3A 107.2(6) . . ?
B10A B7A H7AA 121.5 . . ?
B10A B7A B8A 60.1(5) . . ?
C17A B8A B2A 104.4(6) . . ?
C17A B8A B6A 58.7(5) . . ?
C17A B8A B7A 104.0(6) . . ?
C17A B8A H8AA 125.0 . . ?
C17A B8A B10A 58.4(5) . . ?
B2A B8A B7A 59.8(5) . . ?
B2A B8A H8AA 122.7 . . ?
B6A B8A B2A 60.0(5) . . ?
B6A B8A B7A 107.8(6) . . ?
B6A B8A H8AA 121.4 . . ?
B6A B8A B10A 107.6(6) . . ?
B7A B8A H8AA 122.8 . . ?
B10A B8A B2A 107.0(6) . . ?
B10A B8A B7A 59.3(5) . . ?
B10A B8A H8AA 122.1 . . ?
C16A B9A C17A 99.8(6) . . ?
C16A B9A B4A 58.8(5) . . ?
C16A B9A B5A 104.3(6) . . ?
C16A B9A H9A 126.2 . . ?
C16A B9A B10A 57.9(5) . . ?
C17A B9A B4A 104.3(6) . . ?
C17A B9A B5A 59.0(5) . . ?
C17A B9A H9A 126.1 . . ?
C17A B9A B10A 58.1(5) . . ?
B4A B9A H9A 122.1 . . ?
B4A B9A B10A 107.6(6) . . ?
B5A B9A B4A 59.9(5) . . ?
B5A B9A H9A 121.9 . . ?
B5A B9A B10A 107.9(6) . . ?
B10A B9A H9A 121.6 . . ?
C16A B10A C17A 100.3(6) . . ?
C16A B10A B7A 59.2(5) . . ?
C16A B10A B8A 104.7(6) . . ?
C16A B10A B9A 58.2(5) . . ?
C16A B10A H10A 126.0 . . ?
C17A B10A B7A 105.3(6) . . ?
C17A B10A B8A 58.8(5) . . ?
C17A B10A B9A 58.5(5) . . ?
C17A B10A H10A 125.8 . . ?
B7A B10A B8A 60.6(5) . . ?
B7A B10A B9A 108.8(6) . . ?
B7A B10A H10A 121.2 . . ?
B8A B10A B9A 108.3(6) . . ?
B8A B10A H10A 121.8 . . ?
B9A B10A H10A 121.1 . . ?
B13A B11A S2A 120.6(5) . . ?
B13A B11A B14A 59.7(4) . . ?
B13A B11A B15A 107.7(6) . . ?
B14A B11A S2A 111.2(5) . . ?
B15A B11A S2A 115.1(5) . . ?
B15A B11A B14A 59.7(5) . . ?
B16A B11A S2A 127.3(5) . . ?
B16A B11A B13A 108.9(5) . . ?
B16A B11A B14A 108.3(6) . . ?
B16A B11A B15A 60.1(5) . . ?
B17A B11A S2A 131.7(5) . . ?
B17A B11A B13A 60.1(4) . . ?
B17A B11A B14A 108.0(5) . . ?
B17A B11A B15A 108.5(5) . . ?
B17A B11A B16A 61.0(4) . . ?
C19A B13A B11A 103.2(6) . . ?
C19A B13A H13A 125.5 . . ?
C19A B13A B14A 104.0(5) . . ?
C19A B13A B17A 58.2(4) . . ?
C19A B13A B19A 58.8(4) . . ?
B11A B13A H13A 123.0 . . ?
B14A B13A B11A 60.4(4) . . ?
B14A B13A H13A 122.5 . . ?
B17A B13A B11A 59.3(4) . . ?
B17A B13A H13A 121.7 . . ?
B17A B13A B14A 107.9(6) . . ?
B19A B13A B11A 107.3(6) . . ?
B19A B13A H13A 121.7 . . ?
B19A B13A B14A 59.3(4) . . ?
B19A B13A B17A 107.8(6) . . ?
B11A B14A H14A 122.8 . . ?
B13A B14A B11A 59.9(4) . . ?
B13A B14A H14A 122.4 . . ?
B13A B14A B15A 108.2(6) . . ?
B15A B14A B11A 60.1(5) . . ?
B15A B14A H14A 121.5 . . ?
B19A B14A B11A 107.2(5) . . ?
B19A B14A B13A 59.7(4) . . ?
B19A B14A H14A 121.9 . . ?
B19A B14A B15A 107.5(6) . . ?
B20A B14A B11A 103.8(6) . . ?
B20A B14A B13A 104.2(6) . . ?
B20A B14A H14A 125.4 . . ?
B20A B14A B15A 58.2(4) . . ?
B20A B14A B19A 58.4(4) . . ?
C18A B15A B11A 107.3(5) . . ?
C18A B15A B14A 108.3(6) . . ?
C18A B15A H15A 121.5 . . ?
C18A B15A B16A 59.8(5) . . ?
B11A B15A H15A 122.9 . . ?
B14A B15A B11A 60.2(5) . . ?
B14A B15A H15A 121.2 . . ?
B14A B15A B16A 108.3(6) . . ?
B16A B15A B11A 59.6(4) . . ?
B16A B15A H15A 122.4 . . ?
B20A B15A C18A 59.1(5) . . ?
B20A B15A B11A 104.0(6) . . ?
B20A B15A B14A 58.4(5) . . ?
B20A B15A H15A 125.0 . . ?
B20A B15A B16A 104.7(5) . . ?
C18A B16A B15A 59.9(5) . . ?
C18A B16A H16B 121.8 . . ?
C18A B16A B17A 107.3(6) . . ?
B11A B16A C18A 107.9(6) . . ?
B11A B16A B15A 60.2(4) . . ?
B11A B16A H16B 122.0 . . ?
B11A B16A B17A 59.0(4) . . ?
B15A B16A H16B 121.9 . . ?
B15A B16A B17A 107.1(6) . . ?
B17A B16A H16B 122.6 . . ?
B21A B16A C18A 59.9(5) . . ?
B21A B16A B11A 107.5(6) . . ?
B21A B16A B15A 107.8(6) . . ?
B21A B16A H16B 121.9 . . ?
B21A B16A B17A 59.8(5) . . ?
C19A B17A B11A 104.5(6) . . ?
C19A B17A B13A 58.6(4) . . ?
C19A B17A B16A 104.2(6) . . ?
C19A B17A H17B 125.1 . . ?
C19A B17A B21A 58.9(5) . . ?
B11A B17A B13A 60.6(4) . . ?
B11A B17A B16A 60.0(4) . . ?
B11A B17A H17B 122.3 . . ?
B11A B17A B21A 108.0(6) . . ?
B13A B17A B16A 108.6(6) . . ?
B13A B17A H17B 120.8 . . ?
B13A B17A B21A 108.7(6) . . ?
B16A B17A H17B 122.6 . . ?
B21A B17A B16A 59.6(5) . . ?
B21A B17A H17B 121.3 . . ?
C18A B18A H18B 121.5 . . ?
C18A B18A B19A 108.5(6) . . ?
C18A B18A B21A 60.3(5) . . ?
C19A B18A C18A 105.2(6) . . ?
C19A B18A H18B 125.5 . . ?
C19A B18A B19A 58.7(5) . . ?
C19A B18A B20A 100.9(6) . . ?
C19A B18A B21A 59.1(5) . . ?
B19A B18A H18B 121.2 . . ?
B20A B18A C18A 59.5(5) . . ?
B20A B18A H18B 125.5 . . ?
B20A B18A B19A 58.0(5) . . ?
B20A B18A B21A 105.4(6) . . ?
B21A B18A H18B 121.5 . . ?
B21A B18A B19A 108.7(6) . . ?
C19A B19A B13A 58.8(4) . . ?
C19A B19A B14A 105.2(6) . . ?
C19A B19A B18A 58.1(5) . . ?
C19A B19A H19B 125.8 . . ?
B13A B19A B18A 108.1(6) . . ?
B13A B19A H19B 121.4 . . ?
B14A B19A B13A 60.9(4) . . ?
B14A B19A B18A 108.5(6) . . ?
B14A B19A H19B 121.4 . . ?
B18A B19A H19B 121.4 . . ?
B20A B19A C19A 100.8(6) . . ?
B20A B19A B13A 105.7(6) . . ?
B20A B19A B14A 59.1(5) . . ?
B20A B19A B18A 58.6(5) . . ?
B20A B19A H19B 125.3 . . ?
C18A B20A H20A 117.5 . . ?
B14A B20A C18A 115.7(6) . . ?
B14A B20A H20A 117.1 . . ?
B15A B20A C18A 63.0(5) . . ?
B15A B20A B14A 63.4(5) . . ?
B15A B20A H20A 117.4 . . ?
B18A B20A C18A 62.2(5) . . ?
B18A B20A B14A 115.2(6) . . ?
B18A B20A B15A 114.6(6) . . ?
B18A B20A H20A 117.7 . . ?
B19A B20A C18A 115.2(6) . . ?
B19A B20A B14A 62.5(5) . . ?
B19A B20A B15A 115.2(6) . . ?
B19A B20A B18A 63.4(5) . . ?
B19A B20A H20A 117.4 . . ?
C18A B21A B16A 60.1(5) . . ?
C18A B21A B17A 108.0(6) . . ?
C18A B21A H21A 122.6 . . ?
C19A B21A C18A 103.6(6) . . ?
C19A B21A B16A 104.1(6) . . ?
C19A B21A B17A 57.9(5) . . ?
C19A B21A B18A 57.9(5) . . ?
C19A B21A H21A 125.7 . . ?
B16A B21A B17A 60.6(5) . . ?
B16A B21A H21A 122.2 . . ?
B17A B21A H21A 121.7 . . ?
B18A B21A C18A 59.4(5) . . ?
B18A B21A B16A 107.3(6) . . ?
B18A B21A B17A 106.7(6) . . ?
B18A B21A H21A 122.4 . . ?
C9B S1B B1B 109.5(4) . . ?
C1B S2B B11B 107.3(3) . . ?
C1B N1B C4B 108.0(6) . . ?
C1B N1B B2 127.2(6) . . ?
C4B N1B B2 124.7(6) . . ?
C6B N2B B2 124.5(6) . . ?
C9B N2B C6B 108.2(6) . . ?
C9B N2B B2 126.8(6) . . ?
N1B C1B S2B 118.8(5) . . ?
N1B C1B C2B 109.3(6) . . ?
C2B C1B S2B 131.9(6) . . ?
C1B C2B H2B 126.7 . . ?
C3B C2B C1B 106.6(6) . . ?
C3B C2B H2B 126.7 . . ?
C2B C3B H3B 125.9 . . ?
C2B C3B C4B 108.2(6) . . ?
C4B C3B H3B 125.9 . . ?
N1B C4B C3B 107.9(6) . . ?
C5B C4B N1B 120.5(6) . . ?
C5B C4B C3B 131.6(7) . . ?
C4B C5B C6B 122.4(7) . . ?
C4B C5B C10B 119.7(6) . . ?
C6B C5B C10B 117.9(6) . . ?
N2B C6B C7B 108.1(6) . . ?
C5B C6B N2B 120.3(6) . . ?
C5B C6B C7B 131.6(7) . . ?
C6B C7B H7B 126.3 . . ?
C8B C7B C6B 107.4(6) . . ?
C8B C7B H7B 126.3 . . ?
C7B C8B H8B 126.6 . . ?
C7B C8B C9B 106.8(6) . . ?
C9B C8B H8B 126.6 . . ?
N2B C9B S1B 119.1(5) . . ?
N2B C9B C8B 109.5(6) . . ?
C8B C9B S1B 131.3(6) . . ?
C11B C10B C5B 121.4(6) . . ?
C15B C10B C5B 122.1(6) . . ?
C15B C10B C11B 116.2(6) . . ?
F3B C11B C10B 119.0(6) . . ?
F3B C11B C12B 119.2(6) . . ?
C12B C11B C10B 121.8(7) . . ?
F4B C12B C11B 120.3(7) . . ?
F4B C12B C13B 118.6(7) . . ?
C11B C12B C13B 121.1(7) . . ?
F5B C13B C12B 121.0(7) . . ?
F5B C13B C14B 120.1(7) . . ?
C12B C13B C14B 118.9(7) . . ?
F6B C14B C13B 119.6(6) . . ?
F6B C14B C15B 120.8(7) . . ?
C15B C14B C13B 119.6(7) . . ?
F7B C15B C10B 119.6(6) . . ?
F7B C15B C14B 118.1(6) . . ?
C14B C15B C10B 122.3(7) . . ?
B3B C16B H16C 118.2 . . ?
B3B C16B B8B 62.1(5) . . ?
B4B C16B H16C 116.6 . . ?
B4B C16B B3B 63.1(5) . . ?
B4B C16B B8B 115.4(6) . . ?
B7B C16B H16C 117.1 . . ?
B7B C16B B3B 114.5(6) . . ?
B7B C16B B4B 116.3(6) . . ?
B7B C16B B8B 62.9(5) . . ?
B7B C16B B9B 63.3(5) . . ?
B8B C16B H16C 117.7 . . ?
B9B C16B H16C 117.2 . . ?
B9B C16B B3B 114.9(6) . . ?
B9B C16B B4B 63.4(5) . . ?
B9B C16B B8B 115.2(6) . . ?
B2B C17B H17C 122.5 . . ?
B2B C17B B8B 59.3(5) . . ?
B6B C17B H17C 121.7 . . ?
B6B C17B B2B 60.2(5) . . ?
B6B C17B B8B 107.2(6) . . ?
B7B C17B H17C 121.8 . . ?
B7B C17B B2B 107.4(6) . . ?
B7B C17B B6B 107.4(6) . . ?
B7B C17B B8B 59.8(5) . . ?
B8B C17B H17C 123.1 . . ?
B10B C17B H17C 125.0 . . ?
B10B C17B B2B 104.5(6) . . ?
B10B C17B B6B 58.5(4) . . ?
B10B C17B B7B 58.3(5) . . ?
B10B C17B B8B 103.9(6) . . ?
B14B C18B H18C 117.5 . . ?
B14B C18B B15B 62.9(5) . . ?
B14B C18B B17B 63.0(5) . . ?
B14B C18B B19B 114.3(6) . . ?
B15B C18B H18C 118.3 . . ?
B17B C18B H18C 117.5 . . ?
B17B C18B B15B 114.7(6) . . ?
B17B C18B B19B 114.5(7) . . ?
B18B C18B H18C 118.1 . . ?
B18B C18B B14B 114.7(6) . . ?
B18B C18B B15B 113.6(7) . . ?
B18B C18B B17B 62.8(6) . . ?
B18B C18B B19B 62.4(6) . . ?
B19B C18B H18C 118.3 . . ?
B19B C18B B15B 61.9(5) . . ?
B01S C19B H19C 125.8 . . ?
B01S C19B B12B 58.1(5) . . ?
B01S C19B B13B 103.7(6) . . ?
B01S C19B B17B 103.5(6) . . ?
B01S C19B B18B 57.4(6) . . ?
B12B C19B H19C 121.8 . . ?
B12B C19B B13B 60.3(5) . . ?
B13B C19B H19C 122.8 . . ?
B17B C19B H19C 122.7 . . ?
B17B C19B B12B 107.5(6) . . ?
B17B C19B B13B 59.3(5) . . ?
B17B C19B B18B 60.1(6) . . ?
B18B C19B H19C 122.3 . . ?
B18B C19B B12B 106.6(7) . . ?
B18B C19B B13B 107.0(7) . . ?
B2B B1B S1B 121.1(5) . . ?
B3B B1B S1B 131.8(5) . . ?
B3B B1B B2B 59.3(4) . . ?
B3B B1B B4B 60.2(4) . . ?
B3B B1B B5B 107.9(6) . . ?
B4B B1B S1B 127.2(5) . . ?
B4B B1B B2B 108.1(5) . . ?
B5B B1B S1B 115.6(5) . . ?
B5B B1B B2B 107.6(5) . . ?
B5B B1B B4B 60.7(5) . . ?
B6B B1B S1B 112.0(5) . . ?
B6B B1B B2B 59.8(4) . . ?
B6B B1B B3B 107.1(5) . . ?
B6B B1B B4B 108.4(6) . . ?
B6B B1B B5B 59.7(4) . . ?
C19B B01S H01S 117.3 . . ?
B12B B01S C19B 62.8(5) . . ?
B12B B01S H01S 117.7 . . ?
B16B B01S C19B 115.6(6) . . ?
B16B B01S H01S 116.9 . . ?
B16B B01S B12B 62.9(5) . . ?
B18B B01S C19B 62.8(6) . . ?
B18B B01S H01S 117.3 . . ?
B18B B01S B12B 114.9(7) . . ?
B18B B01S B16B 115.8(7) . . ?
B18B B01S B19B 63.2(6) . . ?
B19B B01S C19B 115.5(7) . . ?
B19B B01S H01S 117.1 . . ?
B19B B01S B12B 115.2(6) . . ?
B19B B01S B16B 63.2(5) . . ?
F1B B2 N1B 109.9(5) . . ?
F1B B2 N2B 109.6(6) . . ?
F2B B2 F1B 110.2(6) . . ?
F2B B2 N1B 109.8(6) . . ?
F2B B2 N2B 110.3(5) . . ?
N1B B2 N2B 107.0(5) . . ?
C17B B2B B1B 107.0(6) . . ?
C17B B2B H2BA 121.8 . . ?
C17B B2B B6B 59.7(5) . . ?
B1B B2B H2BA 122.6 . . ?
B3B B2B C17B 107.7(6) . . ?
B3B B2B B1B 59.4(4) . . ?
B3B B2B H2BA 122.3 . . ?
B3B B2B B6B 106.6(6) . . ?
B6B B2B B1B 59.0(4) . . ?
B6B B2B H2BA 122.5 . . ?
B8B B2B C17B 60.5(5) . . ?
B8B B2B B1B 107.4(6) . . ?
B8B B2B H2BA 121.5 . . ?
B8B B2B B3B 59.9(5) . . ?
B8B B2B B6B 107.7(6) . . ?
C16B B3B B1B 104.0(6) . . ?
C16B B3B B2B 104.7(6) . . ?
C16B B3B H3BA 125.4 . . ?
C16B B3B B4B 58.2(4) . . ?
C16B B3B B8B 59.2(4) . . ?
B1B B3B H3BA 122.1 . . ?
B1B B3B B4B 60.1(5) . . ?
B2B B3B B1B 61.2(4) . . ?
B2B B3B H3BA 121.6 . . ?
B2B B3B B4B 109.6(6) . . ?
B4B B3B H3BA 120.9 . . ?
B8B B3B B1B 108.7(6) . . ?
B8B B3B B2B 59.8(5) . . ?
B8B B3B H3BA 121.0 . . ?
B8B B3B B4B 108.9(6) . . ?
C16B B4B B1B 104.0(5) . . ?
C16B B4B B3B 58.7(4) . . ?
C16B B4B H4B 125.3 . . ?
C16B B4B B5B 102.8(5) . . ?
C16B B4B B9B 58.2(4) . . ?
B1B B4B B3B 59.7(4) . . ?
B1B B4B H4B 122.8 . . ?
B1B B4B B5B 59.6(5) . . ?
B1B B4B B9B 106.5(6) . . ?
B3B B4B H4B 121.8 . . ?
B3B B4B B5B 106.7(5) . . ?
B5B B4B H4B 123.7 . . ?
B9B B4B B3B 107.1(6) . . ?
B9B B4B H4B 122.5 . . ?
B9B B4B B5B 58.5(5) . . ?
B1B B5B B4B 59.8(4) . . ?
B1B B5B H5B 122.5 . . ?
B4B B5B H5B 122.5 . . ?
B6B B5B B1B 59.9(5) . . ?
B6B B5B B4B 107.8(6) . . ?
B6B B5B H5B 121.4 . . ?
B9B B5B B1B 108.1(6) . . ?
B9B B5B B4B 60.3(5) . . ?
B9B B5B H5B 121.3 . . ?
B9B B5B B6B 108.2(6) . . ?
B10B B5B B1B 104.7(6) . . ?
B10B B5B B4B 104.5(6) . . ?
B10B B5B H5B 124.8 . . ?
B10B B5B B6B 59.0(4) . . ?
B10B B5B B9B 58.4(5) . . ?
C17B B6B B2B 60.1(5) . . ?
C17B B6B H6B 121.2 . . ?
B1B B6B C17B 109.0(6) . . ?
B1B B6B B2B 61.2(5) . . ?
B1B B6B H6B 121.7 . . ?
B2B B6B H6B 121.6 . . ?
B5B B6B C17B 108.2(6) . . ?
B5B B6B B1B 60.4(4) . . ?
B5B B6B B2B 109.3(6) . . ?
B5B B6B H6B 121.2 . . ?
B10B B6B C17B 58.6(5) . . ?
B10B B6B B1B 104.3(5) . . ?
B10B B6B B2B 104.5(6) . . ?
B10B B6B B5B 58.0(4) . . ?
B10B B6B H6B 125.6 . . ?
C16B B7B C17B 105.5(6) . . ?
C16B B7B H7BA 125.2 . . ?
C16B B7B B8B 59.5(5) . . ?
C16B B7B B9B 58.7(5) . . ?
C16B B7B B10B 100.5(6) . . ?
C17B B7B H7BA 121.7 . . ?
C17B B7B B8B 60.4(5) . . ?
B8B B7B H7BA 121.4 . . ?
B9B B7B C17B 107.9(6) . . ?
B9B B7B H7BA 121.4 . . ?
B9B B7B B8B 108.7(6) . . ?
B10B B7B C17B 58.7(5) . . ?
B10B B7B H7BA 126.2 . . ?
B10B B7B B8B 104.7(6) . . ?
B10B B7B B9B 57.7(4) . . ?
C16B B8B C17B 103.6(6) . . ?
C16B B8B B2B 104.8(6) . . ?
C16B B8B B3B 58.7(4) . . ?
C16B B8B B7B 57.6(4) . . ?
C16B B8B H8BA 125.4 . . ?
C17B B8B H8BA 122.7 . . ?
B2B B8B C17B 60.2(5) . . ?
B2B B8B B3B 60.3(5) . . ?
B2B B8B B7B 108.2(6) . . ?
B2B B8B H8BA 121.8 . . ?
B3B B8B C17B 107.9(6) . . ?
B3B B8B B7B 107.4(6) . . ?
B3B B8B H8BA 121.4 . . ?
B7B B8B C17B 59.8(5) . . ?
B7B B8B H8BA 122.0 . . ?
C16B B9B B4B 58.4(4) . . ?
C16B B9B B5B 105.0(6) . . ?
C16B B9B B7B 58.0(5) . . ?
C16B B9B H9B 126.0 . . ?
B4B B9B H9B 121.6 . . ?
B5B B9B B4B 61.2(5) . . ?
B5B B9B B7B 108.3(6) . . ?
B5B B9B H9B 121.5 . . ?
B7B B9B B4B 107.9(6) . . ?
B7B B9B H9B 121.4 . . ?
B10B B9B C16B 100.8(6) . . ?
B10B B9B B4B 105.5(6) . . ?
B10B B9B B5B 58.7(4) . . ?
B10B B9B B7B 58.8(5) . . ?
B10B B9B H9B 125.4 . . ?
C17B B10B H10B 116.8 . . ?
B5B B10B C17B 115.9(6) . . ?
B5B B10B B6B 63.0(5) . . ?
B5B B10B B7B 115.6(6) . . ?
B5B B10B H10B 117.1 . . ?
B6B B10B C17B 62.9(5) . . ?
B6B B10B H10B 117.8 . . ?
B7B B10B C17B 63.0(5) . . ?
B7B B10B B6B 114.8(6) . . ?
B7B B10B H10B 117.3 . . ?
B9B B10B C17B 116.2(6) . . ?
B9B B10B B5B 62.9(5) . . ?
B9B B10B B6B 115.1(6) . . ?
B9B B10B B7B 63.5(5) . . ?
B9B B10B H10B 117.0 . . ?
B12B B11B S2B 126.9(5) . . ?
B12B B11B B14B 107.6(6) . . ?
B12B B11B B15B 107.0(6) . . ?
B12B B11B B16B 59.6(5) . . ?
B13B B11B S2B 126.9(5) . . ?
B13B B11B B12B 60.7(5) . . ?
B13B B11B B14B 59.4(5) . . ?
B13B B11B B15B 107.6(5) . . ?
B13B B11B B16B 108.2(6) . . ?
B14B B11B S2B 120.2(5) . . ?
B14B B11B B15B 60.0(5) . . ?
B14B B11B B16B 107.4(5) . . ?
B15B B11B S2B 115.7(5) . . ?
B15B B11B B16B 59.4(5) . . ?
B16B B11B S2B 119.4(5) . . ?
C19B B12B H12B 120.9 . . ?
C19B B12B B13B 60.1(5) . . ?
B01S B12B C19B 59.1(5) . . ?
B01S B12B B11B 104.6(6) . . ?
B01S B12B H12B 125.1 . . ?
B01S B12B B13B 104.3(6) . . ?
B01S B12B B16B 58.3(5) . . ?
B11B B12B C19B 108.4(6) . . ?
B11B B12B H12B 122.2 . . ?
B11B B12B B13B 59.6(5) . . ?
B13B B12B H12B 122.7 . . ?
B16B B12B C19B 108.7(6) . . ?
B16B B12B B11B 60.7(5) . . ?
B16B B12B H12B 121.1 . . ?
B16B B12B B13B 108.1(6) . . ?
C19B B13B B12B 59.6(5) . . ?
C19B B13B H13B 121.9 . . ?
B11B B13B C19B 108.1(6) . . ?
B11B B13B B12B 59.7(5) . . ?
B11B B13B H13B 121.2 . . ?
B12B B13B H13B 122.5 . . ?
B14B B13B C19B 108.2(6) . . ?
B14B B13B B11B 60.5(5) . . ?
B14B B13B B12B 107.7(6) . . ?
B14B B13B H13B 121.3 . . ?
B17B B13B C19B 59.6(6) . . ?
B17B B13B B11B 108.8(6) . . ?
B17B B13B B12B 107.2(6) . . ?
B17B B13B H13B 121.7 . . ?
B17B B13B B14B 60.6(5) . . ?
C18B B14B B11B 105.2(6) . . ?
C18B B14B B13B 104.8(6) . . ?
C18B B14B H14B 124.5 . . ?
C18B B14B B15B 59.1(5) . . ?
C18B B14B B17B 58.6(5) . . ?
B11B B14B H14B 122.2 . . ?
B11B B14B B15B 60.1(5) . . ?
B13B B14B B11B 60.1(5) . . ?
B13B B14B H14B 122.4 . . ?
B13B B14B B15B 108.2(6) . . ?
B13B B14B B17B 59.7(5) . . ?
B15B B14B H14B 121.2 . . ?
B17B B14B B11B 107.8(6) . . ?
B17B B14B H14B 121.8 . . ?
B17B B14B B15B 108.0(6) . . ?
C18B B15B B11B 104.2(6) . . ?
C18B B15B B14B 58.0(4) . . ?
C18B B15B H15B 125.2 . . ?
C18B B15B B16B 104.8(6) . . ?
C18B B15B B19B 58.7(5) . . ?
B11B B15B H15B 122.2 . . ?
B14B B15B B11B 59.9(4) . . ?
B14B B15B H15B 121.8 . . ?
B16B B15B B11B 60.6(4) . . ?
B16B B15B B14B 108.3(6) . . ?
B16B B15B H15B 121.9 . . ?
B19B B15B B11B 108.4(6) . . ?
B19B B15B B14B 107.7(6) . . ?
B19B B15B H15B 121.3 . . ?
B19B B15B B16B 60.2(5) . . ?
B01S B16B B11B 104.1(6) . . ?
B01S B16B B12B 58.7(5) . . ?
B01S B16B B15B 103.8(6) . . ?
B01S B16B H16D 125.3 . . ?
B01S B16B B19B 58.1(5) . . ?
B11B B16B H16D 122.6 . . ?
B12B B16B B11B 59.7(5) . . ?
B12B B16B H16D 121.6 . . ?
B15B B16B B11B 60.1(5) . . ?
B15B B16B B12B 107.7(6) . . ?
B15B B16B H16D 122.7 . . ?
B19B B16B B11B 107.5(6) . . ?
B19B B16B B12B 107.6(6) . . ?
B19B B16B B15B 59.6(5) . . ?
B19B B16B H16D 121.9 . . ?
C18B B17B C19B 105.3(7) . . ?
C18B B17B B13B 104.8(6) . . ?
C18B B17B B14B 58.4(5) . . ?
C18B B17B H17D 124.8 . . ?
C18B B17B B18B 58.4(5) . . ?
C19B B17B B14B 108.7(6) . . ?
C19B B17B H17D 121.5 . . ?
C19B B17B B18B 60.1(6) . . ?
B13B B17B C19B 61.1(5) . . ?
B13B B17B B14B 59.7(5) . . ?
B13B B17B H17D 122.0 . . ?
B13B B17B B18B 108.4(7) . . ?
B14B B17B H17D 121.7 . . ?
B18B B17B B14B 107.4(6) . . ?
B18B B17B H17D 121.7 . . ?
C18B B18B C19B 105.2(6) . . ?
C18B B18B B17B 58.7(5) . . ?
C18B B18B H18D 125.2 . . ?
C18B B18B B19B 59.1(5) . . ?
C19B B18B H18D 121.4 . . ?
B01S B18B C18B 101.6(6) . . ?
B01S B18B C19B 59.8(6) . . ?
B01S B18B B17B 105.0(6) . . ?
B01S B18B H18D 125.1 . . ?
B01S B18B B19B 58.6(6) . . ?
B17B B18B C19B 59.8(6) . . ?
B17B B18B H18D 122.2 . . ?
B19B B18B C19B 109.2(7) . . ?
B19B B18B B17B 108.5(6) . . ?
B19B B18B H18D 120.7 . . ?
C18B B19B B15B 59.4(5) . . ?
C18B B19B B16B 105.3(6) . . ?
C18B B19B B18B 58.5(6) . . ?
C18B B19B H19D 125.2 . . ?
B01S B19B C18B 100.9(7) . . ?
B01S B19B B15B 104.7(6) . . ?
B01S B19B B16B 58.7(5) . . ?
B01S B19B B18B 58.2(6) . . ?
B01S B19B H19D 125.9 . . ?
B15B B19B B16B 60.2(5) . . ?
B15B B19B B18B 108.4(7) . . ?
B15B B19B H19D 121.7 . . ?
B16B B19B H19D 121.9 . . ?
B18B B19B B16B 107.9(7) . . ?
B18B B19B H19D 121.4 . . ?

loop_
_geom_bond_atom_site_label_1
_geom_bond_atom_site_label_2
_geom_bond_distance
_geom_bond_site_symmetry_2
_geom_bond_publ_flag
S1A C1A 1.739(7) . ?
S1A B1A 1.865(8) . ?
S2A C9A 1.732(7) . ?
S2A B11A 1.872(8) . ?
F1A B1 1.379(8) . ?
F2A B1 1.382(9) . ?
F3A C15A 1.332(9) . ?
F4A C14A 1.331(8) . ?
F5A C12A 1.343(8) . ?
F6A C11A 1.335(8) . ?
F7A C13A 1.330(8) . ?
N1A C1A 1.358(8) . ?
N1A C4A 1.395(9) . ?
N1A B1 1.556(9) . ?
N2A C6A 1.383(9) . ?
N2A C9A 1.353(9) . ?
N2A B1 1.582(9) . ?
C1A C2A 1.426(9) . ?
C2A H2A 0.9300 . ?
C2A C3A 1.377(9) . ?
C3A H3A 0.9300 . ?
C3A C4A 1.390(10) . ?
C4A C5A 1.404(10) . ?
C5A C6A 1.391(10) . ?
C5A C10A 1.485(9) . ?
C6A C7A 1.408(10) . ?
C7A H7A 0.9300 . ?
C7A C8A 1.360(11) . ?
C8A H8A 0.9300 . ?
C8A C9A 1.431(10) . ?
C10A C11A 1.385(10) . ?
C10A C15A 1.387(10) . ?
C11A C12A 1.392(10) . ?
C12A C13A 1.375(11) . ?
C13A C14A 1.372(11) . ?
C14A C15A 1.391(10) . ?
C16A H16A 1.1000 . ?
C16A B3A 1.688(10) . ?
C16A B4A 1.710(11) . ?
C16A B7A 1.708(11) . ?
C16A B9A 1.700(11) . ?
C16A B10A 1.693(11) . ?
C17A H17A 1.1000 . ?
C17A B5A 1.718(12) . ?
C17A B6A 1.707(11) . ?
C17A B8A 1.710(13) . ?
C17A B9A 1.711(11) . ?
C17A B10A 1.704(12) . ?
C18A H18A 1.1000 . ?
C18A B15A 1.783(11) . ?
C18A B16A 1.779(12) . ?
C18A B18A 1.761(12) . ?
C18A B20A 1.717(11) . ?
C18A B21A 1.776(12) . ?
C19A H19A 1.1000 . ?
C19A B13A 1.699(11) . ?
C19A B17A 1.692(11) . ?
C19A B18A 1.688(11) . ?
C19A B19A 1.700(10) . ?
C19A B21A 1.711(12) . ?
B1A B2A 1.783(11) . ?
B1A B3A 1.787(11) . ?
B1A B4A 1.787(11) . ?
B1A B5A 1.799(11) . ?
B1A B6A 1.770(11) . ?
B2A H2AA 1.1000 . ?
B2A B3A 1.762(11) . ?
B2A B6A 1.780(12) . ?
B2A B7A 1.782(11) . ?
B2A B8A 1.788(12) . ?
B3A H3AA 1.1000 . ?
B3A B4A 1.786(12) . ?
B3A B7A 1.779(12) . ?
B4A H4A 1.1000 . ?
B4A B5A 1.776(12) . ?
B4A B9A 1.780(12) . ?
B5A H5A 1.1000 . ?
B5A B6A 1.794(12) . ?
B5A B9A 1.779(12) . ?
B6A H6A 1.1000 . ?
B6A B8A 1.770(12) . ?
B7A H7AA 1.1000 . ?
B7A B8A 1.788(13) . ?
B7A B10A 1.765(13) . ?
B8A H8AA 1.1000 . ?
B8A B10A 1.779(12) . ?
B9A H9A 1.1000 . ?
B9A B10A 1.796(13) . ?
B10A H10A 1.1000 . ?
B11A B13A 1.785(11) . ?
B11A B14A 1.793(11) . ?
B11A B15A 1.790(12) . ?
B11A B16A 1.779(11) . ?
B11A B17A 1.762(11) . ?
B13A H13A 1.1000 . ?
B13A B14A 1.782(11) . ?
B13A B17A 1.776(12) . ?
B13A B19A 1.761(11) . ?
B14A H14A 1.1000 . ?
B14A B15A 1.783(12) . ?
B14A B19A 1.753(11) . ?
B14A B20A 1.697(11) . ?
B15A H15A 1.1000 . ?
B15A B16A 1.789(12) . ?
B15A B20A 1.695(11) . ?
B16A H16B 1.1000 . ?
B16A B17A 1.796(11) . ?
B16A B21A 1.778(11) . ?
B17A H17B 1.1000 . ?
B17A B21A 1.783(12) . ?
B18A H18B 1.1000 . ?
B18A B19A 1.776(12) . ?
B18A B20A 1.694(11) . ?
B18A B21A 1.776(12) . ?
B19A H19B 1.1000 . ?
B19A B20A 1.684(11) . ?
B20A H20A 1.1000 . ?
B21A H21A 1.1000 . ?
S1B C9B 1.722(7) . ?
S1B B1B 1.868(8) . ?
S2B C1B 1.746(7) . ?
S2B B11B 1.872(8) . ?
F1B B2 1.391(8) . ?
F2B B2 1.383(8) . ?
F3B C11B 1.339(8) . ?
F4B C12B 1.359(8) . ?
F5B C13B 1.324(8) . ?
F6B C14B 1.334(8) . ?
F7B C15B 1.334(8) . ?
N1B C1B 1.360(9) . ?
N1B C4B 1.390(9) . ?
N1B B2 1.563(9) . ?
N2B C6B 1.393(9) . ?
N2B C9B 1.342(9) . ?
N2B B2 1.563(9) . ?
C1B C2B 1.412(10) . ?
C2B H2B 0.9300 . ?
C2B C3B 1.385(10) . ?
C3B H3B 0.9300 . ?
C3B C4B 1.401(10) . ?
C4B C5B 1.385(10) . ?
C5B C6B 1.388(10) . ?
C5B C10B 1.490(9) . ?
C6B C7B 1.417(10) . ?
C7B H7B 0.9300 . ?
C7B C8B 1.379(10) . ?
C8B H8B 0.9300 . ?
C8B C9B 1.428(10) . ?
C10B C11B 1.398(10) . ?
C10B C15B 1.390(10) . ?
C11B C12B 1.363(10) . ?
C12B C13B 1.376(11) . ?
C13B C14B 1.383(11) . ?
C14B C15B 1.382(10) . ?
C16B H16C 1.1000 . ?
C16B B3B 1.711(11) . ?
C16B B4B 1.702(11) . ?
C16B B7B 1.686(11) . ?
C16B B8B 1.719(11) . ?
C16B B9B 1.697(11) . ?
C17B H17C 1.1000 . ?
C17B B2B 1.783(12) . ?
C17B B6B 1.777(12) . ?
C17B B7B 1.776(12) . ?
C17B B8B 1.787(12) . ?
C17B B10B 1.703(11) . ?
C18B H18C 1.1000 . ?
C18B B14B 1.696(11) . ?
C18B B15B 1.717(11) . ?
C18B B17B 1.699(12) . ?
C18B B18B 1.694(13) . ?
C18B B19B 1.704(12) . ?
C19B H19C 1.1000 . ?
C19B B01S 1.717(14) . ?
C19B B12B 1.779(13) . ?
C19B B13B 1.789(13) . ?
C19B B17B 1.762(16) . ?
C19B B18B 1.768(13) . ?
B1B B2B 1.810(11) . ?
B1B B3B 1.777(11) . ?
B1B B4B 1.785(11) . ?
B1B B5B 1.781(11) . ?
B1B B6B 1.772(11) . ?
B01S H01S 1.1000 . ?
B01S B12B 1.699(11) . ?
B01S B16B 1.693(12) . ?
B01S B18B 1.675(15) . ?
B01S B19B 1.683(13) . ?
B2B H2BA 1.1000 . ?
B2B B3B 1.776(11) . ?
B2B B6B 1.785(12) . ?
B2B B8B 1.766(11) . ?
B3B H3BA 1.1000 . ?
B3B B4B 1.785(11) . ?
B3B B8B 1.768(11) . ?
B4B H4B 1.1000 . ?
B4B B5B 1.801(12) . ?
B4B B9B 1.785(12) . ?
B5B H5B 1.1000 . ?
B5B B6B 1.769(11) . ?
B5B B9B 1.753(12) . ?
B5B B10B 1.684(11) . ?
B6B H6B 1.1000 . ?
B6B B10B 1.703(11) . ?
B7B H7BA 1.1000 . ?
B7B B8B 1.776(12) . ?
B7B B9B 1.775(12) . ?
B7B B10B 1.697(11) . ?
B8B H8BA 1.1000 . ?
B9B H9B 1.1000 . ?
B9B B10B 1.678(11) . ?
B10B H10B 1.1000 . ?
B11B B12B 1.773(12) . ?
B11B B13B 1.771(12) . ?
B11B B14B 1.778(11) . ?
B11B B15B 1.782(11) . ?
B11B B16B 1.791(11) . ?
B12B H12B 1.1000 . ?
B12B B13B 1.792(13) . ?
B12B B16B 1.771(13) . ?
B13B H13B 1.1000 . ?
B13B B14B 1.758(12) . ?
B13B B17B 1.757(12) . ?
B14B H14B 1.1000 . ?
B14B B15B 1.781(12) . ?
B14B B17B 1.773(13) . ?
B15B H15B 1.1000 . ?
B15B B16B 1.769(13) . ?
B15B B19B 1.759(12) . ?
B16B H16D 1.1000 . ?
B16B B19B 1.769(12) . ?
B17B H17D 1.1000 . ?
B17B B18B 1.768(16) . ?
B18B H18D 1.1000 . ?
B18B B19B 1.760(14) . ?
B19B H19D 1.1000 . ?

loop_
_geom_torsion_atom_site_label_1
_geom_torsion_atom_site_label_2
_geom_torsion_atom_site_label_3
_geom_torsion_atom_site_label_4
_geom_torsion
_geom_torsion_site_symmetry_1
_geom_torsion_site_symmetry_2
_geom_torsion_site_symmetry_3
_geom_torsion_site_symmetry_4
_geom_torsion_publ_flag
S1A C1A C2A C3A -178.4(6) . . . . ?
S1A B1A B2A B3A -103.1(6) . . . . ?
S1A B1A B2A B6A 119.9(7) . . . . ?
S1A B1A B2A B7A -140.3(6) . . . . ?
S1A B1A B2A B8A 155.9(5) . . . . ?
S1A B1A B3A C16A -143.3(5) . . . . ?
S1A B1A B3A B2A 117.7(6) . . . . ?
S1A B1A B3A B4A -103.4(6) . . . . ?
S1A B1A B3A B7A 155.0(5) . . . . ?
S1A B1A B4A C16A 147.9(5) . . . . ?
S1A B1A B4A B3A 108.9(6) . . . . ?
S1A B1A B4A B5A -113.6(6) . . . . ?
S1A B1A B4A B9A -151.4(5) . . . . ?
S1A B1A B5A C17A -160.2(5) . . . . ?
S1A B1A B5A B4A 101.2(6) . . . . ?
S1A B1A B5A B6A -121.2(6) . . . . ?
S1A B1A B5A B9A 138.9(6) . . . . ?
S1A B1A B6A C17A 147.4(6) . . . . ?
S1A B1A B6A B2A -114.0(7) . . . . ?
S1A B1A B6A B5A 107.8(7) . . . . ?
S1A B1A B6A B8A -150.7(6) . . . . ?
S2A B11A B13A C19A 163.2(5) . . . . ?
S2A B11A B13A B14A -98.1(6) . . . . ?
S2A B11A B13A B17A 123.5(6) . . . . ?
S2A B11A B13A B19A -135.7(5) . . . . ?
S2A B11A B14A B13A 114.0(6) . . . . ?
S2A B11A B14A B15A -107.5(5) . . . . ?
S2A B11A B14A B19A 151.8(5) . . . . ?
S2A B11A B14A B20A -147.4(5) . . . . ?
S2A B11A B15A C18A -157.6(5) . . . . ?
S2A B11A B15A B14A 100.8(6) . . . . ?
S2A B11A B15A B16A -120.1(6) . . . . ?
S2A B11A B15A B20A 140.9(5) . . . . ?
S2A B11A B16A C18A 137.9(6) . . . . ?
S2A B11A B16A B15A 100.3(7) . . . . ?
S2A B11A B16A B17A -122.2(7) . . . . ?
S2A B11A B16A B21A -158.9(6) . . . . ?
S2A B11A B17A C19A -146.2(6) . . . . ?
S2A B11A B17A B13A -105.9(7) . . . . ?
S2A B11A B17A B16A 115.7(7) . . . . ?
S2A B11A B17A B21A 152.3(6) . . . . ?
F4A C14A C15A F3A 0.3(10) . . . . ?
F4A C14A C15A C10A 179.9(6) . . . . ?
F5A C12A C13A F7A 1.5(11) . . . . ?
F5A C12A C13A C14A 179.9(7) . . . . ?
F6A C11A C12A F5A 0.4(10) . . . . ?
F6A C11A C12A C13A -177.8(6) . . . . ?
F7A C13A C14A F4A 0.9(11) . . . . ?
F7A C13A C14A C15A -179.3(6) . . . . ?
N1A C1A C2A C3A 1.3(8) . . . . ?
N1A C4A C5A C6A -2.5(11) . . . . ?
N1A C4A C5A C10A 173.7(6) . . . . ?
N2A C6A C7A C8A 0.6(9) . . . . ?
C1A S1A B1A B2A -51.9(7) . . . . ?
C1A S1A B1A B3A -122.2(6) . . . . ?
C1A S1A B1A B4A 170.5(5) . . . . ?
C1A S1A B1A B5A 102.9(6) . . . . ?
C1A S1A B1A B6A 27.0(7) . . . . ?
C1A N1A C4A C3A 0.9(8) . . . . ?
C1A N1A C4A C5A -179.3(7) . . . . ?
C1A N1A B1 F1A -60.2(9) . . . . ?
C1A N1A B1 F2A 62.5(9) . . . . ?
C1A N1A B1 N2A -178.7(6) . . . . ?
C1A C2A C3A C4A -0.8(8) . . . . ?
C2A C3A C4A N1A -0.1(8) . . . . ?
C2A C3A C4A C5A -179.8(8) . . . . ?
C3A C4A C5A C6A 177.3(7) . . . . ?
C3A C4A C5A C10A -6.6(12) . . . . ?
C4A N1A C1A S1A 178.4(5) . . . . ?
C4A N1A C1A C2A -1.4(8) . . . . ?
C4A N1A B1 F1A 112.6(7) . . . . ?
C4A N1A B1 F2A -124.8(7) . . . . ?
C4A N1A B1 N2A -5.9(9) . . . . ?
C4A C5A C6A N2A -1.7(11) . . . . ?
C4A C5A C6A C7A 178.2(8) . . . . ?
C4A C5A C10A C11A -65.4(9) . . . . ?
C4A C5A C10A C15A 118.3(8) . . . . ?
C5A C6A C7A C8A -179.3(8) . . . . ?
C5A C10A C11A F6A 3.6(10) . . . . ?
C5A C10A C11A C12A -173.1(7) . . . . ?
C5A C10A C15A F3A -6.9(10) . . . . ?
C5A C10A C15A C14A 173.5(7) . . . . ?
C6A N2A C9A S2A -175.6(5) . . . . ?
C6A N2A C9A C8A 1.0(8) . . . . ?
C6A N2A B1 F1A -117.2(7) . . . . ?
C6A N2A B1 F2A 121.1(7) . . . . ?
C6A N2A B1 N1A 1.6(9) . . . . ?
C6A C5A C10A C11A 110.8(8) . . . . ?
C6A C5A C10A C15A -65.4(10) . . . . ?
C6A C7A C8A C9A 0.0(9) . . . . ?
C7A C8A C9A S2A 175.4(6) . . . . ?
C7A C8A C9A N2A -0.7(9) . . . . ?
C9A S2A B11A B13A -114.6(6) . . . . ?
C9A S2A B11A B14A 178.9(5) . . . . ?
C9A S2A B11A B15A 113.5(5) . . . . ?
C9A S2A B11A B16A 43.0(7) . . . . ?
C9A S2A B11A B17A -39.0(8) . . . . ?
C9A N2A C6A C5A 178.9(7) . . . . ?
C9A N2A C6A C7A -1.0(8) . . . . ?
C9A N2A B1 F1A 66.4(9) . . . . ?
C9A N2A B1 F2A -55.3(9) . . . . ?
C9A N2A B1 N1A -174.8(6) . . . . ?
C10A C5A C6A N2A -177.8(6) . . . . ?
C10A C5A C6A C7A 2.1(12) . . . . ?
C10A C11A C12A F5A 177.2(6) . . . . ?
C10A C11A C12A C13A -1.0(11) . . . . ?
C11A C10A C15A F3A 176.8(6) . . . . ?
C11A C10A C15A C14A -2.8(10) . . . . ?
C11A C12A C13A F7A 179.8(6) . . . . ?
C11A C12A C13A C14A -1.9(11) . . . . ?
C12A C13A C14A F4A -177.5(7) . . . . ?
C12A C13A C14A C15A 2.3(11) . . . . ?
C13A C14A C15A F3A -179.5(6) . . . . ?
C13A C14A C15A C10A 0.1(11) . . . . ?
C15A C10A C11A F6A 180.0(6) . . . . ?
C15A C10A C11A C12A 3.3(10) . . . . ?
C16A B3A B4A B1A 133.6(6) . . . . ?
C16A B3A B4A B5A 95.3(6) . . . . ?
C16A B3A B4A B9A 32.0(5) . . . . ?
C16A B3A B7A B2A -133.4(6) . . . . ?
C16A B3A B7A B8A -95.6(6) . . . . ?
C16A B3A B7A B10A -32.4(5) . . . . ?
C16A B4A B5A C17A 0.4(7) . . . . ?
C16A B4A B5A B1A 98.1(6) . . . . ?
C16A B4A B5A B6A 60.9(7) . . . . ?
C16A B4A B5A B9A -39.7(5) . . . . ?
C16A B4A B9A C17A 92.9(6) . . . . ?
C16A B4A B9A B5A 133.2(6) . . . . ?
C16A B4A B9A B10A 32.4(5) . . . . ?
C16A B7A B8A C17A 1.1(7) . . . . ?
C16A B7A B8A B2A -97.5(6) . . . . ?
C16A B7A B8A B6A -60.1(7) . . . . ?
C16A B7A B8A B10A 40.2(5) . . . . ?
C16A B7A B10A C17A -93.0(6) . . . . ?
C16A B7A B10A B8A -132.5(6) . . . . ?
C16A B7A B10A B9A -31.7(5) . . . . ?
C16A B9A B10A C17A 128.9(6) . . . . ?
C16A B9A B10A B7A 32.0(6) . . . . ?
C16A B9A B10A B8A 96.3(7) . . . . ?
C17A B5A B6A B1A 134.0(6) . . . . ?
C17A B5A B6A B2A 96.3(6) . . . . ?
C17A B5A B6A B8A 32.0(6) . . . . ?
C17A B5A B9A C16A -92.9(6) . . . . ?
C17A B5A B9A B4A -132.9(6) . . . . ?
C17A B5A B9A B10A -32.5(6) . . . . ?
C17A B6A B8A B2A 133.2(6) . . . . ?
C17A B6A B8A B7A 95.9(6) . . . . ?
C17A B6A B8A B10A 33.4(6) . . . . ?
C17A B8A B10A C16A 93.3(6) . . . . ?
C17A B8A B10A B7A 134.2(6) . . . . ?
C17A B8A B10A B9A 32.4(6) . . . . ?
C17A B9A B10A C16A -128.9(6) . . . . ?
C17A B9A B10A B7A -96.8(6) . . . . ?
C17A B9A B10A B8A -32.5(6) . . . . ?
C18A B15A B16A B11A 137.8(6) . . . . ?
C18A B15A B16A B17A 100.5(6) . . . . ?
C18A B15A B16A B21A 37.4(6) . . . . ?
C18A B15A B20A B14A -143.0(6) . . . . ?
C18A B15A B20A B18A -35.9(6) . . . . ?
C18A B15A B20A B19A -106.7(7) . . . . ?
C18A B16A B17A C19A 2.1(7) . . . . ?
C18A B16A B17A B11A 100.9(6) . . . . ?
C18A B16A B17A B13A 63.3(7) . . . . ?
C18A B16A B17A B21A -38.0(6) . . . . ?
C18A B16A B21A C19A 97.8(6) . . . . ?
C18A B16A B21A B17A 137.3(6) . . . . ?
C18A B16A B21A B18A 37.5(6) . . . . ?
C18A B18A B19A C19A 96.9(6) . . . . ?
C18A B18A B19A B13A 64.7(7) . . . . ?
C18A B18A B19A B14A 0.1(8) . . . . ?
C18A B18A B19A B20A -32.9(5) . . . . ?
C18A B18A B20A B14A 107.1(7) . . . . ?
C18A B18A B20A B15A 36.2(6) . . . . ?
C18A B18A B20A B19A 143.3(6) . . . . ?
C18A B18A B21A C19A -133.9(6) . . . . ?
C18A B18A B21A B16A -37.8(6) . . . . ?
C18A B18A B21A B17A -101.4(6) . . . . ?
C19A B13A B14A B11A 97.4(6) . . . . ?
C19A B13A B14A B15A 60.3(7) . . . . ?
C19A B13A B14A B19A -39.8(5) . . . . ?
C19A B13A B14A B20A -0.5(7) . . . . ?
C19A B13A B17A B11A -132.9(6) . . . . ?
C19A B13A B17A B16A -95.6(6) . . . . ?
C19A B13A B17A B21A -32.3(5) . . . . ?
C19A B13A B19A B14A 133.4(6) . . . . ?
C19A B13A B19A B18A 31.9(5) . . . . ?
C19A B13A B19A B20A 93.3(6) . . . . ?
C19A B17A B21A C18A -95.0(6) . . . . ?
C19A B17A B21A B16A -133.3(6) . . . . ?
C19A B17A B21A B18A -32.5(5) . . . . ?
C19A B18A B19A B13A -32.2(5) . . . . ?
C19A B18A B19A B14A -96.7(6) . . . . ?
C19A B18A B19A B20A -129.8(6) . . . . ?
C19A B18A B20A C18A -101.3(6) . . . . ?
C19A B18A B20A B14A 5.7(8) . . . . ?
C19A B18A B20A B15A -65.1(7) . . . . ?
C19A B18A B20A B19A 41.9(5) . . . . ?
C19A B18A B21A C18A 133.9(6) . . . . ?
C19A B18A B21A B16A 96.1(6) . . . . ?
C19A B18A B21A B17A 32.5(5) . . . . ?
C19A B19A B20A C18A -5.8(7) . . . . ?
C19A B19A B20A B14A 101.3(6) . . . . ?
C19A B19A B20A B15A 64.7(7) . . . . ?
C19A B19A B20A B18A -41.6(5) . . . . ?
B1 N1A C1A S1A -7.8(10) . . . . ?
B1 N1A C1A C2A 172.5(6) . . . . ?
B1 N1A C4A C3A -173.0(6) . . . . ?
B1 N1A C4A C5A 6.8(11) . . . . ?
B1 N2A C6A C5A 1.9(11) . . . . ?
B1 N2A C6A C7A -178.0(6) . . . . ?
B1 N2A C9A S2A 1.4(10) . . . . ?
B1 N2A C9A C8A 178.0(6) . . . . ?
B1A S1A C1A N1A -175.3(6) . . . . ?
B1A S1A C1A C2A 4.4(8) . . . . ?
B1A B2A B3A C16A -98.6(6) . . . . ?
B1A B2A B3A B4A -36.9(5) . . . . ?
B1A B2A B3A B7A -138.8(6) . . . . ?
B1A B2A B6A C17A 99.3(6) . . . . ?
B1A B2A B6A B5A 37.8(5) . . . . ?
B1A B2A B6A B8A 139.5(6) . . . . ?
B1A B2A B7A C16A -1.8(7) . . . . ?
B1A B2A B7A B3A 37.4(5) . . . . ?
B1A B2A B7A B8A -100.3(6) . . . . ?
B1A B2A B7A B10A -62.4(7) . . . . ?
B1A B2A B8A C17A 3.9(7) . . . . ?
B1A B2A B8A B6A -36.1(5) . . . . ?
B1A B2A B8A B7A 102.0(6) . . . . ?
B1A B2A B8A B10A 64.8(7) . . . . ?
B1A B3A B4A C16A -133.6(6) . . . . ?
B1A B3A B4A B5A -38.2(5) . . . . ?
B1A B3A B4A B9A -101.6(6) . . . . ?
B1A B3A B7A C16A 96.1(6) . . . . ?
B1A B3A B7A B2A -37.2(5) . . . . ?
B1A B3A B7A B8A 0.5(8) . . . . ?
B1A B3A B7A B10A 63.7(7) . . . . ?
B1A B4A B5A C17A -97.7(6) . . . . ?
B1A B4A B5A B6A -37.2(5) . . . . ?
B1A B4A B5A B9A -137.7(6) . . . . ?
B1A B4A B9A C16A -95.1(6) . . . . ?
B1A B4A B9A C17A -2.2(8) . . . . ?
B1A B4A B9A B5A 38.1(6) . . . . ?
B1A B4A B9A B10A -62.8(7) . . . . ?
B1A B5A B6A C17A -134.0(6) . . . . ?
B1A B5A B6A B2A -37.7(5) . . . . ?
B1A B5A B6A B8A -102.0(6) . . . . ?
B1A B5A B9A C16A 2.3(8) . . . . ?
B1A B5A B9A C17A 95.2(6) . . . . ?
B1A B5A B9A B4A -37.7(6) . . . . ?
B1A B5A B9A B10A 62.7(7) . . . . ?
B1A B6A B8A C17A -96.5(6) . . . . ?
B1A B6A B8A B2A 36.7(5) . . . . ?
B1A B6A B8A B7A -0.6(8) . . . . ?
B1A B6A B8A B10A -63.2(8) . . . . ?
B2A B1A B3A C16A 99.0(6) . . . . ?
B2A B1A B3A B4A 138.9(6) . . . . ?
B2A B1A B3A B7A 37.3(5) . . . . ?
B2A B1A B4A C16A 2.8(7) . . . . ?
B2A B1A B4A B3A -36.3(5) . . . . ?
B2A B1A B4A B5A 101.3(6) . . . . ?
B2A B1A B4A B9A 63.5(7) . . . . ?
B2A B1A B5A C17A -1.4(7) . . . . ?
B2A B1A B5A B4A -100.1(6) . . . . ?
B2A B1A B5A B6A 37.5(5) . . . . ?
B2A B1A B5A B9A -62.3(7) . . . . ?
B2A B1A B6A C17A -98.6(6) . . . . ?
B2A B1A B6A B5A -138.2(6) . . . . ?
B2A B1A B6A B8A -36.8(6) . . . . ?
B2A B3A B4A C16A -96.5(6) . . . . ?
B2A B3A B4A B1A 37.0(5) . . . . ?
B2A B3A B4A B5A -1.2(7) . . . . ?
B2A B3A B4A B9A -64.5(7) . . . . ?
B2A B3A B7A C16A 133.4(6) . . . . ?
B2A B3A B7A B8A 37.7(6) . . . . ?
B2A B3A B7A B10A 101.0(6) . . . . ?
B2A B6A B8A C17A -133.2(6) . . . . ?
B2A B6A B8A B7A -37.3(6) . . . . ?
B2A B6A B8A B10A -99.9(7) . . . . ?
B2A B7A B8A C17A 98.6(6) . . . . ?
B2A B7A B8A B6A 37.4(6) . . . . ?
B2A B7A B8A B10A 137.7(6) . . . . ?
B2A B7A B10A C16A 94.7(6) . . . . ?
B2A B7A B10A C17A 1.7(8) . . . . ?
B2A B7A B10A B8A -37.8(6) . . . . ?
B2A B7A B10A B9A 63.0(8) . . . . ?
B2A B8A B10A C16A -3.4(8) . . . . ?
B2A B8A B10A C17A -96.7(6) . . . . ?
B2A B8A B10A B7A 37.5(6) . . . . ?
B2A B8A B10A B9A -64.3(8) . . . . ?
B3A C16A B4A B1A -40.2(5) . . . . ?
B3A C16A B4A B5A -102.9(6) . . . . ?
B3A C16A B4A B9A -143.5(6) . . . . ?
B3A C16A B7A B2A 40.0(5) . . . . ?
B3A C16A B7A B8A 101.9(6) . . . . ?
B3A C16A B7A B10A 143.0(6) . . . . ?
B3A C16A B9A C17A -64.6(7) . . . . ?
B3A C16A B9A B4A 36.3(6) . . . . ?
B3A C16A B9A B5A -4.3(8) . . . . ?
B3A C16A B9A B10A -106.7(7) . . . . ?
B3A C16A B10A C17A 65.4(7) . . . . ?
B3A C16A B10A B7A -36.3(6) . . . . ?
B3A C16A B10A B8A 5.3(8) . . . . ?
B3A C16A B10A B9A 107.9(7) . . . . ?
B3A B1A B2A B6A -137.0(6) . . . . ?
B3A B1A B2A B7A -37.2(6) . . . . ?
B3A B1A B2A B8A -101.0(6) . . . . ?
B3A B1A B4A C16A 39.1(5) . . . . ?
B3A B1A B4A B5A 137.6(6) . . . . ?
B3A B1A B4A B9A 99.7(6) . . . . ?
B3A B1A B5A C17A 61.0(7) . . . . ?
B3A B1A B5A B4A -37.7(5) . . . . ?
B3A B1A B5A B6A 99.9(6) . . . . ?
B3A B1A B5A B9A 0.1(8) . . . . ?
B3A B1A B6A C17A -60.9(7) . . . . ?
B3A B1A B6A B2A 37.7(5) . . . . ?
B3A B1A B6A B5A -100.5(6) . . . . ?
B3A B1A B6A B8A 0.9(8) . . . . ?
B3A B2A B6A C17A 60.8(7) . . . . ?
B3A B2A B6A B1A -38.5(5) . . . . ?
B3A B2A B6A B5A -0.7(7) . . . . ?
B3A B2A B6A B8A 101.0(6) . . . . ?
B3A B2A B7A C16A -39.2(5) . . . . ?
B3A B2A B7A B8A -137.6(6) . . . . ?
B3A B2A B7A B10A -99.8(6) . . . . ?
B3A B2A B8A C17A -60.1(7) . . . . ?
B3A B2A B8A B6A -100.1(6) . . . . ?
B3A B2A B8A B7A 38.0(6) . . . . ?
B3A B2A B8A B10A 0.7(8) . . . . ?
B3A B4A B5A C17A -59.7(7) . . . . ?
B3A B4A B5A B1A 37.9(5) . . . . ?
B3A B4A B5A B6A 0.8(7) . . . . ?
B3A B4A B5A B9A -99.8(6) . . . . ?
B3A B4A B9A C16A -31.8(5) . . . . ?
B3A B4A B9A C17A 61.1(7) . . . . ?
B3A B4A B9A B5A 101.5(6) . . . . ?
B3A B4A B9A B10A 0.6(8) . . . . ?
B3A B7A B8A C17A 61.3(7) . . . . ?
B3A B7A B8A B2A -37.4(6) . . . . ?
B3A B7A B8A B6A 0.1(8) . . . . ?
B3A B7A B8A B10A 100.3(6) . . . . ?
B3A B7A B10A C16A 32.2(5) . . . . ?
B3A B7A B10A C17A -60.8(7) . . . . ?
B3A B7A B10A B8A -100.3(6) . . . . ?
B3A B7A B10A B9A 0.5(8) . . . . ?
B4A C16A B3A B1A 40.5(5) . . . . ?
B4A C16A B3A B2A 103.1(6) . . . . ?
B4A C16A B3A B7A 143.9(6) . . . . ?
B4A C16A B7A B2A 4.0(8) . . . . ?
B4A C16A B7A B3A -36.0(6) . . . . ?
B4A C16A B7A B8A 66.0(7) . . . . ?
B4A C16A B7A B10A 107.1(7) . . . . ?
B4A C16A B9A C17A -100.8(6) . . . . ?
B4A C16A B9A B5A -40.6(5) . . . . ?
B4A C16A B9A B10A -143.0(6) . . . . ?
B4A C16A B10A C17A -5.8(8) . . . . ?
B4A C16A B10A B7A -107.6(6) . . . . ?
B4A C16A B10A B8A -66.0(8) . . . . ?
B4A C16A B10A B9A 36.6(6) . . . . ?
B4A B1A B2A B3A 36.6(5) . . . . ?
B4A B1A B2A B6A -100.4(6) . . . . ?
B4A B1A B2A B7A -0.6(8) . . . . ?
B4A B1A B2A B8A -64.3(7) . . . . ?
B4A B1A B3A C16A -39.9(5) . . . . ?
B4A B1A B3A B2A -138.9(6) . . . . ?
B4A B1A B3A B7A -101.6(6) . . . . ?
B4A B1A B5A C17A 98.7(6) . . . . ?
B4A B1A B5A B6A 137.6(6) . . . . ?
B4A B1A B5A B9A 37.7(5) . . . . ?
B4A B1A B6A C17A 2.1(7) . . . . ?
B4A B1A B6A B2A 100.7(6) . . . . ?
B4A B1A B6A B5A -37.5(5) . . . . ?
B4A B1A B6A B8A 64.0(7) . . . . ?
B4A B3A B7A C16A 32.2(5) . . . . ?
B4A B3A B7A B2A -101.1(6) . . . . ?
B4A B3A B7A B8A -63.4(7) . . . . ?
B4A B3A B7A B10A -0.1(8) . . . . ?
B4A B5A B6A C17A -96.4(6) . . . . ?
B4A B5A B6A B1A 37.6(5) . . . . ?
B4A B5A B6A B2A -0.1(7) . . . . ?
B4A B5A B6A B8A -64.4(7) . . . . ?
B4A B5A B9A C16A 40.1(5) . . . . ?
B4A B5A B9A C17A 132.9(6) . . . . ?
B4A B5A B9A B10A 100.4(6) . . . . ?
B4A B9A B10A C16A -32.7(5) . . . . ?
B4A B9A B10A C17A 96.1(6) . . . . ?
B4A B9A B10A B7A -0.7(8) . . . . ?
B4A B9A B10A B8A 63.6(8) . . . . ?
B5A C17A B6A B1A -40.5(5) . . . . ?
B5A C17A B6A B2A -103.2(6) . . . . ?
B5A C17A B6A B8A -144.2(6) . . . . ?
B5A C17A B8A B2A -5.3(8) . . . . ?
B5A C17A B8A B6A 35.4(6) . . . . ?
B5A C17A B8A B7A -67.1(7) . . . . ?
B5A C17A B8A B10A -106.6(7) . . . . ?
B5A C17A B9A C16A 100.9(6) . . . . ?
B5A C17A B9A B4A 40.8(6) . . . . ?
B5A C17A B9A B10A 142.9(6) . . . . ?
B5A C17A B10A C16A 6.1(8) . . . . ?
B5A C17A B10A B7A 66.7(8) . . . . ?
B5A C17A B10A B8A 107.1(7) . . . . ?
B5A C17A B10A B9A -36.2(6) . . . . ?
B5A B1A B2A B3A 99.4(6) . . . . ?
B5A B1A B2A B6A -37.6(5) . . . . ?
B5A B1A B2A B7A 62.2(7) . . . . ?
B5A B1A B2A B8A -1.6(7) . . . . ?
B5A B1A B3A C16A -2.5(7) . . . . ?
B5A B1A B3A B2A -101.5(6) . . . . ?
B5A B1A B3A B4A 37.4(5) . . . . ?
B5A B1A B3A B7A -64.2(7) . . . . ?
B5A B1A B4A C16A -98.5(6) . . . . ?
B5A B1A B4A B3A -137.6(6) . . . . ?
B5A B1A B4A B9A -37.8(6) . . . . ?
B5A B1A B6A C17A 39.6(5) . . . . ?
B5A B1A B6A B2A 138.2(6) . . . . ?
B5A B1A B6A B8A 101.4(6) . . . . ?
B5A B4A B9A C16A -133.2(6) . . . . ?
B5A B4A B9A C17A -40.3(6) . . . . ?
B5A B4A B9A B10A -100.9(7) . . . . ?
B5A B6A B8A C17A -32.0(6) . . . . ?
B5A B6A B8A B2A 101.3(6) . . . . ?
B5A B6A B8A B7A 64.0(8) . . . . ?
B5A B6A B8A B10A 1.4(8) . . . . ?
B5A B9A B10A C16A -96.0(6) . . . . ?
B5A B9A B10A C17A 32.9(5) . . . . ?
B5A B9A B10A B7A -63.9(8) . . . . ?
B5A B9A B10A B8A 0.4(8) . . . . ?
B6A C17A B5A B1A 39.4(5) . . . . ?
B6A C17A B5A B4A 101.4(6) . . . . ?
B6A C17A B5A B9A 142.2(6) . . . . ?
B6A C17A B8A B2A -40.7(5) . . . . ?
B6A C17A B8A B7A -102.5(6) . . . . ?
B6A C17A B8A B10A -142.0(6) . . . . ?
B6A C17A B9A C16A 64.0(7) . . . . ?
B6A C17A B9A B4A 3.8(8) . . . . ?
B6A C17A B9A B5A -37.0(6) . . . . ?
B6A C17A B9A B10A 105.9(7) . . . . ?
B6A C17A B10A C16A -64.3(7) . . . . ?
B6A C17A B10A B7A -3.7(8) . . . . ?
B6A C17A B10A B8A 36.7(6) . . . . ?
B6A C17A B10A B9A -106.6(7) . . . . ?
B6A B1A B2A B3A 137.0(6) . . . . ?
B6A B1A B2A B7A 99.8(6) . . . . ?
B6A B1A B2A B8A 36.0(5) . . . . ?
B6A B1A B3A C16A 60.9(7) . . . . ?
B6A B1A B3A B2A -38.1(5) . . . . ?
B6A B1A B3A B4A 100.8(6) . . . . ?
B6A B1A B3A B7A -0.8(8) . . . . ?
B6A B1A B4A C16A -60.6(7) . . . . ?
B6A B1A B4A B3A -99.7(6) . . . . ?
B6A B1A B4A B5A 37.9(5) . . . . ?
B6A B1A B4A B9A 0.1(8) . . . . ?
B6A B1A B5A C17A -38.9(5) . . . . ?
B6A B1A B5A B4A -137.6(6) . . . . ?
B6A B1A B5A B9A -99.8(6) . . . . ?
B6A B2A B3A C16A -60.5(7) . . . . ?
B6A B2A B3A B1A 38.1(5) . . . . ?
B6A B2A B3A B4A 1.1(7) . . . . ?
B6A B2A B3A B7A -100.7(6) . . . . ?
B6A B2A B7A C16A 61.2(7) . . . . ?
B6A B2A B7A B3A 100.5(6) . . . . ?
B6A B2A B7A B8A -37.2(6) . . . . ?
B6A B2A B7A B10A 0.7(8) . . . . ?
B6A B2A B8A C17A 40.0(5) . . . . ?
B6A B2A B8A B7A 138.1(6) . . . . ?
B6A B2A B8A B10A 100.8(7) . . . . ?
B6A B5A B9A C16A -59.9(7) . . . . ?
B6A B5A B9A C17A 33.0(6) . . . . ?
B6A B5A B9A B4A -99.9(6) . . . . ?
B6A B5A B9A B10A 0.5(8) . . . . ?
B6A B8A B10A C16A 59.8(8) . . . . ?
B6A B8A B10A C17A -33.5(6) . . . . ?
B6A B8A B10A B7A 100.6(6) . . . . ?
B6A B8A B10A B9A -1.1(8) . . . . ?
B7A C16A B3A B1A -103.5(6) . . . . ?
B7A C16A B3A B2A -40.9(5) . . . . ?
B7A C16A B3A B4A -143.9(6) . . . . ?
B7A C16A B4A B1A -4.4(8) . . . . ?
B7A C16A B4A B3A 35.9(6) . . . . ?
B7A C16A B4A B5A -67.0(8) . . . . ?
B7A C16A B4A B9A -107.6(7) . . . . ?
B7A C16A B9A C17A 6.8(7) . . . . ?
B7A C16A B9A B4A 107.6(6) . . . . ?
B7A C16A B9A B5A 67.0(7) . . . . ?
B7A C16A B9A B10A -35.4(6) . . . . ?
B7A C16A B10A C17A 101.8(6) . . . . ?
B7A C16A B10A B8A 41.6(6) . . . . ?
B7A C16A B10A B9A 144.2(6) . . . . ?
B7A B2A B3A C16A 40.2(5) . . . . ?
B7A B2A B3A B1A 138.8(6) . . . . ?
B7A B2A B3A B4A 101.9(6) . . . . ?
B7A B2A B6A C17A -2.7(7) . . . . ?
B7A B2A B6A B1A -102.0(6) . . . . ?
B7A B2A B6A B5A -64.2(7) . . . . ?
B7A B2A B6A B8A 37.4(6) . . . . ?
B7A B2A B8A C17A -98.1(6) . . . . ?
B7A B2A B8A B6A -138.1(6) . . . . ?
B7A B2A B8A B10A -37.2(6) . . . . ?
B7A B3A B4A C16A -32.3(5) . . . . ?
B7A B3A B4A B1A 101.3(6) . . . . ?
B7A B3A B4A B5A 63.1(7) . . . . ?
B7A B3A B4A B9A -0.3(8) . . . . ?
B7A B8A B10A C16A -40.9(6) . . . . ?
B7A B8A B10A C17A -134.2(6) . . . . ?
B7A B8A B10A B9A -101.8(7) . . . . ?
B8A C17A B5A B1A 4.3(8) . . . . ?
B8A C17A B5A B4A 66.2(8) . . . . ?
B8A C17A B5A B6A -35.1(6) . . . . ?
B8A C17A B5A B9A 107.1(7) . . . . ?
B8A C17A B6A B1A 103.6(6) . . . . ?
B8A C17A B6A B2A 41.0(6) . . . . ?
B8A C17A B6A B5A 144.2(6) . . . . ?
B8A C17A B9A C16A -5.9(8) . . . . ?
B8A C17A B9A B4A -66.0(7) . . . . ?
B8A C17A B9A B5A -106.8(7) . . . . ?
B8A C17A B9A B10A 36.1(6) . . . . ?
B8A C17A B10A C16A -101.1(6) . . . . ?
B8A C17A B10A B7A -40.4(6) . . . . ?
B8A C17A B10A B9A -143.4(6) . . . . ?
B8A B2A B3A C16A 2.2(8) . . . . ?
B8A B2A B3A B1A 100.8(6) . . . . ?
B8A B2A B3A B4A 63.9(7) . . . . ?
B8A B2A B3A B7A -37.9(6) . . . . ?
B8A B2A B6A C17A -40.2(5) . . . . ?
B8A B2A B6A B1A -139.5(6) . . . . ?
B8A B2A B6A B5A -101.7(6) . . . . ?
B8A B2A B7A C16A 98.4(6) . . . . ?
B8A B2A B7A B3A 137.6(6) . . . . ?
B8A B2A B7A B10A 37.8(6) . . . . ?
B8A B7A B10A C16A 132.5(6) . . . . ?
B8A B7A B10A C17A 39.5(5) . . . . ?
B8A B7A B10A B9A 100.9(7) . . . . ?
B9A C16A B3A B1A 4.4(8) . . . . ?
B9A C16A B3A B2A 67.0(7) . . . . ?
B9A C16A B3A B4A -36.1(6) . . . . ?
B9A C16A B3A B7A 107.9(7) . . . . ?
B9A C16A B4A B1A 103.2(6) . . . . ?
B9A C16A B4A B3A 143.5(6) . . . . ?
B9A C16A B4A B5A 40.6(5) . . . . ?
B9A C16A B7A B2A -67.2(7) . . . . ?
B9A C16A B7A B3A -107.2(7) . . . . ?
B9A C16A B7A B8A -5.2(8) . . . . ?
B9A C16A B7A B10A 35.9(6) . . . . ?
B9A C16A B10A C17A -42.4(5) . . . . ?
B9A C16A B10A B7A -144.2(6) . . . . ?
B9A C16A B10A B8A -102.6(7) . . . . ?
B9A C17A B5A B1A -102.8(6) . . . . ?
B9A C17A B5A B4A -40.9(6) . . . . ?
B9A C17A B5A B6A -142.2(6) . . . . ?
B9A C17A B6A B1A -3.8(8) . . . . ?
B9A C17A B6A B2A -66.5(8) . . . . ?
B9A C17A B6A B5A 36.7(6) . . . . ?
B9A C17A B6A B8A -107.4(7) . . . . ?
B9A C17A B8A B2A 65.0(7) . . . . ?
B9A C17A B8A B6A 105.6(7) . . . . ?
B9A C17A B8A B7A 3.1(8) . . . . ?
B9A C17A B8A B10A -36.4(6) . . . . ?
B9A C17A B10A C16A 42.3(5) . . . . ?
B9A C17A B10A B7A 103.0(6) . . . . ?
B9A C17A B10A B8A 143.4(6) . . . . ?
B9A B4A B5A C17A 40.1(5) . . . . ?
B9A B4A B5A B1A 137.7(6) . . . . ?
B9A B4A B5A B6A 100.6(6) . . . . ?
B9A B5A B6A C17A -33.2(5) . . . . ?
B9A B5A B6A B1A 100.8(6) . . . . ?
B9A B5A B6A B2A 63.1(7) . . . . ?
B9A B5A B6A B8A -1.2(8) . . . . ?
B10A C16A B3A B1A -67.4(7) . . . . ?
B10A C16A B3A B2A -4.8(8) . . . . ?
B10A C16A B3A B4A -107.9(7) . . . . ?
B10A C16A B3A B7A 36.1(6) . . . . ?
B10A C16A B4A B1A 66.2(7) . . . . ?
B10A C16A B4A B3A 106.5(7) . . . . ?
B10A C16A B4A B5A 3.6(8) . . . . ?
B10A C16A B4A B9A -37.0(6) . . . . ?
B10A C16A B7A B2A -103.1(6) . . . . ?
B10A C16A B7A B3A -143.0(6) . . . . ?
B10A C16A B7A B8A -41.1(5) . . . . ?
B10A C16A B9A C17A 42.1(5) . . . . ?
B10A C16A B9A B4A 143.0(6) . . . . ?
B10A C16A B9A B5A 102.4(6) . . . . ?
B10A C17A B5A B1A -66.2(7) . . . . ?
B10A C17A B5A B4A -4.2(8) . . . . ?
B10A C17A B5A B6A -105.6(7) . . . . ?
B10A C17A B5A B9A 36.6(6) . . . . ?
B10A C17A B6A B1A 66.7(7) . . . . ?
B10A C17A B6A B2A 4.1(8) . . . . ?
B10A C17A B6A B5A 107.3(7) . . . . ?
B10A C17A B6A B8A -36.9(6) . . . . ?
B10A C17A B8A B2A 101.3(6) . . . . ?
B10A C17A B8A B6A 142.0(6) . . . . ?
B10A C17A B8A B7A 39.5(5) . . . . ?
B10A C17A B9A C16A -42.0(5) . . . . ?
B10A C17A B9A B4A -102.1(6) . . . . ?
B10A C17A B9A B5A -142.9(6) . . . . ?
B10A B7A B8A C17A -39.0(5) . . . . ?
B10A B7A B8A B2A -137.7(6) . . . . ?
B10A B7A B8A B6A -100.3(7) . . . . ?
B11A S2A C9A N2A -161.2(6) . . . . ?
B11A S2A C9A C8A 23.1(9) . . . . ?
B11A B13A B14A B15A -37.2(5) . . . . ?
B11A B13A B14A B19A -137.3(6) . . . . ?
B11A B13A B14A B20A -97.9(6) . . . . ?
B11A B13A B17A C19A 132.9(6) . . . . ?
B11A B13A B17A B16A 37.4(5) . . . . ?
B11A B13A B17A B21A 100.6(6) . . . . ?
B11A B13A B19A C19A -95.3(6) . . . . ?
B11A B13A B19A B14A 38.1(5) . . . . ?
B11A B13A B19A B18A -63.4(7) . . . . ?
B11A B13A B19A B20A -1.9(7) . . . . ?
B11A B14A B15A C18A -99.9(6) . . . . ?
B11A B14A B15A B16A -36.6(5) . . . . ?
B11A B14A B15A B20A -132.8(6) . . . . ?
B11A B14A B19A C19A 2.2(7) . . . . ?
B11A B14A B19A B13A -37.9(5) . . . . ?
B11A B14A B19A B18A 63.0(7) . . . . ?
B11A B14A B19A B20A 95.9(6) . . . . ?
B11A B14A B20A C18A 4.4(8) . . . . ?
B11A B14A B20A B15A 40.9(5) . . . . ?
B11A B14A B20A B18A -65.4(7) . . . . ?
B11A B14A B20A B19A -102.0(6) . . . . ?
B11A B15A B16A C18A -137.8(6) . . . . ?
B11A B15A B16A B17A -37.3(5) . . . . ?
B11A B15A B16A B21A -100.3(6) . . . . ?
B11A B15A B20A C18A 102.0(6) . . . . ?
B11A B15A B20A B14A -41.0(5) . . . . ?
B11A B15A B20A B18A 66.1(7) . . . . ?
B11A B15A B20A B19A -4.7(8) . . . . ?
B11A B16A B17A C19A -98.8(6) . . . . ?
B11A B16A B17A B13A -37.6(5) . . . . ?
B11A B16A B17A B21A -138.9(6) . . . . ?
B11A B16A B21A C18A -101.0(6) . . . . ?
B11A B16A B21A C19A -3.2(7) . . . . ?
B11A B16A B21A B17A 36.3(5) . . . . ?
B11A B16A B21A B18A -63.5(7) . . . . ?
B11A B17A B21A C18A 1.4(8) . . . . ?
B11A B17A B21A C19A 96.4(6) . . . . ?
B11A B17A B21A B16A -36.8(5) . . . . ?
B11A B17A B21A B18A 64.0(7) . . . . ?
B13A C19A B17A B11A 41.2(5) . . . . ?
B13A C19A B17A B16A 103.4(6) . . . . ?
B13A C19A B17A B21A 143.7(6) . . . . ?
B13A C19A B18A C18A -67.2(8) . . . . ?
B13A C19A B18A B19A 35.5(6) . . . . ?
B13A C19A B18A B20A -6.1(8) . . . . ?
B13A C19A B18A B21A -107.7(7) . . . . ?
B13A C19A B19A B14A -41.2(5) . . . . ?
B13A C19A B19A B18A -143.7(6) . . . . ?
B13A C19A B19A B20A -101.9(6) . . . . ?
B13A C19A B21A C18A 67.0(7) . . . . ?
B13A C19A B21A B16A 4.9(8) . . . . ?
B13A C19A B21A B17A -36.0(6) . . . . ?
B13A C19A B21A B18A 106.7(7) . . . . ?
B13A B11A B14A B15A 138.5(6) . . . . ?
B13A B11A B14A B19A 37.8(5) . . . . ?
B13A B11A B14A B20A 98.6(6) . . . . ?
B13A B11A B15A C18A 64.7(7) . . . . ?
B13A B11A B15A B14A -36.9(5) . . . . ?
B13A B11A B15A B16A 102.1(6) . . . . ?
B13A B11A B15A B20A 3.1(7) . . . . ?
B13A B11A B16A C18A -62.3(7) . . . . ?
B13A B11A B16A B15A -100.0(6) . . . . ?
B13A B11A B16A B17A 37.5(5) . . . . ?
B13A B11A B16A B21A 0.9(8) . . . . ?
B13A B11A B17A C19A -40.2(5) . . . . ?
B13A B11A B17A B16A -138.4(6) . . . . ?
B13A B11A B17A B21A -101.8(6) . . . . ?
B13A B14A B15A C18A -62.8(7) . . . . ?
B13A B14A B15A B11A 37.1(5) . . . . ?
B13A B14A B15A B16A 0.5(8) . . . . ?
B13A B14A B15A B20A -95.7(6) . . . . ?
B13A B14A B19A C19A 40.1(5) . . . . ?
B13A B14A B19A B18A 100.9(6) . . . . ?
B13A B14A B19A B20A 133.8(6) . . . . ?
B13A B14A B20A C18A 66.3(7) . . . . ?
B13A B14A B20A B15A 102.8(6) . . . . ?
B13A B14A B20A B18A -3.4(8) . . . . ?
B13A B14A B20A B19A -40.0(5) . . . . ?
B13A B17A B21A C18A -62.8(7) . . . . ?
B13A B17A B21A C19A 32.2(5) . . . . ?
B13A B17A B21A B16A -101.0(6) . . . . ?
B13A B17A B21A B18A -0.2(7) . . . . ?
B13A B19A B20A C18A -66.2(7) . . . . ?
B13A B19A B20A B14A 41.0(5) . . . . ?
B13A B19A B20A B15A 4.3(8) . . . . ?
B13A B19A B20A B18A -102.0(6) . . . . ?
B14A B11A B13A C19A -98.7(6) . . . . ?
B14A B11A B13A B17A -138.5(6) . . . . ?
B14A B11A B13A B19A -37.7(5) . . . . ?
B14A B11A B15A C18A 101.6(6) . . . . ?
B14A B11A B15A B16A 139.0(6) . . . . ?
B14A B11A B15A B20A 40.0(5) . . . . ?
B14A B11A B16A C18A 1.1(7) . . . . ?
B14A B11A B16A B15A -36.6(5) . . . . ?
B14A B11A B16A B17A 100.9(6) . . . . ?
B14A B11A B16A B21A 64.3(7) . . . . ?
B14A B11A B17A C19A -3.2(7) . . . . ?
B14A B11A B17A B13A 37.0(5) . . . . ?
B14A B11A B17A B16A -101.4(6) . . . . ?
B14A B11A B17A B21A -64.7(7) . . . . ?
B14A B13A B17A C19A 95.7(6) . . . . ?
B14A B13A B17A B11A -37.3(5) . . . . ?
B14A B13A B17A B16A 0.1(7) . . . . ?
B14A B13A B17A B21A 63.3(7) . . . . ?
B14A B13A B19A C19A -133.4(6) . . . . ?
B14A B13A B19A B18A -101.5(6) . . . . ?
B14A B13A B19A B20A -40.1(5) . . . . ?
B14A B15A B16A C18A -100.9(6) . . . . ?
B14A B15A B16A B11A 36.8(5) . . . . ?
B14A B15A B16A B17A -0.5(7) . . . . ?
B14A B15A B16A B21A -63.5(7) . . . . ?
B14A B15A B20A C18A 143.0(6) . . . . ?
B14A B15A B20A B18A 107.1(7) . . . . ?
B14A B15A B20A B19A 36.3(6) . . . . ?
B14A B19A B20A C18A -107.2(7) . . . . ?
B14A B19A B20A B15A -36.7(6) . . . . ?
B14A B19A B20A B18A -142.9(6) . . . . ?
B15A C18A B16A B11A -37.8(5) . . . . ?
B15A C18A B16A B17A -100.1(6) . . . . ?
B15A C18A B16A B21A -138.0(6) . . . . ?
B15A C18A B18A C19A 61.6(7) . . . . ?
B15A C18A B18A B19A 0.0(8) . . . . ?
B15A C18A B18A B20A -32.3(5) . . . . ?
B15A C18A B18A B21A 101.4(6) . . . . ?
B15A C18A B20A B14A 36.7(6) . . . . ?
B15A C18A B20A B18A 142.9(6) . . . . ?
B15A C18A B20A B19A 106.7(6) . . . . ?
B15A C18A B21A C19A -61.0(7) . . . . ?
B15A C18A B21A B16A 37.7(6) . . . . ?
B15A C18A B21A B17A -0.7(8) . . . . ?
B15A C18A B21A B18A -99.9(7) . . . . ?
B15A B11A B13A C19A -61.8(6) . . . . ?
B15A B11A B13A B14A 36.9(5) . . . . ?
B15A B11A B13A B17A -101.6(6) . . . . ?
B15A B11A B13A B19A -0.8(7) . . . . ?
B15A B11A B14A B13A -138.5(6) . . . . ?
B15A B11A B14A B19A -100.7(6) . . . . ?
B15A B11A B14A B20A -39.9(5) . . . . ?
B15A B11A B16A C18A 37.7(5) . . . . ?
B15A B11A B16A B17A 137.5(6) . . . . ?
B15A B11A B16A B21A 100.9(6) . . . . ?
B15A B11A B17A C19A 60.0(7) . . . . ?
B15A B11A B17A B13A 100.2(6) . . . . ?
B15A B11A B17A B16A -38.2(6) . . . . ?
B15A B11A B17A B21A -1.5(8) . . . . ?
B15A B14A B19A C19A -61.1(7) . . . . ?
B15A B14A B19A B13A -101.2(6) . . . . ?
B15A B14A B19A B18A -0.3(7) . . . . ?
B15A B14A B19A B20A 32.6(5) . . . . ?
B15A B14A B20A C18A -36.5(6) . . . . ?
B15A B14A B20A B18A -106.2(7) . . . . ?
B15A B14A B20A B19A -142.8(6) . . . . ?
B15A B16A B17A C19A -61.0(7) . . . . ?
B15A B16A B17A B11A 37.8(5) . . . . ?
B15A B16A B17A B13A 0.2(7) . . . . ?
B15A B16A B17A B21A -101.0(6) . . . . ?
B15A B16A B21A C18A -37.5(6) . . . . ?
B15A B16A B21A C19A 60.3(7) . . . . ?
B15A B16A B21A B17A 99.8(6) . . . . ?
B15A B16A B21A B18A 0.0(8) . . . . ?
B16A C18A B15A B11A 37.4(5) . . . . ?
B16A C18A B15A B14A 101.0(6) . . . . ?
B16A C18A B15A B20A 133.6(6) . . . . ?
B16A C18A B18A C19A -2.0(8) . . . . ?
B16A C18A B18A B19A -63.5(7) . . . . ?
B16A C18A B18A B20A -95.9(6) . . . . ?
B16A C18A B18A B21A 37.9(6) . . . . ?
B16A C18A B20A B14A -3.7(8) . . . . ?
B16A C18A B20A B15A -40.4(5) . . . . ?
B16A C18A B20A B18A 102.5(6) . . . . ?
B16A C18A B20A B19A 66.3(7) . . . . ?
B16A C18A B21A C19A -98.7(6) . . . . ?
B16A C18A B21A B17A -38.4(6) . . . . ?
B16A C18A B21A B18A -137.6(6) . . . . ?
B16A B11A B13A C19A 1.9(7) . . . . ?
B16A B11A B13A B14A 100.6(6) . . . . ?
B16A B11A B13A B17A -37.9(5) . . . . ?
B16A B11A B13A B19A 62.9(7) . . . . ?
B16A B11A B14A B13A -101.7(6) . . . . ?
B16A B11A B14A B15A 36.8(5) . . . . ?
B16A B11A B14A B19A -63.9(7) . . . . ?
B16A B11A B14A B20A -3.1(7) . . . . ?
B16A B11A B15A C18A -37.5(6) . . . . ?
B16A B11A B15A B14A -139.0(6) . . . . ?
B16A B11A B15A B20A -99.0(6) . . . . ?
B16A B11A B17A C19A 98.2(6) . . . . ?
B16A B11A B17A B13A 138.4(6) . . . . ?
B16A B11A B17A B21A 36.6(6) . . . . ?
B16A B15A B20A C18A 40.3(5) . . . . ?
B16A B15A B20A B14A -102.7(6) . . . . ?
B16A B15A B20A B18A 4.4(8) . . . . ?
B16A B15A B20A B19A -66.4(7) . . . . ?
B16A B17A B21A C18A 38.2(6) . . . . ?
B16A B17A B21A C19A 133.3(6) . . . . ?
B16A B17A B21A B18A 100.8(6) . . . . ?
B17A C19A B13A B11A -40.3(5) . . . . ?
B17A C19A B13A B14A -102.6(6) . . . . ?
B17A C19A B13A B19A -142.7(6) . . . . ?
B17A C19A B18A C18A 3.6(8) . . . . ?
B17A C19A B18A B19A 106.3(6) . . . . ?
B17A C19A B18A B20A 64.8(7) . . . . ?
B17A C19A B18A B21A -36.8(6) . . . . ?
B17A C19A B19A B13A 36.6(6) . . . . ?
B17A C19A B19A B14A -4.6(8) . . . . ?
B17A C19A B19A B18A -107.1(7) . . . . ?
B17A C19A B19A B20A -65.3(7) . . . . ?
B17A C19A B21A C18A 102.9(6) . . . . ?
B17A C19A B21A B16A 40.9(5) . . . . ?
B17A C19A B21A B18A 142.6(6) . . . . ?
B17A B11A B13A C19A 39.7(5) . . . . ?
B17A B11A B13A B14A 138.5(6) . . . . ?
B17A B11A B13A B19A 100.8(6) . . . . ?
B17A B11A B14A B13A -37.2(5) . . . . ?
B17A B11A B14A B15A 101.3(6) . . . . ?
B17A B11A B14A B19A 0.6(8) . . . . ?
B17A B11A B14A B20A 61.4(7) . . . . ?
B17A B11A B15A C18A 1.1(8) . . . . ?
B17A B11A B15A B14A -100.5(6) . . . . ?
B17A B11A B15A B16A 38.5(5) . . . . ?
B17A B11A B15A B20A -60.5(7) . . . . ?
B17A B11A B16A C18A -99.8(6) . . . . ?
B17A B11A B16A B15A -137.5(6) . . . . ?
B17A B11A B16A B21A -36.6(5) . . . . ?
B17A B13A B14A B11A 36.8(5) . . . . ?
B17A B13A B14A B15A -0.4(7) . . . . ?
B17A B13A B14A B19A -100.5(6) . . . . ?
B17A B13A B14A B20A -61.1(7) . . . . ?
B17A B13A B19A C19A -32.8(5) . . . . ?
B17A B13A B19A B14A 100.6(6) . . . . ?
B17A B13A B19A B18A -0.9(7) . . . . ?
B17A B13A B19A B20A 60.6(7) . . . . ?
B17A B16A B21A C18A -137.3(6) . . . . ?
B17A B16A B21A C19A -39.5(5) . . . . ?
B17A B16A B21A B18A -99.8(7) . . . . ?
B18A C18A B15A B11A -63.8(7) . . . . ?
B18A C18A B15A B14A -0.2(8) . . . . ?
B18A C18A B15A B16A -101.2(6) . . . . ?
B18A C18A B15A B20A 32.5(5) . . . . ?
B18A C18A B16A B11A 62.2(7) . . . . ?
B18A C18A B16A B15A 100.0(6) . . . . ?
B18A C18A B16A B17A -0.1(8) . . . . ?
B18A C18A B16A B21A -38.0(6) . . . . ?
B18A C18A B20A B14A -106.3(7) . . . . ?
B18A C18A B20A B15A -142.9(6) . . . . ?
B18A C18A B20A B19A -36.2(6) . . . . ?
B18A C18A B21A C19A 38.9(5) . . . . ?
B18A C18A B21A B16A 137.6(6) . . . . ?
B18A C18A B21A B17A 99.1(7) . . . . ?
B18A C19A B13A B11A 66.6(7) . . . . ?
B18A C19A B13A B14A 4.3(8) . . . . ?
B18A C19A B13A B17A 106.9(7) . . . . ?
B18A C19A B13A B19A -35.8(6) . . . . ?
B18A C19A B17A B11A -65.8(7) . . . . ?
B18A C19A B17A B13A -107.0(6) . . . . ?
B18A C19A B17A B16A -3.6(8) . . . . ?
B18A C19A B17A B21A 36.7(6) . . . . ?
B18A C19A B19A B13A 143.7(6) . . . . ?
B18A C19A B19A B14A 102.6(6) . . . . ?
B18A C19A B19A B20A 41.8(5) . . . . ?
B18A C19A B21A C18A -39.7(5) . . . . ?
B18A C19A B21A B16A -101.8(6) . . . . ?
B18A C19A B21A B17A -142.6(6) . . . . ?
B18A B19A B20A C18A 35.7(6) . . . . ?
B18A B19A B20A B14A 142.9(6) . . . . ?
B18A B19A B20A B15A 106.3(7) . . . . ?
B19A C19A B13A B11A 102.4(6) . . . . ?
B19A C19A B13A B14A 40.1(5) . . . . ?
B19A C19A B13A B17A 142.7(6) . . . . ?
B19A C19A B17A B11A 4.9(8) . . . . ?
B19A C19A B17A B13A -36.3(6) . . . . ?
B19A C19A B17A B16A 67.1(7) . . . . ?
B19A C19A B17A B21A 107.4(7) . . . . ?
B19A C19A B18A C18A -102.7(6) . . . . ?
B19A C19A B18A B20A -41.6(5) . . . . ?
B19A C19A B18A B21A -143.2(6) . . . . ?
B19A C19A B21A C18A -3.3(8) . . . . ?
B19A C19A B21A B16A -65.4(7) . . . . ?
B19A C19A B21A B17A -106.2(6) . . . . ?
B19A C19A B21A B18A 36.4(6) . . . . ?
B19A B13A B14A B11A 137.3(6) . . . . ?
B19A B13A B14A B15A 100.1(6) . . . . ?
B19A B13A B14A B20A 39.4(5) . . . . ?
B19A B13A B17A C19A 33.0(5) . . . . ?
B19A B13A B17A B11A -99.9(6) . . . . ?
B19A B13A B17A B16A -62.6(7) . . . . ?
B19A B13A B17A B21A 0.7(7) . . . . ?
B19A B14A B15A C18A 0.3(7) . . . . ?
B19A B14A B15A B11A 100.2(6) . . . . ?
B19A B14A B15A B16A 63.6(7) . . . . ?
B19A B14A B15A B20A -32.7(5) . . . . ?
B19A B14A B20A C18A 106.3(7) . . . . ?
B19A B14A B20A B15A 142.8(6) . . . . ?
B19A B14A B20A B18A 36.6(6) . . . . ?
B19A B18A B20A C18A -143.3(6) . . . . ?
B19A B18A B20A B14A -36.2(6) . . . . ?
B19A B18A B20A B15A -107.1(7) . . . . ?
B19A B18A B21A C18A 101.1(6) . . . . ?
B19A B18A B21A C19A -32.7(5) . . . . ?
B19A B18A B21A B16A 63.4(7) . . . . ?
B19A B18A B21A B17A -0.3(7) . . . . ?
B20A C18A B15A B11A -96.2(6) . . . . ?
B20A C18A B15A B14A -32.6(5) . . . . ?
B20A C18A B15A B16A -133.6(6) . . . . ?
B20A C18A B16A B11A 1.4(7) . . . . ?
B20A C18A B16A B15A 39.2(5) . . . . ?
B20A C18A B16A B17A -60.8(7) . . . . ?
B20A C18A B16A B21A -98.8(6) . . . . ?
B20A C18A B18A C19A 93.9(6) . . . . ?
B20A C18A B18A B19A 32.3(5) . . . . ?
B20A C18A B18A B21A 133.7(6) . . . . ?
B20A C18A B21A C19A -0.5(7) . . . . ?
B20A C18A B21A B16A 98.2(6) . . . . ?
B20A C18A B21A B17A 59.7(7) . . . . ?
B20A C18A B21A B18A -39.4(5) . . . . ?
B20A B14A B15A C18A 32.9(5) . . . . ?
B20A B14A B15A B11A 132.8(6) . . . . ?
B20A B14A B15A B16A 96.3(6) . . . . ?
B20A B14A B19A C19A -93.7(6) . . . . ?
B20A B14A B19A B13A -133.8(6) . . . . ?
B20A B14A B19A B18A -32.8(5) . . . . ?
B20A B15A B16A C18A -39.9(5) . . . . ?
B20A B15A B16A B11A 97.8(6) . . . . ?
B20A B15A B16A B17A 60.5(7) . . . . ?
B20A B15A B16A B21A -2.5(7) . . . . ?
B20A B18A B19A C19A 129.8(6) . . . . ?
B20A B18A B19A B13A 97.6(6) . . . . ?
B20A B18A B19A B14A 33.1(5) . . . . ?
B20A B18A B21A C18A 40.3(5) . . . . ?
B20A B18A B21A C19A -93.6(6) . . . . ?
B20A B18A B21A B16A 2.5(8) . . . . ?
B20A B18A B21A B17A -61.2(7) . . . . ?
B21A C18A B15A B11A -0.2(8) . . . . ?
B21A C18A B15A B14A 63.4(8) . . . . ?
B21A C18A B15A B16A -37.6(6) . . . . ?
B21A C18A B15A B20A 96.0(6) . . . . ?
B21A C18A B16A B11A 100.2(6) . . . . ?
B21A C18A B16A B15A 138.0(6) . . . . ?
B21A C18A B16A B17A 37.9(6) . . . . ?
B21A C18A B18A C19A -39.9(5) . . . . ?
B21A C18A B18A B19A -101.4(6) . . . . ?
B21A C18A B18A B20A -133.7(6) . . . . ?
B21A C18A B20A B14A -65.9(7) . . . . ?
B21A C18A B20A B15A -102.6(6) . . . . ?
B21A C18A B20A B18A 40.4(5) . . . . ?
B21A C18A B20A B19A 4.2(8) . . . . ?
B21A C19A B13A B11A -4.3(8) . . . . ?
B21A C19A B13A B14A -66.6(7) . . . . ?
B21A C19A B13A B17A 36.0(6) . . . . ?
B21A C19A B13A B19A -106.7(7) . . . . ?
B21A C19A B17A B11A -102.5(6) . . . . ?
B21A C19A B17A B13A -143.7(6) . . . . ?
B21A C19A B17A B16A -40.4(5) . . . . ?
B21A C19A B18A C18A 40.4(5) . . . . ?
B21A C19A B18A B19A 143.2(6) . . . . ?
B21A C19A B18A B20A 101.6(6) . . . . ?
B21A C19A B19A B13A 107.4(6) . . . . ?
B21A C19A B19A B14A 66.2(7) . . . . ?
B21A C19A B19A B18A -36.3(6) . . . . ?
B21A C19A B19A B20A 5.5(7) . . . . ?
B21A B16A B17A C19A 40.0(5) . . . . ?
B21A B16A B17A B11A 138.9(6) . . . . ?
B21A B16A B17A B13A 101.2(6) . . . . ?
B21A B18A B19A C19A 32.9(5) . . . . ?
B21A B18A B19A B13A 0.7(8) . . . . ?
B21A B18A B19A B14A -63.8(7) . . . . ?
B21A B18A B19A B20A -96.9(6) . . . . ?
B21A B18A B20A C18A -40.6(6) . . . . ?
B21A B18A B20A B14A 66.4(8) . . . . ?
B21A B18A B20A B15A -4.4(8) . . . . ?
B21A B18A B20A B19A 102.7(6) . . . . ?
S1B B1B B2B C17B -135.9(6) . . . . ?
S1B B1B B2B B3B 123.2(6) . . . . ?
S1B B1B B2B B6B -98.9(6) . . . . ?
S1B B1B B2B B8B 160.5(5) . . . . ?
S1B B1B B3B C16B 154.7(6) . . . . ?
S1B B1B B3B B2B -106.0(7) . . . . ?
S1B B1B B3B B4B 114.9(7) . . . . ?
S1B B1B B3B B8B -143.5(6) . . . . ?
S1B B1B B4B C16B -162.0(5) . . . . ?
S1B B1B B4B B3B -122.0(7) . . . . ?
S1B B1B B4B B5B 101.2(7) . . . . ?
S1B B1B B4B B9B 137.5(6) . . . . ?
S1B B1B B5B B4B -120.0(6) . . . . ?
S1B B1B B5B B6B 101.6(6) . . . . ?
S1B B1B B5B B9B -157.4(5) . . . . ?
S1B B1B B5B B10B 141.6(5) . . . . ?
S1B B1B B6B C17B 151.8(5) . . . . ?
S1B B1B B6B B2B 114.2(5) . . . . ?
S1B B1B B6B B5B -107.6(5) . . . . ?
S1B B1B B6B B10B -146.9(5) . . . . ?
S2B C1B C2B C3B -179.7(6) . . . . ?
S2B B11B B12B C19B 152.6(6) . . . . ?
S2B B11B B12B B01S -145.6(6) . . . . ?
S2B B11B B12B B13B 116.2(7) . . . . ?
S2B B11B B12B B16B -105.8(7) . . . . ?
S2B B11B B13B C19B -152.3(6) . . . . ?
S2B B11B B13B B12B -116.1(7) . . . . ?
S2B B11B B13B B14B 106.6(7) . . . . ?
S2B B11B B13B B17B 144.6(6) . . . . ?
S2B B11B B14B C18B 143.8(5) . . . . ?
S2B B11B B14B B13B -117.6(6) . . . . ?
S2B B11B B14B B15B 104.1(6) . . . . ?
S2B B11B B14B B17B -154.9(5) . . . . ?
S2B B11B B15B C18B -150.4(5) . . . . ?
S2B B11B B15B B14B -111.5(6) . . . . ?
S2B B11B B15B B16B 110.4(6) . . . . ?
S2B B11B B15B B19B 148.3(5) . . . . ?
S2B B11B B16B B01S 157.8(5) . . . . ?
S2B B11B B16B B12B 117.9(6) . . . . ?
S2B B11B B16B B15B -104.2(6) . . . . ?
S2B B11B B16B B19B -141.6(6) . . . . ?
F3B C11B C12B F4B -1.2(10) . . . . ?
F3B C11B C12B C13B 177.1(6) . . . . ?
F4B C12B C13B F5B -0.6(10) . . . . ?
F4B C12B C13B C14B 179.3(6) . . . . ?
F5B C13B C14B F6B -0.5(11) . . . . ?
F5B C13B C14B C15B 178.8(7) . . . . ?
F6B C14B C15B F7B -2.4(10) . . . . ?
F6B C14B C15B C10B 179.7(6) . . . . ?
N1B C1B C2B C3B -0.1(8) . . . . ?
N1B C4B C5B C6B 2.3(10) . . . . ?
N1B C4B C5B C10B -175.4(6) . . . . ?
N2B C6B C7B C8B 0.8(8) . . . . ?
C1B S2B B11B B12B -32.1(7) . . . . ?
C1B S2B B11B B13B 46.3(7) . . . . ?
C1B S2B B11B B14B 118.9(6) . . . . ?
C1B S2B B11B B15B -172.3(5) . . . . ?
C1B S2B B11B B16B -104.5(6) . . . . ?
C1B N1B C4B C3B -0.9(8) . . . . ?
C1B N1B C4B C5B 178.7(6) . . . . ?
C1B N1B B2 F1B -64.6(9) . . . . ?
C1B N1B B2 F2B 56.8(9) . . . . ?
C1B N1B B2 N2B 176.4(6) . . . . ?
C1B C2B C3B C4B -0.5(8) . . . . ?
C2B C3B C4B N1B 0.8(8) . . . . ?
C2B C3B C4B C5B -178.7(7) . . . . ?
C3B C4B C5B C6B -178.2(7) . . . . ?
C3B C4B C5B C10B 4.1(12) . . . . ?
C4B N1B C1B S2B -179.7(5) . . . . ?
C4B N1B C1B C2B 0.6(8) . . . . ?
C4B N1B B2 F1B 118.8(7) . . . . ?
C4B N1B B2 F2B -119.8(7) . . . . ?
C4B N1B B2 N2B -0.1(9) . . . . ?
C4B C5B C6B N2B 4.2(10) . . . . ?
C4B C5B C6B C7B -176.1(7) . . . . ?
C4B C5B C10B C11B 65.1(9) . . . . ?
C4B C5B C10B C15B -120.4(8) . . . . ?
C5B C6B C7B C8B -179.0(8) . . . . ?
C5B C10B C11B F3B -3.0(10) . . . . ?
C5B C10B C11B C12B 174.2(7) . . . . ?
C5B C10B C15B F7B 7.8(10) . . . . ?
C5B C10B C15B C14B -174.3(7) . . . . ?
C6B N2B C9B S1B -175.5(5) . . . . ?
C6B N2B C9B C8B 1.4(8) . . . . ?
C6B N2B B2 F1B -112.4(7) . . . . ?
C6B N2B B2 F2B 126.1(7) . . . . ?
C6B N2B B2 N1B 6.7(9) . . . . ?
C6B C5B C10B C11B -112.7(8) . . . . ?
C6B C5B C10B C15B 61.8(9) . . . . ?
C6B C7B C8B C9B 0.0(9) . . . . ?
C7B C8B C9B S1B 175.5(6) . . . . ?
C7B C8B C9B N2B -0.9(9) . . . . ?
C9B S1B B1B B2B -104.3(6) . . . . ?
C9B S1B B1B B3B -29.3(8) . . . . ?
C9B S1B B1B B4B 51.5(7) . . . . ?
C9B S1B B1B B5B 122.9(5) . . . . ?
C9B S1B B1B B6B -171.3(5) . . . . ?
C9B N2B C6B C5B 178.4(6) . . . . ?
C9B N2B C6B C7B -1.4(8) . . . . ?
C9B N2B B2 F1B 58.7(9) . . . . ?
C9B N2B B2 F2B -62.8(9) . . . . ?
C9B N2B B2 N1B 177.8(6) . . . . ?
C10B C5B C6B N2B -178.1(6) . . . . ?
C10B C5B C6B C7B 1.7(12) . . . . ?
C10B C11B C12B F4B -178.4(6) . . . . ?
C10B C11B C12B C13B 0.0(11) . . . . ?
C11B C10B C15B F7B -177.3(6) . . . . ?
C11B C10B C15B C14B 0.5(10) . . . . ?
C11B C12B C13B F5B -179.0(7) . . . . ?
C11B C12B C13B C14B 1.0(11) . . . . ?
C12B C13B C14B F6B 179.6(6) . . . . ?
C12B C13B C14B C15B -1.2(11) . . . . ?
C13B C14B C15B F7B 178.3(6) . . . . ?
C13B C14B C15B C10B 0.4(11) . . . . ?
C15B C10B C11B F3B -177.9(6) . . . . ?
C15B C10B C11B C12B -0.7(10) . . . . ?
C16B B3B B4B B1B -133.1(6) . . . . ?
C16B B3B B4B B5B -95.1(6) . . . . ?
C16B B3B B4B B9B -33.6(5) . . . . ?
C16B B3B B8B C17B 95.3(6) . . . . ?
C16B B3B B8B B2B 133.6(6) . . . . ?
C16B B3B B8B B7B 32.2(5) . . . . ?
C16B B4B B5B B1B -98.9(6) . . . . ?
C16B B4B B5B B6B -61.8(7) . . . . ?
C16B B4B B5B B9B 39.4(5) . . . . ?
C16B B4B B5B B10B -0.2(7) . . . . ?
C16B B4B B9B B5B -133.3(6) . . . . ?
C16B B4B B9B B7B -31.7(5) . . . . ?
C16B B4B B9B B10B -93.3(6) . . . . ?
C16B B7B B8B C17B -133.6(6) . . . . ?
C16B B7B B8B B2B -96.3(6) . . . . ?
C16B B7B B8B B3B -32.6(5) . . . . ?
C16B B7B B9B B4B 31.9(5) . . . . ?
C16B B7B B9B B5B 96.6(6) . . . . ?
C16B B7B B9B B10B 129.5(6) . . . . ?
C16B B7B B10B C17B 101.8(6) . . . . ?
C16B B7B B10B B5B -5.6(8) . . . . ?
C16B B7B B10B B6B 64.9(7) . . . . ?
C16B B7B B10B B9B -42.1(5) . . . . ?
C16B B9B B10B C17B 6.0(8) . . . . ?
C16B B9B B10B B5B -101.1(6) . . . . ?
C16B B9B B10B B6B -64.7(7) . . . . ?
C16B B9B B10B B7B 41.8(5) . . . . ?
C17B B2B B3B C16B -1.6(7) . . . . ?
C17B B2B B3B B1B -99.7(6) . . . . ?
C17B B2B B3B B4B -62.6(7) . . . . ?
C17B B2B B3B B8B 38.4(5) . . . . ?
C17B B2B B6B B1B 138.2(6) . . . . ?
C17B B2B B6B B5B 100.3(6) . . . . ?
C17B B2B B6B B10B 39.7(5) . . . . ?
C17B B2B B8B C16B -97.4(6) . . . . ?
C17B B2B B8B B3B -137.2(6) . . . . ?
C17B B2B B8B B7B -37.1(6) . . . . ?
C17B B6B B10B B5B 144.3(6) . . . . ?
C17B B6B B10B B7B 37.0(6) . . . . ?
C17B B6B B10B B9B 107.9(7) . . . . ?
C17B B7B B8B C16B 133.6(6) . . . . ?
C17B B7B B8B B2B 37.3(5) . . . . ?
C17B B7B B8B B3B 101.0(6) . . . . ?
C17B B7B B9B C16B -97.6(6) . . . . ?
C17B B7B B9B B4B -65.7(7) . . . . ?
C17B B7B B9B B5B -0.9(8) . . . . ?
C17B B7B B9B B10B 31.9(6) . . . . ?
C17B B7B B10B B5B -107.4(7) . . . . ?
C17B B7B B10B B6B -36.9(6) . . . . ?
C17B B7B B10B B9B -143.9(6) . . . . ?
C18B B14B B15B B11B -134.1(6) . . . . ?
C18B B14B B15B B16B -96.3(6) . . . . ?
C18B B14B B15B B19B -32.7(6) . . . . ?
C18B B14B B17B C19B 96.8(7) . . . . ?
C18B B14B B17B B13B 134.8(7) . . . . ?
C18B B14B B17B B18B 33.2(6) . . . . ?
C18B B15B B16B B01S 0.4(7) . . . . ?
C18B B15B B16B B11B -98.1(6) . . . . ?
C18B B15B B16B B12B -60.7(7) . . . . ?
C18B B15B B16B B19B 39.7(6) . . . . ?
C18B B15B B19B B01S -94.1(7) . . . . ?
C18B B15B B19B B16B -133.8(6) . . . . ?
C18B B15B B19B B18B -33.3(6) . . . . ?
C18B B17B B18B C19B 135.2(7) . . . . ?
C18B B17B B18B B01S 94.7(7) . . . . ?
C18B B17B B18B B19B 33.3(6) . . . . ?
C18B B18B B19B B01S 129.8(6) . . . . ?
C18B B18B B19B B15B 33.6(6) . . . . ?
C18B B18B B19B B16B 97.3(6) . . . . ?
C19B B01S B12B B11B -102.9(7) . . . . ?
C19B B01S B12B B13B -41.2(6) . . . . ?
C19B B01S B12B B16B -143.9(7) . . . . ?
C19B B01S B16B B11B -4.9(9) . . . . ?
C19B B01S B16B B12B 35.5(7) . . . . ?
C19B B01S B16B B15B -67.1(8) . . . . ?
C19B B01S B16B B19B -107.0(8) . . . . ?
C19B B01S B18B C18B 101.0(7) . . . . ?
C19B B01S B18B B17B 40.5(6) . . . . ?
C19B B01S B18B B19B 143.3(7) . . . . ?
C19B B01S B19B C18B 5.8(8) . . . . ?
C19B B01S B19B B15B 66.7(8) . . . . ?
C19B B01S B19B B16B 107.2(7) . . . . ?
C19B B01S B19B B18B -36.1(7) . . . . ?
C19B B12B B13B B11B -139.4(6) . . . . ?
C19B B12B B13B B14B -101.1(6) . . . . ?
C19B B12B B13B B17B -37.3(6) . . . . ?
C19B B12B B16B B01S -32.2(6) . . . . ?
C19B B12B B16B B11B 101.0(7) . . . . ?
C19B B12B B16B B15B 63.5(8) . . . . ?
C19B B12B B16B B19B 0.6(8) . . . . ?
C19B B13B B14B C18B -1.7(8) . . . . ?
C19B B13B B14B B11B -100.9(7) . . . . ?
C19B B13B B14B B15B -63.5(8) . . . . ?
C19B B13B B14B B17B 37.1(6) . . . . ?
C19B B13B B17B C18B -99.6(7) . . . . ?
C19B B13B B17B B14B -138.3(7) . . . . ?
C19B B13B B17B B18B -38.4(7) . . . . ?
C19B B17B B18B C18B -135.2(7) . . . . ?
C19B B17B B18B B01S -40.5(6) . . . . ?
C19B B17B B18B B19B -101.9(8) . . . . ?
C19B B18B B19B C18B -96.7(8) . . . . ?
C19B B18B B19B B01S 33.2(7) . . . . ?
C19B B18B B19B B15B -63.0(9) . . . . ?
C19B B18B B19B B16B 0.7(10) . . . . ?
B1B S1B C9B N2B -173.8(6) . . . . ?
B1B S1B C9B C8B 10.1(8) . . . . ?
B1B B2B B3B C16B 98.1(6) . . . . ?
B1B B2B B3B B4B 37.1(5) . . . . ?
B1B B2B B3B B8B 138.1(6) . . . . ?
B1B B2B B6B C17B -138.2(6) . . . . ?
B1B B2B B6B B5B -37.9(5) . . . . ?
B1B B2B B6B B10B -98.6(6) . . . . ?
B1B B2B B8B C16B 2.7(7) . . . . ?
B1B B2B B8B C17B 100.1(6) . . . . ?
B1B B2B B8B B3B -37.1(5) . . . . ?
B1B B2B B8B B7B 63.0(7) . . . . ?
B1B B3B B4B C16B 133.1(6) . . . . ?
B1B B3B B4B B5B 38.1(5) . . . . ?
B1B B3B B4B B9B 99.5(6) . . . . ?
B1B B3B B8B C16B -95.4(6) . . . . ?
B1B B3B B8B C17B -0.1(8) . . . . ?
B1B B3B B8B B2B 38.2(5) . . . . ?
B1B B3B B8B B7B -63.2(7) . . . . ?
B1B B4B B5B B6B 37.1(5) . . . . ?
B1B B4B B5B B9B 138.3(6) . . . . ?
B1B B4B B5B B10B 98.7(6) . . . . ?
B1B B4B B9B C16B 96.5(6) . . . . ?
B1B B4B B9B B5B -36.7(5) . . . . ?
B1B B4B B9B B7B 64.8(7) . . . . ?
B1B B4B B9B B10B 3.2(7) . . . . ?
B1B B5B B6B C17B 102.0(6) . . . . ?
B1B B5B B6B B2B 38.2(5) . . . . ?
B1B B5B B6B B10B 133.6(6) . . . . ?
B1B B5B B9B C16B -2.8(7) . . . . ?
B1B B5B B9B B4B 37.2(5) . . . . ?
B1B B5B B9B B7B -63.5(7) . . . . ?
B1B B5B B9B B10B -96.4(6) . . . . ?
B1B B5B B10B C17B -5.1(8) . . . . ?
B1B B5B B10B B6B -40.3(5) . . . . ?
B1B B5B B10B B7B 65.8(7) . . . . ?
B1B B5B B10B B9B 102.5(6) . . . . ?
B1B B6B B10B C17B -103.8(6) . . . . ?
B1B B6B B10B B5B 40.5(5) . . . . ?
B1B B6B B10B B7B -66.8(7) . . . . ?
B1B B6B B10B B9B 4.1(8) . . . . ?
B01S C19B B12B B11B 96.4(7) . . . . ?
B01S C19B B12B B13B 132.6(7) . . . . ?
B01S C19B B12B B16B 31.9(6) . . . . ?
B01S C19B B13B B11B -3.9(8) . . . . ?
B01S C19B B13B B12B -40.1(6) . . . . ?
B01S C19B B13B B14B 60.2(8) . . . . ?
B01S C19B B13B B17B 97.7(7) . . . . ?
B01S C19B B17B C18B 0.5(8) . . . . ?
B01S C19B B17B B13B -98.1(6) . . . . ?
B01S C19B B17B B14B -60.8(8) . . . . ?
B01S C19B B17B B18B 39.0(6) . . . . ?
B01S C19B B18B C18B -94.8(7) . . . . ?
B01S C19B B18B B17B -133.4(7) . . . . ?
B01S C19B B18B B19B -32.7(6) . . . . ?
B01S B12B B13B C19B 40.7(6) . . . . ?
B01S B12B B13B B11B -98.7(6) . . . . ?
B01S B12B B13B B14B -60.4(7) . . . . ?
B01S B12B B13B B17B 3.4(8) . . . . ?
B01S B12B B16B B11B 133.3(6) . . . . ?
B01S B12B B16B B15B 95.7(6) . . . . ?
B01S B12B B16B B19B 32.8(6) . . . . ?
B01S B16B B19B C18B 93.6(7) . . . . ?
B01S B16B B19B B15B 133.7(7) . . . . ?
B01S B16B B19B B18B 32.3(6) . . . . ?
B01S B18B B19B C18B -129.8(6) . . . . ?
B01S B18B B19B B15B -96.2(7) . . . . ?
B01S B18B B19B B16B -32.5(6) . . . . ?
B2 N1B C1B S2B 3.2(9) . . . . ?
B2 N1B C1B C2B -176.4(6) . . . . ?
B2 N1B C4B C3B 176.2(6) . . . . ?
B2 N1B C4B C5B -4.2(10) . . . . ?
B2 N2B C6B C5B -9.1(10) . . . . ?
B2 N2B C6B C7B 171.1(6) . . . . ?
B2 N2B C9B S1B 12.2(10) . . . . ?
B2 N2B C9B C8B -170.8(6) . . . . ?
B2B C17B B6B B1B -38.1(5) . . . . ?
B2B C17B B6B B5B -102.2(6) . . . . ?
B2B C17B B6B B10B -133.6(6) . . . . ?
B2B C17B B7B C16B 3.6(7) . . . . ?
B2B C17B B7B B8B -36.7(5) . . . . ?
B2B C17B B7B B9B 65.1(7) . . . . ?
B2B C17B B7B B10B 96.6(6) . . . . ?
B2B C17B B8B C16B 99.5(6) . . . . ?
B2B C17B B8B B3B 38.4(5) . . . . ?
B2B C17B B8B B7B 138.5(6) . . . . ?
B2B C17B B10B B5B 5.2(8) . . . . ?
B2B C17B B10B B6B 40.5(5) . . . . ?
B2B C17B B10B B7B -101.7(6) . . . . ?
B2B C17B B10B B9B -65.8(8) . . . . ?
B2B B1B B3B C16B -99.3(6) . . . . ?
B2B B1B B3B B4B -139.1(6) . . . . ?
B2B B1B B3B B8B -37.5(5) . . . . ?
B2B B1B B4B C16B -3.7(7) . . . . ?
B2B B1B B4B B3B 36.3(5) . . . . ?
B2B B1B B4B B5B -100.4(6) . . . . ?
B2B B1B B4B B9B -64.2(7) . . . . ?
B2B B1B B5B B4B 101.2(6) . . . . ?
B2B B1B B5B B6B -37.2(5) . . . . ?
B2B B1B B5B B9B 63.8(7) . . . . ?
B2B B1B B5B B10B 2.8(7) . . . . ?
B2B B1B B6B C17B 37.7(5) . . . . ?
B2B B1B B6B B5B 138.2(6) . . . . ?
B2B B1B B6B B10B 98.9(6) . . . . ?
B2B B3B B4B C16B 95.6(6) . . . . ?
B2B B3B B4B B1B -37.5(5) . . . . ?
B2B B3B B4B B5B 0.5(8) . . . . ?
B2B B3B B4B B9B 62.0(7) . . . . ?
B2B B3B B8B C16B -133.6(6) . . . . ?
B2B B3B B8B C17B -38.3(5) . . . . ?
B2B B3B B8B B7B -101.4(6) . . . . ?
B2B B6B B10B C17B -40.4(5) . . . . ?
B2B B6B B10B B5B 103.9(6) . . . . ?
B2B B6B B10B B7B -3.4(8) . . . . ?
B2B B6B B10B B9B 67.5(7) . . . . ?
B3B C16B B4B B1B 40.5(5) . . . . ?
B3B C16B B4B B5B 101.9(6) . . . . ?
B3B C16B B4B B9B 141.5(6) . . . . ?
B3B C16B B7B C17B -5.0(8) . . . . ?
B3B C16B B7B B8B 35.8(6) . . . . ?
B3B C16B B7B B9B -106.8(6) . . . . ?
B3B C16B B7B B10B -65.2(7) . . . . ?
B3B C16B B8B C17B -102.9(6) . . . . ?
B3B C16B B8B B2B -40.6(5) . . . . ?
B3B C16B B8B B7B -143.0(6) . . . . ?
B3B C16B B9B B4B -37.7(6) . . . . ?
B3B C16B B9B B5B 3.6(8) . . . . ?
B3B C16B B9B B7B 106.1(6) . . . . ?
B3B C16B B9B B10B 63.9(7) . . . . ?
B3B B1B B2B C17B 100.9(6) . . . . ?
B3B B1B B2B B6B 137.9(6) . . . . ?
B3B B1B B2B B8B 37.3(5) . . . . ?
B3B B1B B4B C16B -40.0(5) . . . . ?
B3B B1B B4B B5B -136.8(6) . . . . ?
B3B B1B B4B B9B -100.5(6) . . . . ?
B3B B1B B5B B4B 38.6(5) . . . . ?
B3B B1B B5B B6B -99.8(6) . . . . ?
B3B B1B B5B B9B 1.2(7) . . . . ?
B3B B1B B5B B10B -59.9(7) . . . . ?
B3B B1B B6B C17B 0.5(7) . . . . ?
B3B B1B B6B B2B -37.1(5) . . . . ?
B3B B1B B6B B5B 101.1(6) . . . . ?
B3B B1B B6B B10B 61.8(7) . . . . ?
B3B B2B B6B C17B -101.2(6) . . . . ?
B3B B2B B6B B1B 37.0(5) . . . . ?
B3B B2B B6B B5B -0.8(7) . . . . ?
B3B B2B B6B B10B -61.5(7) . . . . ?
B3B B2B B8B C16B 39.8(5) . . . . ?
B3B B2B B8B C17B 137.2(6) . . . . ?
B3B B2B B8B B7B 100.1(6) . . . . ?
B3B B4B B5B B1B -38.1(5) . . . . ?
B3B B4B B5B B6B -1.0(7) . . . . ?
B3B B4B B5B B9B 100.2(6) . . . . ?
B3B B4B B5B B10B 60.6(7) . . . . ?
B3B B4B B9B C16B 33.8(5) . . . . ?
B3B B4B B9B B5B -99.4(6) . . . . ?
B3B B4B B9B B7B 2.1(8) . . . . ?
B3B B4B B9B B10B -59.5(7) . . . . ?
B4B C16B B3B B1B -40.7(5) . . . . ?
B4B C16B B3B B2B -104.1(6) . . . . ?
B4B C16B B3B B8B -144.4(6) . . . . ?
B4B C16B B7B C17B 65.7(7) . . . . ?
B4B C16B B7B B8B 106.5(7) . . . . ?
B4B C16B B7B B9B -36.0(6) . . . . ?
B4B C16B B7B B10B 5.5(8) . . . . ?
B4B C16B B8B C17B -67.9(7) . . . . ?
B4B C16B B8B B2B -5.6(8) . . . . ?
B4B C16B B8B B3B 35.0(6) . . . . ?
B4B C16B B8B B7B -107.9(7) . . . . ?
B4B C16B B9B B5B 41.4(5) . . . . ?
B4B C16B B9B B7B 143.8(6) . . . . ?
B4B C16B B9B B10B 101.6(6) . . . . ?
B4B B1B B2B C17B 64.2(7) . . . . ?
B4B B1B B2B B3B -36.7(5) . . . . ?
B4B B1B B2B B6B 101.2(6) . . . . ?
B4B B1B B2B B8B 0.6(7) . . . . ?
B4B B1B B3B C16B 39.7(5) . . . . ?
B4B B1B B3B B2B 139.1(6) . . . . ?
B4B B1B B3B B8B 101.5(6) . . . . ?
B4B B1B B5B B6B -138.4(6) . . . . ?
B4B B1B B5B B9B -37.4(5) . . . . ?
B4B B1B B5B B10B -98.5(6) . . . . ?
B4B B1B B6B C17B -63.0(7) . . . . ?
B4B B1B B6B B2B -100.6(6) . . . . ?
B4B B1B B6B B5B 37.6(5) . . . . ?
B4B B1B B6B B10B -1.7(7) . . . . ?
B4B B3B B8B C16B -31.5(5) . . . . ?
B4B B3B B8B C17B 63.8(7) . . . . ?
B4B B3B B8B B2B 102.1(6) . . . . ?
B4B B3B B8B B7B 0.7(8) . . . . ?
B4B B5B B6B C17B 65.0(7) . . . . ?
B4B B5B B6B B1B -37.1(5) . . . . ?
B4B B5B B6B B2B 1.2(8) . . . . ?
B4B B5B B6B B10B 96.6(6) . . . . ?
B4B B5B B9B C16B -40.0(5) . . . . ?
B4B B5B B9B B7B -100.7(6) . . . . ?
B4B B5B B9B B10B -133.6(6) . . . . ?
B4B B5B B10B C17B -67.1(7) . . . . ?
B4B B5B B10B B6B -102.3(6) . . . . ?
B4B B5B B10B B7B 3.8(8) . . . . ?
B4B B5B B10B B9B 40.5(5) . . . . ?
B4B B9B B10B C17B 66.0(7) . . . . ?
B4B B9B B10B B5B -41.2(5) . . . . ?
B4B B9B B10B B6B -4.7(8) . . . . ?
B4B B9B B10B B7B 101.8(6) . . . . ?
B5B B1B B2B C17B 0.1(7) . . . . ?
B5B B1B B2B B3B -100.8(6) . . . . ?
B5B B1B B2B B6B 37.1(5) . . . . ?
B5B B1B B2B B8B -63.5(7) . . . . ?
B5B B1B B3B C16B 0.9(7) . . . . ?
B5B B1B B3B B2B 100.2(6) . . . . ?
B5B B1B B3B B4B -38.8(5) . . . . ?
B5B B1B B3B B8B 62.7(7) . . . . ?
B5B B1B B4B C16B 96.8(6) . . . . ?
B5B B1B B4B B3B 136.8(6) . . . . ?
B5B B1B B4B B9B 36.3(5) . . . . ?
B5B B1B B6B C17B -100.5(6) . . . . ?
B5B B1B B6B B2B -138.2(6) . . . . ?
B5B B1B B6B B10B -39.3(5) . . . . ?
B5B B4B B9B C16B 133.3(6) . . . . ?
B5B B4B B9B B7B 101.5(6) . . . . ?
B5B B4B B9B B10B 39.9(5) . . . . ?
B5B B6B B10B C17B -144.3(6) . . . . ?
B5B B6B B10B B7B -107.4(7) . . . . ?
B5B B6B B10B B9B -36.4(6) . . . . ?
B5B B9B B10B C17B 107.2(7) . . . . ?
B5B B9B B10B B6B 36.5(6) . . . . ?
B5B B9B B10B B7B 142.9(6) . . . . ?
B6B C17B B2B B1B 36.7(5) . . . . ?
B6B C17B B2B B3B 99.3(6) . . . . ?
B6B C17B B2B B8B 137.4(6) . . . . ?
B6B C17B B7B C16B -59.8(7) . . . . ?
B6B C17B B7B B8B -100.1(6) . . . . ?
B6B C17B B7B B9B 1.7(8) . . . . ?
B6B C17B B7B B10B 33.2(5) . . . . ?
B6B C17B B8B C16B 61.6(7) . . . . ?
B6B C17B B8B B2B -37.9(5) . . . . ?
B6B C17B B8B B3B 0.5(8) . . . . ?
B6B C17B B8B B7B 100.5(6) . . . . ?
B6B C17B B10B B5B -35.3(6) . . . . ?
B6B C17B B10B B7B -142.2(6) . . . . ?
B6B C17B B10B B9B -106.2(7) . . . . ?
B6B B1B B2B C17B -37.0(5) . . . . ?
B6B B1B B2B B3B -137.9(6) . . . . ?
B6B B1B B2B B8B -100.6(6) . . . . ?
B6B B1B B3B C16B -62.0(6) . . . . ?
B6B B1B B3B B2B 37.3(5) . . . . ?
B6B B1B B3B B4B -101.8(6) . . . . ?
B6B B1B B3B B8B -0.2(7) . . . . ?
B6B B1B B4B C16B 59.6(7) . . . . ?
B6B B1B B4B B3B 99.6(6) . . . . ?
B6B B1B B4B B5B -37.2(5) . . . . ?
B6B B1B B4B B9B -0.9(7) . . . . ?
B6B B1B B5B B4B 138.4(6) . . . . ?
B6B B1B B5B B9B 101.0(6) . . . . ?
B6B B1B B5B B10B 39.9(5) . . . . ?
B6B B2B B3B C16B 61.2(7) . . . . ?
B6B B2B B3B B1B -36.9(5) . . . . ?
B6B B2B B3B B4B 0.2(7) . . . . ?
B6B B2B B3B B8B 101.2(6) . . . . ?
B6B B2B B8B C16B -59.5(7) . . . . ?
B6B B2B B8B C17B 37.9(5) . . . . ?
B6B B2B B8B B3B -99.3(6) . . . . ?
B6B B2B B8B B7B 0.8(8) . . . . ?
B6B B5B B9B C16B 60.6(7) . . . . ?
B6B B5B B9B B4B 100.6(6) . . . . ?
B6B B5B B9B B7B -0.2(8) . . . . ?
B6B B5B B9B B10B -33.1(5) . . . . ?
B6B B5B B10B C17B 35.2(6) . . . . ?
B6B B5B B10B B7B 106.1(7) . . . . ?
B6B B5B B10B B9B 142.8(6) . . . . ?
B7B C16B B3B B1B 67.7(7) . . . . ?
B7B C16B B3B B2B 4.2(8) . . . . ?
B7B C16B B3B B4B 108.4(7) . . . . ?
B7B C16B B3B B8B -36.1(6) . . . . ?
B7B C16B B4B B1B -65.0(7) . . . . ?
B7B C16B B4B B3B -105.5(7) . . . . ?
B7B C16B B4B B5B -3.5(8) . . . . ?
B7B C16B B4B B9B 36.0(6) . . . . ?
B7B C16B B8B C17B 40.0(5) . . . . ?
B7B C16B B8B B2B 102.4(6) . . . . ?
B7B C16B B8B B3B 143.0(6) . . . . ?
B7B C16B B9B B4B -143.8(6) . . . . ?
B7B C16B B9B B5B -102.5(6) . . . . ?
B7B C16B B9B B10B -42.2(5) . . . . ?
B7B C17B B2B B1B -63.8(7) . . . . ?
B7B C17B B2B B3B -1.2(7) . . . . ?
B7B C17B B2B B6B -100.5(6) . . . . ?
B7B C17B B2B B8B 36.9(5) . . . . ?
B7B C17B B6B B1B 62.3(7) . . . . ?
B7B C17B B6B B2B 100.5(6) . . . . ?
B7B C17B B6B B5B -1.8(8) . . . . ?
B7B C17B B6B B10B -33.2(5) . . . . ?
B7B C17B B8B C16B -39.0(5) . . . . ?
B7B C17B B8B B2B -138.5(6) . . . . ?
B7B C17B B8B B3B -100.1(6) . . . . ?
B7B C17B B10B B5B 106.9(7) . . . . ?
B7B C17B B10B B6B 142.2(6) . . . . ?
B7B C17B B10B B9B 36.0(6) . . . . ?
B7B B9B B10B C17B -35.8(6) . . . . ?
B7B B9B B10B B5B -142.9(6) . . . . ?
B7B B9B B10B B6B -106.5(7) . . . . ?
B8B C16B B3B B1B 103.7(6) . . . . ?
B8B C16B B3B B2B 40.3(5) . . . . ?
B8B C16B B3B B4B 144.4(6) . . . . ?
B8B C16B B4B B1B 5.9(8) . . . . ?
B8B C16B B4B B3B -34.7(6) . . . . ?
B8B C16B B4B B5B 67.3(7) . . . . ?
B8B C16B B4B B9B 106.8(7) . . . . ?
B8B C16B B7B C17B -40.8(5) . . . . ?
B8B C16B B7B B9B -142.5(6) . . . . ?
B8B C16B B7B B10B -101.0(6) . . . . ?
B8B C16B B9B B4B -107.1(6) . . . . ?
B8B C16B B9B B5B -65.7(7) . . . . ?
B8B C16B B9B B7B 36.7(6) . . . . ?
B8B C16B B9B B10B -5.5(8) . . . . ?
B8B C17B B2B B1B -100.7(6) . . . . ?
B8B C17B B2B B3B -38.1(5) . . . . ?
B8B C17B B2B B6B -137.4(6) . . . . ?
B8B C17B B6B B1B -0.6(8) . . . . ?
B8B C17B B6B B2B 37.5(5) . . . . ?
B8B C17B B6B B5B -64.7(7) . . . . ?
B8B C17B B6B B10B -96.1(6) . . . . ?
B8B C17B B7B C16B 40.3(5) . . . . ?
B8B C17B B7B B9B 101.8(6) . . . . ?
B8B C17B B7B B10B 133.3(6) . . . . ?
B8B C17B B10B B5B 66.5(7) . . . . ?
B8B C17B B10B B6B 101.8(6) . . . . ?
B8B C17B B10B B7B -40.4(5) . . . . ?
B8B C17B B10B B9B -4.4(8) . . . . ?
B8B B2B B3B C16B -40.0(5) . . . . ?
B8B B2B B3B B1B -138.1(6) . . . . ?
B8B B2B B3B B4B -101.0(6) . . . . ?
B8B B2B B6B C17B -38.2(5) . . . . ?
B8B B2B B6B B1B 100.0(6) . . . . ?
B8B B2B B6B B5B 62.2(7) . . . . ?
B8B B2B B6B B10B 1.5(7) . . . . ?
B8B B3B B4B C16B 31.9(5) . . . . ?
B8B B3B B4B B1B -101.2(6) . . . . ?
B8B B3B B4B B5B -63.2(7) . . . . ?
B8B B3B B4B B9B -1.7(8) . . . . ?
B8B B7B B9B C16B -33.6(5) . . . . ?
B8B B7B B9B B4B -1.7(8) . . . . ?
B8B B7B B9B B5B 63.1(7) . . . . ?
B8B B7B B9B B10B 95.9(6) . . . . ?
B8B B7B B10B C17B 40.8(5) . . . . ?
B8B B7B B10B B5B -66.6(7) . . . . ?
B8B B7B B10B B6B 3.9(8) . . . . ?
B8B B7B B10B B9B -103.1(6) . . . . ?
B9B C16B B3B B1B -2.9(8) . . . . ?
B9B C16B B3B B2B -66.3(7) . . . . ?
B9B C16B B3B B4B 37.8(6) . . . . ?
B9B C16B B3B B8B -106.6(7) . . . . ?
B9B C16B B4B B1B -101.0(6) . . . . ?
B9B C16B B4B B3B -141.5(6) . . . . ?
B9B C16B B4B B5B -39.6(5) . . . . ?
B9B C16B B7B C17B 101.8(6) . . . . ?
B9B C16B B7B B8B 142.5(6) . . . . ?
B9B C16B B7B B10B 41.6(5) . . . . ?
B9B C16B B8B C17B 3.1(8) . . . . ?
B9B C16B B8B B2B 65.5(7) . . . . ?
B9B C16B B8B B3B 106.1(7) . . . . ?
B9B C16B B8B B7B -36.9(6) . . . . ?
B9B B4B B5B B1B -138.3(6) . . . . ?
B9B B4B B5B B6B -101.2(6) . . . . ?
B9B B4B B5B B10B -39.6(5) . . . . ?
B9B B5B B6B C17B 1.2(8) . . . . ?
B9B B5B B6B B1B -100.8(6) . . . . ?
B9B B5B B6B B2B -62.6(7) . . . . ?
B9B B5B B6B B10B 32.8(5) . . . . ?
B9B B5B B10B C17B -107.6(7) . . . . ?
B9B B5B B10B B6B -142.8(6) . . . . ?
B9B B5B B10B B7B -36.7(6) . . . . ?
B9B B7B B8B C16B 33.2(5) . . . . ?
B9B B7B B8B C17B -100.4(6) . . . . ?
B9B B7B B8B B2B -63.1(7) . . . . ?
B9B B7B B8B B3B 0.6(8) . . . . ?
B9B B7B B10B C17B 143.9(6) . . . . ?
B9B B7B B10B B5B 36.5(6) . . . . ?
B9B B7B B10B B6B 107.0(7) . . . . ?
B10B C17B B2B B1B -2.9(7) . . . . ?
B10B C17B B2B B3B 59.6(7) . . . . ?
B10B C17B B2B B6B -39.6(5) . . . . ?
B10B C17B B2B B8B 97.8(6) . . . . ?
B10B C17B B6B B1B 95.5(6) . . . . ?
B10B C17B B6B B2B 133.6(6) . . . . ?
B10B C17B B6B B5B 31.4(5) . . . . ?
B10B C17B B7B C16B -93.0(6) . . . . ?
B10B C17B B7B B8B -133.3(6) . . . . ?
B10B C17B B7B B9B -31.6(5) . . . . ?
B10B C17B B8B C16B 0.7(7) . . . . ?
B10B C17B B8B B2B -98.8(6) . . . . ?
B10B C17B B8B B3B -60.4(7) . . . . ?
B10B C17B B8B B7B 39.6(5) . . . . ?
B10B B5B B6B C17B -31.6(5) . . . . ?
B10B B5B B6B B1B -133.6(6) . . . . ?
B10B B5B B6B B2B -95.4(6) . . . . ?
B10B B5B B9B C16B 93.6(6) . . . . ?
B10B B5B B9B B4B 133.6(6) . . . . ?
B10B B5B B9B B7B 32.9(6) . . . . ?
B10B B7B B8B C16B 93.7(6) . . . . ?
B10B B7B B8B C17B -40.0(5) . . . . ?
B10B B7B B8B B2B -2.7(7) . . . . ?
B10B B7B B8B B3B 61.0(7) . . . . ?
B10B B7B B9B C16B -129.5(6) . . . . ?
B10B B7B B9B B4B -97.6(6) . . . . ?
B10B B7B B9B B5B -32.9(5) . . . . ?
B11B S2B C1B N1B 171.4(5) . . . . ?
B11B S2B C1B C2B -9.0(8) . . . . ?
B11B B12B B13B C19B 139.4(6) . . . . ?
B11B B12B B13B B14B 38.3(5) . . . . ?
B11B B12B B13B B17B 102.1(7) . . . . ?
B11B B12B B16B B01S -133.3(6) . . . . ?
B11B B12B B16B B15B -37.6(5) . . . . ?
B11B B12B B16B B19B -100.4(6) . . . . ?
B11B B13B B14B C18B 99.3(6) . . . . ?
B11B B13B B14B B15B 37.4(5) . . . . ?
B11B B13B B14B B17B 138.1(6) . . . . ?
B11B B13B B17B C18B 0.8(9) . . . . ?
B11B B13B B17B C19B 100.4(7) . . . . ?
B11B B13B B17B B14B -37.9(6) . . . . ?
B11B B13B B17B B18B 62.0(8) . . . . ?
B11B B14B B15B C18B 134.1(6) . . . . ?
B11B B14B B15B B16B 37.8(5) . . . . ?
B11B B14B B15B B19B 101.4(6) . . . . ?
B11B B14B B17B C18B -97.3(6) . . . . ?
B11B B14B B17B C19B -0.5(8) . . . . ?
B11B B14B B17B B13B 37.5(6) . . . . ?
B11B B14B B17B B18B -64.1(8) . . . . ?
B11B B15B B16B B01S 98.6(6) . . . . ?
B11B B15B B16B B12B 37.4(5) . . . . ?
B11B B15B B16B B19B 137.8(6) . . . . ?
B11B B15B B19B C18B 95.7(6) . . . . ?
B11B B15B B19B B01S 1.6(8) . . . . ?
B11B B15B B19B B16B -38.1(6) . . . . ?
B11B B15B B19B B18B 62.4(8) . . . . ?
B11B B16B B19B C18B -2.5(8) . . . . ?
B11B B16B B19B B01S -96.0(7) . . . . ?
B11B B16B B19B B15B 37.6(6) . . . . ?
B11B B16B B19B B18B -63.7(8) . . . . ?
B12B C19B B01S B16B -35.5(7) . . . . ?
B12B C19B B01S B18B -142.8(7) . . . . ?
B12B C19B B01S B19B -106.5(7) . . . . ?
B12B C19B B13B B11B 36.2(6) . . . . ?
B12B C19B B13B B14B 100.2(7) . . . . ?
B12B C19B B13B B17B 137.8(7) . . . . ?
B12B C19B B17B C18B 61.0(8) . . . . ?
B12B C19B B17B B13B -37.7(6) . . . . ?
B12B C19B B17B B14B -0.3(9) . . . . ?
B12B C19B B17B B18B 99.4(7) . . . . ?
B12B C19B B18B C18B -62.4(9) . . . . ?
B12B C19B B18B B01S 32.4(6) . . . . ?
B12B C19B B18B B17B -101.0(7) . . . . ?
B12B C19B B18B B19B -0.3(10) . . . . ?
B12B B01S B16B B11B -40.4(6) . . . . ?
B12B B01S B16B B15B -102.5(6) . . . . ?
B12B B01S B16B B19B -142.5(7) . . . . ?
B12B B01S B18B C18B 64.6(8) . . . . ?
B12B B01S B18B C19B -36.4(7) . . . . ?
B12B B01S B18B B17B 4.2(9) . . . . ?
B12B B01S B18B B19B 106.9(7) . . . . ?
B12B B01S B19B C18B -64.6(8) . . . . ?
B12B B01S B19B B15B -3.6(9) . . . . ?
B12B B01S B19B B16B 36.8(7) . . . . ?
B12B B01S B19B B18B -106.4(8) . . . . ?
B12B B11B B13B C19B -36.2(6) . . . . ?
B12B B11B B13B B14B -137.3(6) . . . . ?
B12B B11B B13B B17B -99.3(7) . . . . ?
B12B B11B B14B C18B -60.2(7) . . . . ?
B12B B11B B14B B13B 38.4(6) . . . . ?
B12B B11B B14B B15B -99.8(6) . . . . ?
B12B B11B B14B B17B 1.1(8) . . . . ?
B12B B11B B15B C18B 62.0(7) . . . . ?
B12B B11B B15B B14B 100.9(6) . . . . ?
B12B B11B B15B B16B -37.2(6) . . . . ?
B12B B11B B15B B19B 0.7(8) . . . . ?
B12B B11B B16B B01S 39.9(6) . . . . ?
B12B B11B B16B B15B 137.9(6) . . . . ?
B12B B11B B16B B19B 100.5(7) . . . . ?
B12B B13B B14B C18B 61.3(7) . . . . ?
B12B B13B B14B B11B -37.9(5) . . . . ?
B12B B13B B14B B15B -0.5(8) . . . . ?
B12B B13B B14B B17B 100.1(7) . . . . ?
B12B B13B B17B C18B -62.3(8) . . . . ?
B12B B13B B17B C19B 37.3(6) . . . . ?
B12B B13B B17B B14B -101.0(7) . . . . ?
B12B B13B B17B B18B -1.1(9) . . . . ?
B12B B16B B19B C18B 60.5(8) . . . . ?
B12B B16B B19B B01S -33.1(6) . . . . ?
B12B B16B B19B B15B 100.6(6) . . . . ?
B12B B16B B19B B18B -0.8(8) . . . . ?
B13B C19B B01S B12B 41.2(6) . . . . ?
B13B C19B B01S B16B 5.7(9) . . . . ?
B13B C19B B01S B18B -101.6(7) . . . . ?
B13B C19B B01S B19B -65.4(8) . . . . ?
B13B C19B B12B B01S -132.6(7) . . . . ?
B13B C19B B12B B11B -36.2(6) . . . . ?
B13B C19B B12B B16B -100.6(6) . . . . ?
B13B C19B B17B C18B 98.7(7) . . . . ?
B13B C19B B17B B14B 37.3(6) . . . . ?
B13B C19B B17B B18B 137.1(7) . . . . ?
B13B C19B B18B C18B 0.9(9) . . . . ?
B13B C19B B18B B01S 95.7(7) . . . . ?
B13B C19B B18B B17B -37.7(6) . . . . ?
B13B C19B B18B B19B 63.0(9) . . . . ?
B13B B11B B12B C19B 36.4(6) . . . . ?
B13B B11B B12B B01S 98.2(7) . . . . ?
B13B B11B B12B B16B 138.1(6) . . . . ?
B13B B11B B14B C18B -98.6(6) . . . . ?
B13B B11B B14B B15B -138.2(6) . . . . ?
B13B B11B B14B B17B -37.3(6) . . . . ?
B13B B11B B15B C18B -1.9(7) . . . . ?
B13B B11B B15B B14B 37.0(6) . . . . ?
B13B B11B B15B B16B -101.1(6) . . . . ?
B13B B11B B15B B19B -63.2(7) . . . . ?
B13B B11B B16B B01S 2.1(8) . . . . ?
B13B B11B B16B B12B -37.9(6) . . . . ?
B13B B11B B16B B15B 100.1(6) . . . . ?
B13B B11B B16B B19B 62.6(7) . . . . ?
B13B B12B B16B B01S -96.0(7) . . . . ?
B13B B12B B16B B11B 37.3(5) . . . . ?
B13B B12B B16B B15B -0.3(8) . . . . ?
B13B B12B B16B B19B -63.1(7) . . . . ?
B13B B14B B15B C18B 96.7(6) . . . . ?
B13B B14B B15B B11B -37.4(5) . . . . ?
B13B B14B B15B B16B 0.4(8) . . . . ?
B13B B14B B15B B19B 64.0(7) . . . . ?
B13B B14B B17B C18B -134.8(7) . . . . ?
B13B B14B B17B C19B -37.9(6) . . . . ?
B13B B14B B17B B18B -101.5(8) . . . . ?
B13B B17B B18B C18B -96.3(7) . . . . ?
B13B B17B B18B C19B 38.9(6) . . . . ?
B13B B17B B18B B01S -1.7(9) . . . . ?
B13B B17B B18B B19B -63.1(9) . . . . ?
B14B C18B B15B B11B 39.8(5) . . . . ?
B14B C18B B15B B16B 102.6(6) . . . . ?
B14B C18B B15B B19B 143.0(6) . . . . ?
B14B C18B B17B C19B -102.9(7) . . . . ?
B14B C18B B17B B13B -39.4(6) . . . . ?
B14B C18B B17B B18B -142.2(7) . . . . ?
B14B C18B B18B C19B -2.1(10) . . . . ?
B14B C18B B18B B01S -63.7(9) . . . . ?
B14B C18B B18B B17B 37.0(7) . . . . ?
B14B C18B B18B B19B -105.7(7) . . . . ?
B14B C18B B19B B01S 64.7(8) . . . . ?
B14B C18B B19B B15B -36.0(6) . . . . ?
B14B C18B B19B B16B 4.5(9) . . . . ?
B14B C18B B19B B18B 106.3(7) . . . . ?
B14B B11B B12B C19B -1.4(8) . . . . ?
B14B B11B B12B B01S 60.5(7) . . . . ?
B14B B11B B12B B13B -37.8(5) . . . . ?
B14B B11B B12B B16B 100.3(6) . . . . ?
B14B B11B B13B C19B 101.1(6) . . . . ?
B14B B11B B13B B12B 137.3(6) . . . . ?
B14B B11B B13B B17B 37.9(6) . . . . ?
B14B B11B B15B C18B -38.9(5) . . . . ?
B14B B11B B15B B16B -138.1(6) . . . . ?
B14B B11B B15B B19B -100.2(6) . . . . ?
B14B B11B B16B B01S -60.7(7) . . . . ?
B14B B11B B16B B12B -100.6(6) . . . . ?
B14B B11B B16B B15B 37.3(6) . . . . ?
B14B B11B B16B B19B -0.1(8) . . . . ?
B14B B13B B17B C18B 38.7(6) . . . . ?
B14B B13B B17B C19B 138.3(7) . . . . ?
B14B B13B B17B B18B 99.9(7) . . . . ?
B14B B15B B16B B01S 61.1(7) . . . . ?
B14B B15B B16B B11B -37.5(5) . . . . ?
B14B B15B B16B B12B -0.1(8) . . . . ?
B14B B15B B16B B19B 100.3(6) . . . . ?
B14B B15B B19B C18B 32.4(6) . . . . ?
B14B B15B B19B B01S -61.7(8) . . . . ?
B14B B15B B19B B16B -101.4(6) . . . . ?
B14B B15B B19B B18B -0.9(8) . . . . ?
B14B B17B B18B C18B -33.2(6) . . . . ?
B14B B17B B18B C19B 102.0(7) . . . . ?
B14B B17B B18B B01S 61.5(8) . . . . ?
B14B B17B B18B B19B 0.1(9) . . . . ?
B15B C18B B14B B11B -40.1(6) . . . . ?
B15B C18B B14B B13B -102.6(6) . . . . ?
B15B C18B B14B B17B -141.9(7) . . . . ?
B15B C18B B17B C19B -65.7(8) . . . . ?
B15B C18B B17B B13B -2.2(10) . . . . ?
B15B C18B B17B B14B 37.1(7) . . . . ?
B15B C18B B17B B18B -105.0(7) . . . . ?
B15B C18B B18B C19B 67.6(9) . . . . ?
B15B C18B B18B B01S 6.1(8) . . . . ?
B15B C18B B18B B17B 106.7(7) . . . . ?
B15B C18B B18B B19B -36.0(6) . . . . ?
B15B C18B B19B B01S 100.7(6) . . . . ?
B15B C18B B19B B16B 40.5(6) . . . . ?
B15B C18B B19B B18B 142.4(6) . . . . ?
B15B B11B B12B C19B -64.5(7) . . . . ?
B15B B11B B12B B01S -2.7(8) . . . . ?
B15B B11B B12B B13B -101.0(6) . . . . ?
B15B B11B B12B B16B 37.1(6) . . . . ?
B15B B11B B13B C19B 63.9(7) . . . . ?
B15B B11B B13B B12B 100.0(6) . . . . ?
B15B B11B B13B B14B -37.2(6) . . . . ?
B15B B11B B13B B17B 0.7(8) . . . . ?
B15B B11B B14B C18B 39.7(5) . . . . ?
B15B B11B B14B B13B 138.2(6) . . . . ?
B15B B11B B14B B17B 101.0(6) . . . . ?
B15B B11B B16B B01S -98.0(6) . . . . ?
B15B B11B B16B B12B -137.9(6) . . . . ?
B15B B11B B16B B19B -37.4(6) . . . . ?
B15B B14B B17B C18B -33.8(6) . . . . ?
B15B B14B B17B C19B 63.0(8) . . . . ?
B15B B14B B17B B13B 100.9(7) . . . . ?
B15B B14B B17B B18B -0.6(9) . . . . ?
B15B B16B B19B C18B -40.1(6) . . . . ?
B15B B16B B19B B01S -133.7(7) . . . . ?
B15B B16B B19B B18B -101.4(7) . . . . ?
B16B B01S B12B C19B 143.9(7) . . . . ?
B16B B01S B12B B11B 41.0(6) . . . . ?
B16B B01S B12B B13B 102.7(6) . . . . ?
B16B B01S B18B C18B -5.9(9) . . . . ?
B16B B01S B18B C19B -106.9(7) . . . . ?
B16B B01S B18B B17B -66.4(9) . . . . ?
B16B B01S B18B B19B 36.4(7) . . . . ?
B16B B01S B19B C18B -101.4(6) . . . . ?
B16B B01S B19B B15B -40.4(6) . . . . ?
B16B B01S B19B B18B -143.2(7) . . . . ?
B16B B11B B12B C19B -101.6(7) . . . . ?
B16B B11B B12B B01S -39.8(6) . . . . ?
B16B B11B B12B B13B -138.1(6) . . . . ?
B16B B11B B13B C19B 1.2(8) . . . . ?
B16B B11B B13B B12B 37.3(6) . . . . ?
B16B B11B B13B B14B -99.9(6) . . . . ?
B16B B11B B13B B17B -62.0(8) . . . . ?
B16B B11B B14B C18B 2.6(8) . . . . ?
B16B B11B B14B B13B 101.2(6) . . . . ?
B16B B11B B14B B15B -37.1(6) . . . . ?
B16B B11B B14B B17B 63.9(7) . . . . ?
B16B B11B B15B C18B 99.2(6) . . . . ?
B16B B11B B15B B14B 138.1(6) . . . . ?
B16B B11B B15B B19B 37.9(6) . . . . ?
B16B B12B B13B C19B 101.6(7) . . . . ?
B16B B12B B13B B11B -37.8(5) . . . . ?
B16B B12B B13B B14B 0.5(8) . . . . ?
B16B B12B B13B B17B 64.3(8) . . . . ?
B16B B15B B19B C18B 133.8(6) . . . . ?
B16B B15B B19B B01S 39.7(6) . . . . ?
B16B B15B B19B B18B 100.5(7) . . . . ?
B17B C18B B14B B11B 101.8(7) . . . . ?
B17B C18B B14B B13B 39.3(6) . . . . ?
B17B C18B B14B B15B 141.9(7) . . . . ?
B17B C18B B15B B11B 2.6(9) . . . . ?
B17B C18B B15B B14B -37.2(7) . . . . ?
B17B C18B B15B B16B 65.4(8) . . . . ?
B17B C18B B15B B19B 105.8(8) . . . . ?
B17B C18B B18B C19B -39.1(7) . . . . ?
B17B C18B B18B B01S -100.6(7) . . . . ?
B17B C18B B18B B19B -142.7(7) . . . . ?
B17B C18B B19B B01S -5.3(8) . . . . ?
B17B C18B B19B B15B -106.0(7) . . . . ?
B17B C18B B19B B16B -65.5(8) . . . . ?
B17B C18B B19B B18B 36.4(6) . . . . ?
B17B C19B B01S B12B 102.4(7) . . . . ?
B17B C19B B01S B16B 66.9(8) . . . . ?
B17B C19B B01S B18B -40.4(6) . . . . ?
B17B C19B B01S B19B -4.2(8) . . . . ?
B17B C19B B12B B01S -95.3(7) . . . . ?
B17B C19B B12B B11B 1.1(8) . . . . ?
B17B C19B B12B B13B 37.3(6) . . . . ?
B17B C19B B12B B16B -63.4(8) . . . . ?
B17B C19B B13B B11B -101.6(7) . . . . ?
B17B C19B B13B B12B -137.8(7) . . . . ?
B17B C19B B13B B14B -37.6(6) . . . . ?
B17B C19B B18B C18B 38.6(7) . . . . ?
B17B C19B B18B B01S 133.4(7) . . . . ?
B17B C19B B18B B19B 100.7(8) . . . . ?
B17B B13B B14B C18B -38.8(6) . . . . ?
B17B B13B B14B B11B -138.1(6) . . . . ?
B17B B13B B14B B15B -100.7(7) . . . . ?
B17B B14B B15B C18B 33.6(6) . . . . ?
B17B B14B B15B B11B -100.5(7) . . . . ?
B17B B14B B15B B16B -62.7(7) . . . . ?
B17B B14B B15B B19B 0.9(8) . . . . ?
B17B B18B B19B C18B -33.1(6) . . . . ?
B17B B18B B19B B01S 96.7(7) . . . . ?
B17B B18B B19B B15B 0.5(9) . . . . ?
B17B B18B B19B B16B 64.2(9) . . . . ?
B18B C18B B14B B11B 64.9(8) . . . . ?
B18B C18B B14B B13B 2.4(9) . . . . ?
B18B C18B B14B B15B 105.0(8) . . . . ?
B18B C18B B14B B17B -36.9(7) . . . . ?
B18B C18B B15B B11B -67.0(8) . . . . ?
B18B C18B B15B B14B -106.8(7) . . . . ?
B18B C18B B15B B16B -4.2(8) . . . . ?
B18B C18B B15B B19B 36.2(6) . . . . ?
B18B C18B B17B C19B 39.3(6) . . . . ?
B18B C18B B17B B13B 102.8(8) . . . . ?
B18B C18B B17B B14B 142.2(7) . . . . ?
B18B C18B B19B B01S -41.7(6) . . . . ?
B18B C18B B19B B15B -142.4(6) . . . . ?
B18B C18B B19B B16B -101.9(7) . . . . ?
B18B C19B B01S B12B 142.8(7) . . . . ?
B18B C19B B01S B16B 107.2(8) . . . . ?
B18B C19B B01S B19B 36.2(7) . . . . ?
B18B C19B B12B B01S -32.1(7) . . . . ?
B18B C19B B12B B11B 64.2(8) . . . . ?
B18B C19B B12B B13B 100.4(8) . . . . ?
B18B C19B B12B B16B -0.2(9) . . . . ?
B18B C19B B13B B11B -63.6(8) . . . . ?
B18B C19B B13B B12B -99.8(8) . . . . ?
B18B C19B B13B B14B 0.5(9) . . . . ?
B18B C19B B13B B17B 38.1(7) . . . . ?
B18B C19B B17B C18B -38.5(6) . . . . ?
B18B C19B B17B B13B -137.1(7) . . . . ?
B18B C19B B17B B14B -99.8(7) . . . . ?
B18B B01S B12B C19B 36.4(7) . . . . ?
B18B B01S B12B B11B -66.6(8) . . . . ?
B18B B01S B12B B13B -4.8(9) . . . . ?
B18B B01S B12B B16B -107.6(7) . . . . ?
B18B B01S B16B B11B 65.7(8) . . . . ?
B18B B01S B16B B12B 106.1(8) . . . . ?
B18B B01S B16B B15B 3.6(9) . . . . ?
B18B B01S B16B B19B -36.4(7) . . . . ?
B18B B01S B19B C18B 41.8(6) . . . . ?
B18B B01S B19B B15B 102.8(7) . . . . ?
B18B B01S B19B B16B 143.2(7) . . . . ?
B19B C18B B14B B11B -4.5(8) . . . . ?
B19B C18B B14B B13B -66.9(8) . . . . ?
B19B C18B B14B B15B 35.6(6) . . . . ?
B19B C18B B14B B17B -106.3(8) . . . . ?
B19B C18B B15B B11B -103.2(6) . . . . ?
B19B C18B B15B B14B -143.0(6) . . . . ?
B19B C18B B15B B16B -40.4(6) . . . . ?
B19B C18B B17B C19B 3.1(8) . . . . ?
B19B C18B B17B B13B 66.6(8) . . . . ?
B19B C18B B17B B14B 106.0(7) . . . . ?
B19B C18B B17B B18B -36.2(6) . . . . ?
B19B C18B B18B C19B 103.6(8) . . . . ?
B19B C18B B18B B01S 42.0(6) . . . . ?
B19B C18B B18B B17B 142.7(7) . . . . ?
B19B B01S B12B C19B 107.0(8) . . . . ?
B19B B01S B12B B11B 4.1(9) . . . . ?
B19B B01S B12B B13B 65.8(9) . . . . ?
B19B B01S B12B B16B -36.9(7) . . . . ?
B19B B01S B16B B11B 102.1(6) . . . . ?
B19B B01S B16B B12B 142.5(7) . . . . ?
B19B B01S B16B B15B 40.0(6) . . . . ?
B19B B01S B18B C18B -42.3(6) . . . . ?
B19B B01S B18B C19B -143.3(7) . . . . ?
B19B B01S B18B B17B -102.7(7) . . . . ?
B19B B15B B16B B01S -39.2(6) . . . . ?
B19B B15B B16B B11B -137.8(6) . . . . ?
B19B B15B B16B B12B -100.4(7) . . . . ?
